data_4307858
loop_
_publ_author_name
'Santiago Reinoso'
'Pablo Vitoria'
'Juan M. Guti\'errez-Zorrilla'
'Luis Lezama'
'Juan M. Madariaga'
'Leire San Felices'
'Amaia Iturrospe'

_publ_contact_author 'Guti\'errez-Zorrilla, Juan M.'
_publ_contact_author_address
;
Departamento de Qu\'imica Inorg\'anica
Facultad de Ciencia y Tecnolog\'ia
Universidad del Pa\'is Vasco, Apdo. 644, E-48080 Bilbao, Spain
;
_publ_contact_author_email juanma.zorrilla@ehu.es
_publ_section_title
;
Coexistence of Five Different Copper(II)-Phenanthroline Species in the
Crystal Packing of Inorganic-Metalorganic Hybrids Based on Keggin
Polyoxometalates and Copper(II)-Phenanthroline-Oxalate Complexes
;
_journal_name_full 'Inorganic Chemistry'
_journal_page_first 4010
_journal_page_last 4021
_journal_paper_doi 10.1021/ic062367w
_journal_volume 46
_journal_year 2007
_chemical_compound_source 'synthesis as described'
_chemical_formula_moiety 'C104 H132 Cu10 N16 O128 Rb4 Si2 W22'
_chemical_formula_sum 'C104 H132 Cu10 N16 O128 Rb4 Si2 W22'
_chemical_formula_weight 8732.42
_chemical_name_systematic
;
 ?
;
_space_group_IT_number 2
_symmetry_cell_setting triclinic
_symmetry_Int_Tables_number 2
_symmetry_space_group_name_Hall '-P 1'
_symmetry_space_group_name_H-M 'P -1'
_atom_sites_solution_hydrogens geom
_atom_sites_solution_primary direct
_atom_sites_solution_secondary difmap
_audit_creation_date 2006-10-03T13:16:13-00:00
_audit_creation_method 'WinGX routine CIF_UPDATE'
_cell_angle_alpha 71.073(2)
_cell_angle_beta 86.908(2)
_cell_angle_gamma 71.451(2)
_cell_formula_units_Z 1
_cell_length_a 13.1674(2)
_cell_length_b 16.9263(4)
_cell_length_c 22.9728(6)
_cell_measurement_reflns_used 15826
_cell_measurement_temperature 295(2)
_cell_measurement_theta_max 29.892
_cell_measurement_theta_min 2.5495
_cell_measurement_wavelength 0.71073
_cell_volume 4584.72(19)
_computing_cell_refinement
;
        CrysAlis RED, Oxford Diffraction Ltd.,
        Version 1.171.29.9 (release 23-03-2006 CrysAlis171 .NET)
        (compiled Mar 23 2006,23:39:28)
;
_computing_data_collection
;
        CrysAlis CCD, Oxford Diffraction Ltd.,
        Version 1.171.29.9 (release 23-03-2006 CrysAlis171 .NET)
        (compiled Mar 23 2006,23:39:28)
;
_computing_data_reduction
;
        CrysAlis RED, Oxford Diffraction Ltd.,
        Version 1.171.29.9 (release 23-03-2006 CrysAlis171 .NET)
        (compiled Mar 23 2006,23:39:28)
;
_computing_molecular_graphics 'Ortep-3 for Windows (Farrugia, 1997)'
_computing_publication_material 'WinGX publication routines (Farrugia, 1999)'
_computing_structure_refinement 'SHELXL-97 (Sheldrick, 1997)'
_computing_structure_solution 'DIRDIF99 (Beurskens, 1999)'
_diffrn_ambient_temperature 295(2)
_diffrn_detector_area_resol_mean 8.3504
_diffrn_measured_fraction_theta_full 0.975
_diffrn_measured_fraction_theta_max 0.975
_diffrn_measurement_details
;
  1 omega  -54.00   60.80   0.3500   20.0000
omega____ theta____ kappa____ phi______ omega'___ theta'___ frames
    -       30.0000  -79.0000    0.0000    0.0000    0.0000 328

  2 omega  -54.00   60.80   0.3500   20.0000
omega____ theta____ kappa____ phi______ omega'___ theta'___ frames
    -       30.0000  -79.0000   90.0000    0.0000    0.0000 328

  3 omega  -54.00   60.80   0.3500   20.0000
omega____ theta____ kappa____ phi______ omega'___ theta'___ frames
    -       30.0000  -79.0000  180.0000    0.0000    0.0000 328

  4 omega  -54.00   60.80   0.3500   20.0000
omega____ theta____ kappa____ phi______ omega'___ theta'___ frames
    -       30.0000  -79.0000  270.0000    0.0000    0.0000 328

;
_diffrn_orient_matrix_UB_11 0.0031824529
_diffrn_orient_matrix_UB_12 0.0228181309
_diffrn_orient_matrix_UB_13 0.0204989988
_diffrn_orient_matrix_UB_21 -0.0006370024
_diffrn_orient_matrix_UB_22 -0.0372522773
_diffrn_orient_matrix_UB_23 0.0254466042
_diffrn_orient_matrix_UB_31 0.0568128388
_diffrn_orient_matrix_UB_32 -0.0165931266
_diffrn_orient_matrix_UB_33 0.0009349424
_diffrn_radiation_monochromator graphite
_diffrn_radiation_probe x-ray
_diffrn_radiation_source 'Enhance (Mo) X-ray Source'
_diffrn_radiation_type MoK\a
_diffrn_radiation_wavelength 0.71073
_diffrn_reflns_av_R_equivalents 0.0303
_diffrn_reflns_av_unetI/netI 0.0584
_diffrn_reflns_limit_h_max 17
_diffrn_reflns_limit_h_min -13
_diffrn_reflns_limit_k_max 21
_diffrn_reflns_limit_k_min -21
_diffrn_reflns_limit_l_max 29
_diffrn_reflns_limit_l_min -29
_diffrn_reflns_number 34307
_diffrn_reflns_theta_full 27.5
_diffrn_reflns_theta_max 27.5
_diffrn_reflns_theta_min 2.56
_diffrn_standards_decay_% 0
_diffrn_standards_interval_count 50
_diffrn_standards_number 2
_exptl_absorpt_coefficient_mu 16.048
_exptl_absorpt_correction_T_max 0.442
_exptl_absorpt_correction_T_min 0.06
_exptl_absorpt_correction_type analytical
_exptl_absorpt_process_details
;
        CrysAlis RED, Oxford Diffraction Ltd.,
        Version 1.171.29.9 (release 23-03-2006 CrysAlis171 .NET)
        (compiled Mar 23 2006,23:39:28)
Analytical numeric absorption correction using a multifaceted crystal
                model based on expressions derived by R.C. Clark & J.S. Reid.
        (Clark, R. C. & Reid, J. S. (1995). Acta Cryst. A51, 887-897)
;
_exptl_crystal_colour Blue
_exptl_crystal_density_diffrn 3.163
_exptl_crystal_density_method 'not measured'
_exptl_crystal_description prism
_exptl_crystal_F_000 3986
_exptl_crystal_size_max 0.2299
_exptl_crystal_size_mid 0.0827
_exptl_crystal_size_min 0.026
_refine_diff_density_max 3.529
_refine_diff_density_min -3.297
_refine_diff_density_rms 0.309
_refine_ls_extinction_method none
_refine_ls_goodness_of_fit_ref 1.017
_refine_ls_hydrogen_treatment constr
_refine_ls_matrix_type full
_refine_ls_number_parameters 1084
_refine_ls_number_reflns 20499
_refine_ls_number_restraints 1
_refine_ls_restrained_S_all 1.017
_refine_ls_R_factor_all 0.0797
_refine_ls_R_factor_gt 0.0513
_refine_ls_shift/su_max 0.007
_refine_ls_shift/su_mean 0
_refine_ls_structure_factor_coef Fsqd
_refine_ls_weighting_details 'calc w=1/[\s^2^(Fo^2^)+(0.0922P)^2^+0.0000P] where P=(Fo^2^+2Fc^2^)/3'
_refine_ls_weighting_scheme calc
_refine_ls_wR_factor_gt 0.1469
_refine_ls_wR_factor_ref 0.1541
_reflns_number_gt 13659
_reflns_number_total 20499
_reflns_threshold_expression >2sigma(I)
_cod_data_source_file ic062367w-file003_2.cif
_cod_data_source_block Comp1
_cod_database_code 4307858

loop_
_symmetry_equiv_pos_as_xyz
'x, y, z'
'-x, -y, -z'

loop_
_atom_site_label
_atom_site_type_symbol
_atom_site_fract_x
_atom_site_fract_y
_atom_site_fract_z
_atom_site_U_iso_or_equiv
_atom_site_adp_type
_atom_site_occupancy
_atom_site_symmetry_multiplicity
_atom_site_calc_flag
_atom_site_refinement_flags
_atom_site_disorder_assembly
_atom_site_disorder_group
W1 W 0.95777(4) 0.65612(3) 0.81848(2) 0.03385(13) Uani 1 1 d . . .
W2 W 1.16025(4) 0.67462(3) 0.89101(2) 0.03065(12) Uani 1 1 d . . .
W3 W 1.18945(4) 0.65684(4) 0.74882(2) 0.0333(2) Uani 0.939(3) 1 d P . .
W4 W 0.78093(4) 0.85887(4) 0.84015(3) 0.0339(2) Uani 0.882(3) 1 d P . .
W5 W 0.98270(4) 0.88018(3) 0.91167(2) 0.0318(2) Uani 0.966(3) 1 d P . .
W6 W 1.23631(4) 0.87768(3) 0.83265(2) 0.03000(19) Uani 0.940(3) 1 d P . .
W7 W 1.26159(4) 0.85904(4) 0.69172(3) 0.0340(2) Uani 0.857(3) 1 d P . .
W8 W 1.03617(5) 0.83879(4) 0.61555(3) 0.0413(2) Uani 0.857(4) 1 d P . .
W9 W 0.80825(5) 0.84041(4) 0.68472(3) 0.0420(2) Uani 0.859(4) 1 d P . .
W10 W 0.84794(4) 1.04562(3) 0.78907(3) 0.0340(2) Uani 0.925(3) 1 d P . .
W11 W 1.09856(4) 1.04476(4) 0.71099(3) 0.0339(2) Uani 0.897(3) 1 d P . .
W12 W 0.87443(5) 1.02479(4) 0.63366(3) 0.0395(2) Uani 0.878(4) 1 d P . .
Si1 Si 1.0189(2) 0.85561(19) 0.76385(13) 0.0197(6) Uani 1 1 d . . .
Rb1 Rb 0.8637(3) 0.9610(2) 0.46731(13) 0.1349(11) Uani 1 1 d . . .
Rb2 Rb 0.5856(3) 1.0545(3) 0.70197(19) 0.1594(13) Uani 1 1 d . . .
Cu1 Cu 0.84883(12) 0.49015(10) 0.93929(8) 0.0388(4) Uani 1 1 d . . .
Cu2 Cu 0.50827(17) 1.49726(14) 0.61913(8) 0.0589(5) Uani 1 1 d . . .
Cu3 Cu 0.47533(13) 1.17020(11) 0.85534(8) 0.0452(4) Uani 1 1 d . A .
Cu13 Cu 1.18945(4) 0.65684(4) 0.74882(2) 0.0333(2) Uani 0.061(3) 1 d P . .
Cu14 Cu 0.78093(4) 0.85887(4) 0.84015(3) 0.0339(2) Uani 0.118(3) 1 d P . .
Cu15 Cu 0.98270(4) 0.88018(3) 0.91167(2) 0.0318(2) Uani 0.034(3) 1 d P . .
Cu16 Cu 1.23631(4) 0.87768(3) 0.83265(2) 0.03000(19) Uani 0.060(3) 1 d P . .
Cu17 Cu 1.26159(4) 0.85904(4) 0.69172(3) 0.0340(2) Uani 0.143(3) 1 d P . .
Cu18 Cu 1.03617(5) 0.83879(4) 0.61555(3) 0.0413(2) Uani 0.143(4) 1 d P . .
Cu19 Cu 0.80825(5) 0.84041(4) 0.68472(3) 0.0420(2) Uani 0.141(4) 1 d P . .
Cu20 Cu 0.84794(4) 1.04562(3) 0.78907(3) 0.0340(2) Uani 0.075(3) 1 d P . .
Cu21 Cu 1.09856(4) 1.04476(4) 0.71099(3) 0.0339(2) Uani 0.103(3) 1 d P . .
Cu22 Cu 0.87443(5) 1.02479(4) 0.63366(3) 0.0395(2) Uani 0.122(4) 1 d P . .
C2 C 0.6447(11) 0.6432(9) 0.9014(7) 0.046(3) Uani 1 1 d . . .
H2 H 0.6766 0.6729 0.9186 0.056 Uiso 1 1 calc R . .
C3 C 0.5415(11) 0.6897(11) 0.8733(7) 0.054(4) Uani 1 1 d . . .
H3 H 0.506 0.7474 0.8722 0.065 Uiso 1 1 calc R . .
C4 C 0.4947(11) 0.6441(11) 0.8470(7) 0.054(4) Uani 1 1 d . . .
H4 H 0.4258 0.6704 0.8283 0.065 Uiso 1 1 calc R . .
C5 C 0.5138(12) 0.5105(11) 0.8198(7) 0.055(4) Uani 1 1 d . . .
H5 H 0.4437 0.5339 0.803 0.066 Uiso 1 1 calc R . .
C6 C 0.5778(12) 0.4307(11) 0.8162(7) 0.056(4) Uani 1 1 d . . .
H6 H 0.5536 0.4024 0.7939 0.067 Uiso 1 1 calc R . .
C7 C 0.7581(12) 0.3084(9) 0.8485(6) 0.050(4) Uani 1 1 d . . .
H7 H 0.7408 0.2756 0.8273 0.06 Uiso 1 1 calc R . .
C8 C 0.8532(12) 0.2784(9) 0.8802(8) 0.056(4) Uani 1 1 d . . .
H8 H 0.8977 0.2213 0.8854 0.067 Uiso 1 1 calc R . .
C9 C 0.8848(10) 0.3292(8) 0.9042(6) 0.037(3) Uani 1 1 d . . .
H9 H 0.9546 0.3096 0.9209 0.045 Uiso 1 1 calc R . .
C11 C 0.5545(10) 0.5588(10) 0.8497(6) 0.045(3) Uani 1 1 d . . .
C12 C 0.6850(10) 0.3902(9) 0.8480(6) 0.039(3) Uani 1 1 d . . .
C13 C 0.6560(9) 0.5215(9) 0.8770(5) 0.035(3) Uani 1 1 d . . .
C14 C 0.7238(10) 0.4356(8) 0.8763(5) 0.033(3) Uani 1 1 d . . .
C15 C 1.0396(10) 0.4580(8) 0.9953(6) 0.035(3) Uani 1 1 d . . .
C22 C 0.5297(16) 1.6356(11) 0.6720(7) 0.066(5) Uani 1 1 d . . .
H22 H 0.4588 1.6674 0.6581 0.079 Uiso 1 1 calc R . .
C23 C 0.5808(13) 1.6725(11) 0.6995(8) 0.058(4) Uani 1 1 d . . .
H23 H 0.547 1.7282 0.7025 0.07 Uiso 1 1 calc R . .
C24 C 0.6825(15) 1.6264(11) 0.7226(8) 0.063(5) Uani 1 1 d . . .
H24 H 0.7184 1.6498 0.7431 0.075 Uiso 1 1 calc R . .
C25 C 0.8405(13) 1.4870(12) 0.7395(7) 0.060(4) Uani 1 1 d . . .
H25 H 0.8805 1.505 0.7617 0.072 Uiso 1 1 calc R . .
C26 C 0.8830(13) 1.4097(10) 0.7302(7) 0.056(4) Uani 1 1 d . . .
H26 H 0.9534 1.3761 0.7443 0.067 Uiso 1 1 calc R . .
C27 C 0.8601(14) 1.2975(11) 0.6875(7) 0.062(4) Uani 1 1 d . . .
H27 H 0.9295 1.2606 0.7012 0.074 Uiso 1 1 calc R . .
C28 C 0.7993(18) 1.2731(12) 0.6574(8) 0.076(6) Uani 1 1 d . . .
H28 H 0.826 1.2189 0.651 0.092 Uiso 1 1 calc R . .
C29 C 0.6916(16) 1.3295(12) 0.6344(7) 0.063(4) Uani 1 1 d . . .
H29 H 0.6495 1.312 0.6131 0.076 Uiso 1 1 calc R . .
C31 C 0.7351(12) 1.5426(10) 0.7161(6) 0.049(4) Uani 1 1 d . . .
C32 C 0.8221(12) 1.3769(9) 0.6988(6) 0.047(3) Uani 1 1 d . . .
C33 C 0.6720(12) 1.5130(9) 0.6857(6) 0.043(3) Uani 1 1 d . . .
C34 C 0.7164(12) 1.4290(9) 0.6754(6) 0.046(3) Uani 1 1 d . . .
C35 C 0.4820(13) 1.4562(10) 0.5129(7) 0.054(4) Uani 1 1 d . . .
C42 C 0.3177(13) 1.3427(10) 0.8556(8) 0.063(4) Uani 1 1 d . . .
H42 H 0.2747 1.3384 0.8267 0.076 Uiso 1 1 calc R . .
C43 C 0.2804(17) 1.4165(12) 0.8766(11) 0.080(6) Uani 1 1 d . . .
H43 H 0.2151 1.4595 0.8607 0.097 Uiso 1 1 calc R . .
C44 C 0.3384(17) 1.4248(12) 0.9190(11) 0.088(7) Uani 1 1 d . . .
H44 H 0.3129 1.4725 0.9335 0.106 Uiso 1 1 calc R . .
C45 C 0.515(2) 1.3636(15) 0.9799(9) 0.082(6) Uani 1 1 d . . .
H45 H 0.4963 1.4106 0.9952 0.098 Uiso 1 1 calc R . .
C46 C 0.613(2) 1.304(2) 0.9966(8) 0.099(9) Uani 1 1 d . . .
H46 H 0.6615 1.3111 1.0208 0.118 Uiso 1 1 calc R . .
C47 C 0.7350(18) 1.1633(19) 0.9908(7) 0.092(8) Uani 1 1 d . . .
H47 H 0.785 1.1655 1.0169 0.11 Uiso 1 1 calc R . .
C48 C 0.7609(15) 1.0930(16) 0.9687(8) 0.084(7) Uani 1 1 d . . .
H48 H 0.8256 1.0476 0.9813 0.1 Uiso 1 1 calc R . .
C49 C 0.6912(13) 1.0911(13) 0.9287(7) 0.072(5) Uani 1 1 d . . .
H49 H 0.7099 1.0457 0.9118 0.086 Uiso 1 1 calc R . .
C51 C 0.4384(19) 1.3607(12) 0.9416(9) 0.078(6) Uani 1 1 d . . .
C52 C 0.6409(17) 1.2289(19) 0.9764(7) 0.093(8) Uani 1 1 d . . .
C53 C 0.4712(14) 1.2883(10) 0.9174(7) 0.056(4) Uani 1 1 d . . .
C54 C 0.5714(14) 1.2204(11) 0.9365(7) 0.055(4) Uani 1 1 d . . .
N1 N 0.7002(7) 0.5627(7) 0.9055(5) 0.035(2) Uani 1 1 d . . .
N10 N 0.8208(8) 0.4053(7) 0.9051(5) 0.035(2) Uani 1 1 d . . .
N21 N 0.5705(9) 1.5579(7) 0.6628(5) 0.047(3) Uani 1 1 d . . .
N30 N 0.6541(11) 1.4053(8) 0.6439(5) 0.055(3) Uani 1 1 d . . .
N41 N 0.4083(9) 1.2812(7) 0.8745(6) 0.048(3) Uani 1 1 d . . .
N50 N 0.5928(9) 1.1553(8) 0.9124(5) 0.046(3) Uani 1 1 d . . .
O1 O 0.9016(7) 0.5720(6) 0.8420(4) 0.044(2) Uani 1 1 d . . .
O2 O 1.2292(7) 0.6033(6) 0.9598(4) 0.038(2) Uani 1 1 d . . .
O3 O 1.2798(8) 0.5734(7) 0.7261(4) 0.052(2) Uani 1 1 d . . .
O4 O 0.6598(7) 0.8470(6) 0.8687(5) 0.053(3) Uani 1 1 d . . .
O5 O 0.9967(7) 0.8784(6) 0.9863(4) 0.047(2) Uani 1 1 d . . .
O6 O 1.3348(6) 0.8754(6) 0.8806(4) 0.042(2) Uani 1 1 d . . .
O7 O 1.3742(8) 0.8456(7) 0.6500(5) 0.056(3) Uani 1 1 d . . .
O8 O 1.0765(9) 0.8175(8) 0.5469(5) 0.063(3) Uani 1 1 d . A .
O9 O 0.6956(9) 0.8206(7) 0.6635(5) 0.069(3) Uani 1 1 d . A .
O10 O 0.7705(8) 1.1501(6) 0.7866(5) 0.055(3) Uani 1 1 d . A .
O11 O 1.1095(8) 1.1502(7) 0.6824(5) 0.059(3) Uani 1 1 d . . .
O12 O 0.8067(9) 1.1232(7) 0.5810(5) 0.067(3) Uani 1 1 d . A .
O13 O 1.0543(6) 0.6188(5) 0.8896(4) 0.0316(18) Uani 1 1 d . . .
O14 O 1.2384(6) 0.6202(5) 0.8336(4) 0.0314(18) Uani 1 1 d . . .
O15 O 1.0765(6) 0.6037(6) 0.7773(4) 0.040(2) Uani 1 1 d . . .
O16 O 0.8665(6) 0.7409(5) 0.8516(4) 0.0342(19) Uani 1 1 d . . .
O17 O 1.0581(6) 0.7614(5) 0.9181(4) 0.0333(19) Uani 1 1 d . . .
O18 O 1.2343(6) 0.7591(5) 0.8640(4) 0.0302(18) Uani 1 1 d . . .
O19 O 1.2624(6) 0.7407(6) 0.7285(4) 0.037(2) Uani 1 1 d . . .
O20 O 1.1030(7) 0.7256(6) 0.6761(4) 0.038(2) Uani 1 1 d . A .
O21 O 0.8839(7) 0.7260(5) 0.7427(4) 0.0353(19) Uani 1 1 d . A .
O22 O 0.8491(6) 0.8541(6) 0.9150(4) 0.038(2) Uani 1 1 d . . .
O23 O 1.1119(6) 0.9021(5) 0.8787(4) 0.0337(19) Uani 1 1 d . . .
O24 O 1.3246(6) 0.8525(6) 0.7683(4) 0.037(2) Uani 1 1 d . . .
O25 O 1.1542(7) 0.8706(6) 0.6346(4) 0.042(2) Uani 1 1 d . . .
O26 O 0.9001(8) 0.8160(6) 0.6214(4) 0.046(2) Uani 1 1 d . A .
O27 O 0.7585(7) 0.8724(6) 0.7573(4) 0.043(2) Uani 1 1 d . A .
O28 O 0.7418(6) 0.9870(5) 0.8173(4) 0.040(2) Uani 1 1 d . A .
O29 O 0.9047(7) 1.0010(6) 0.8736(4) 0.039(2) Uani 1 1 d . A .
O30 O 1.1955(6) 1.0003(5) 0.7842(4) 0.0332(19) Uani 1 1 d . A .
O31 O 1.2148(7) 0.9870(6) 0.6714(4) 0.041(2) Uani 1 1 d . . .
O32 O 0.9545(7) 0.9639(6) 0.5815(4) 0.044(2) Uani 1 1 d . . .
O33 O 0.7720(7) 0.9639(6) 0.6377(4) 0.044(2) Uani 1 1 d . A .
O34 O 0.9797(6) 1.0612(5) 0.7629(4) 0.0356(19) Uani 1 1 d . A .
O35 O 0.9997(6) 1.0486(6) 0.6528(4) 0.037(2) Uani 1 1 d . . .
O36 O 0.8201(7) 1.0484(6) 0.7088(4) 0.041(2) Uani 1 1 d . A .
O37 O 1.0656(6) 0.7482(5) 0.7945(3) 0.0290(17) Uani 1 1 d . . .
O38 O 0.9360(6) 0.8961(5) 0.8094(4) 0.0332(19) Uani 1 1 d . A .
O39 O 1.1198(6) 0.8952(5) 0.7540(3) 0.0317(18) Uani 1 1 d . A .
O40 O 0.9586(6) 0.8802(6) 0.6991(4) 0.037(2) Uani 1 1 d . A .
O50 O 0.8672(6) 0.5672(5) 0.9830(4) 0.037(2) Uani 1 1 d . . .
O51 O 1.0000(7) 0.4233(6) 0.9650(4) 0.044(2) Uani 1 1 d . . .
O52 O 0.5396(10) 1.5731(8) 0.5249(5) 0.067(3) Uani 1 1 d . . .
O53 O 0.4686(10) 1.4336(8) 0.5707(5) 0.069(3) Uani 1 1 d . . .
O54 O 0.3581(9) 1.5803(9) 0.6104(6) 0.081(4) Uani 1 1 d . . .
O55 O 0.5375(8) 1.0529(7) 0.8450(6) 0.064(3) Uani 1 1 d . . .
O56 O 0.3438(8) 1.1889(9) 0.8078(6) 0.079(4) Uani 1 1 d . . .
O57 O 0.5573(10) 1.2329(10) 0.7698(6) 0.096(5) Uani 1 1 d . . .
O58 O 0.6174(11) 0.8928(10) 0.0341(7) 0.103(5) Uani 1 1 d . . .
O63 O 0.878(2) 0.7157(19) 0.2776(13) 0.219(11) Uiso 1 1 d . . .
O100 O 0.8131(10) 0.7483(9) 0.0275(6) 0.087(4) Uiso 1 1 d . . .
O101 O 0.1579(13) 0.2186(11) 0.8595(8) 0.121(5) Uiso 1 1 d . . .
O102 O 0.0722(13) 0.0859(11) 0.8947(8) 0.119(5) Uiso 1 1 d . . .
O103 O 0.5239(16) 0.9370(13) 0.5793(9) 0.146(7) Uiso 1 1 d . . .
O104 O 0.6548(18) 1.0581(16) 0.5060(11) 0.177(9) Uiso 1 1 d . A .
O105 O 0.7058(19) 1.2504(17) 0.4632(12) 0.189(9) Uiso 1 1 d . . .
O106 O 0.5121(11) 0.9103(10) 0.7502(7) 0.096(4) Uiso 1 1 d . . .
O107 O 0.3547(12) 1.0796(10) 0.7457(7) 0.099(4) Uiso 1 1 d . . .
O108 O 0.4531(10) 0.9491(9) 0.9342(6) 0.087(4) Uiso 1 1 d . . .
O109 O 0.525(3) 1.753(3) 0.4781(19) 0.325(19) Uiso 1 1 d . . .
Cu4 Cu 0.8306(3) 0.6262(2) 0.36471(16) 0.0706(12) Uani 0.593(5) 1 d PG A 1
N61 N 0.9252(4) 0.6467(4) 0.4199(3) 0.100(2) Uiso 0.593(5) 1 d PG A 1
N70 N 0.9523(4) 0.5138(3) 0.3781(3) 0.100(2) Uiso 0.593(5) 1 d PG A 1
O60 O 0.7311(4) 0.5896(4) 0.3289(3) 0.087(7) Uiso 0.593(5) 1 d PG A 1
O59 O 0.7055(4) 0.7224(3) 0.3691(3) 0.090(7) Uiso 0.593(5) 1 d PG A 1
O62 O 0.5568(5) 0.6273(7) 0.3086(5) 0.089(7) Uiso 0.593(5) 1 d PG A 1
O61 O 0.5327(4) 0.7752(6) 0.3411(5) 0.097(7) Uiso 0.593(5) 1 d PG . 1
C62 C 0.9085(7) 0.7153(6) 0.4392(5) 0.100(2) Uiso 0.593(5) 1 d PG A 1
H62 H 0.844 0.761 0.4278 0.12 Uiso 0.593(5) 1 calc PR A 1
C63 C 0.9850(8) 0.7208(8) 0.4760(6) 0.100(2) Uiso 0.593(5) 1 d PG A 1
H63 H 0.971 0.7698 0.4889 0.12 Uiso 0.593(5) 1 calc PR A 1
C64 C 1.0801(8) 0.6546(9) 0.4932(6) 0.100(2) Uiso 0.593(5) 1 d PG A 1
H64 H 1.131 0.6577 0.5181 0.12 Uiso 0.593(5) 1 calc PR A 1
C71 C 1.1005(6) 0.5816(7) 0.4729(5) 0.100(2) Uiso 0.593(5) 1 d PG A 1
C65 C 1.1988(6) 0.5097(8) 0.4858(5) 0.100(2) Uiso 0.593(5) 1 d PG A 1
H65 H 1.2536 0.5095 0.5098 0.12 Uiso 0.593(5) 1 calc PR A 1
C66 C 1.2134(5) 0.4424(7) 0.4638(6) 0.100(2) Uiso 0.593(5) 1 d PG A 1
H66 H 1.2785 0.3971 0.4725 0.12 Uiso 0.593(5) 1 calc PR A 1
C72 C 1.1309(5) 0.4392(5) 0.4274(5) 0.100(2) Uiso 0.593(5) 1 d PG A 1
C67 C 1.1400(6) 0.3709(6) 0.4036(7) 0.100(2) Uiso 0.593(5) 1 d PG A 1
H67 H 1.2025 0.3228 0.4115 0.12 Uiso 0.593(5) 1 calc PR A 1
C68 C 1.0572(7) 0.3756(5) 0.3691(7) 0.100(2) Uiso 0.593(5) 1 d PG A 1
H68 H 1.0623 0.3301 0.3536 0.12 Uiso 0.593(5) 1 calc PR A 1
C69 C 0.9639(6) 0.4480(4) 0.3563(5) 0.100(2) Uiso 0.593(5) 1 d PG A 1
H69 H 0.9083 0.4503 0.3319 0.12 Uiso 0.593(5) 1 calc PR A 1
C74 C 1.0343(4) 0.5093(4) 0.4136(4) 0.100(2) Uiso 0.593(5) 1 d PG A 1
C73 C 1.0196(4) 0.5812(5) 0.4361(3) 0.100(2) Uiso 0.593(5) 1 d PG A 1
C76 C 0.6344(4) 0.6391(5) 0.3258(4) 0.100(2) Uiso 0.593(5) 1 d PG A 1
C75 C 0.6203(3) 0.7202(4) 0.3470(4) 0.100(2) Uiso 0.593(5) 1 d PG A 1
Cu4A Cu 0.8471(4) 0.7387(4) 0.3978(2) 0.077(2) Uani 0.407(5) 1 d PG . 2
N61A N 0.9873(5) 0.6687(6) 0.4455(4) 0.100(2) Uiso 0.407(5) 1 d PG A 2
N70A N 0.8752(7) 0.6311(5) 0.3724(5) 0.100(2) Uiso 0.407(5) 1 d PG A 2
O60A O 0.6990(5) 0.7895(6) 0.3671(5) 0.100(2) Uiso 0.407(5) 1 d PG A 2
O59A O 0.8116(7) 0.8276(5) 0.4384(4) 0.100(2) Uiso 0.407(5) 1 d PG A 2
O62A O 0.5513(6) 0.8912(9) 0.3773(8) 0.100(2) Uiso 0.407(5) 1 d PG . 2
O61A O 0.6742(11) 0.9409(7) 0.4435(7) 0.100(2) Uiso 0.407(5) 1 d PG A 2
C62A C 1.0413(8) 0.6908(9) 0.4812(7) 0.100(2) Uiso 0.407(5) 1 d PG A 2
H62A H 1.012 0.745 0.4875 0.12 Uiso 0.407(5) 1 calc PR A 2
C63A C 1.1407(9) 0.6352(12) 0.5097(9) 0.100(2) Uiso 0.407(5) 1 d PG A 2
H63A H 1.177 0.6524 0.5346 0.12 Uiso 0.407(5) 1 calc PR A 2
C64A C 1.1850(9) 0.5555(11) 0.5010(9) 0.100(2) Uiso 0.407(5) 1 d PG A 2
H64A H 1.2511 0.5179 0.5203 0.12 Uiso 0.407(5) 1 calc PR A 2
C71A C 1.1303(8) 0.5306(8) 0.4629(7) 0.100(2) Uiso 0.407(5) 1 d PG A 2
C65A C 1.1705(10) 0.4504(8) 0.4484(9) 0.100(2) Uiso 0.407(5) 1 d PG A 2
H65A H 1.2369 0.4104 0.4656 0.12 Uiso 0.407(5) 1 calc PR A 2
C66A C 1.1141(12) 0.4316(7) 0.4105(9) 0.100(2) Uiso 0.407(5) 1 d PG A 2
H66A H 1.1428 0.3794 0.4015 0.12 Uiso 0.407(5) 1 calc PR A 2
C72A C 1.0111(11) 0.4904(6) 0.3838(8) 0.100(2) Uiso 0.407(5) 1 d PG A 2
C67A C 0.9474(14) 0.4747(9) 0.3445(10) 0.100(2) Uiso 0.407(5) 1 d PG A 2
H67A H 0.9707 0.4229 0.3345 0.12 Uiso 0.407(5) 1 calc PR A 2
C68A C 0.8519(14) 0.5357(10) 0.3213(10) 0.100(2) Uiso 0.407(5) 1 d PG A 2
H68A H 0.8088 0.5254 0.2956 0.12 Uiso 0.407(5) 1 calc PR A 2
C69A C 0.8172(10) 0.6140(8) 0.3354(7) 0.100(2) Uiso 0.407(5) 1 d PG A 2
H69A H 0.7516 0.6554 0.3183 0.12 Uiso 0.407(5) 1 calc PR A 2
C74A C 0.9704(8) 0.5699(5) 0.3967(6) 0.100(2) Uiso 0.407(5) 1 d PG A 2
C73A C 1.0311(6) 0.5903(6) 0.4361(5) 0.100(2) Uiso 0.407(5) 1 d PG A 2
C76A C 0.6463(5) 0.8523(6) 0.3868(5) 0.100(2) Uiso 0.407(5) 1 d PG . 2
C75A C 0.7148(8) 0.8773(6) 0.4268(5) 0.100(2) Uiso 0.407(5) 1 d PG A 2

loop_
_atom_site_aniso_label
_atom_site_aniso_U_11
_atom_site_aniso_U_22
_atom_site_aniso_U_33
_atom_site_aniso_U_23
_atom_site_aniso_U_13
_atom_site_aniso_U_12
W1 0.0374(3) 0.0349(3) 0.0369(3) -0.0138(2) 0.0072(2) -0.0205(2)
W2 0.0312(3) 0.0315(3) 0.0294(3) -0.0100(2) 0.00263(19) -0.0100(2)
W3 0.0350(3) 0.0382(3) 0.0342(3) -0.0196(2) 0.0087(2) -0.0146(2)
W4 0.0262(3) 0.0342(3) 0.0434(4) -0.0127(3) 0.0089(2) -0.0133(2)
W5 0.0338(3) 0.0350(3) 0.0302(3) -0.0146(2) 0.0075(2) -0.0125(2)
W6 0.0265(3) 0.0344(3) 0.0342(3) -0.0139(2) 0.0009(2) -0.0137(2)
W7 0.0309(3) 0.0468(4) 0.0302(3) -0.0145(3) 0.0087(2) -0.0191(3)
W8 0.0502(4) 0.0550(4) 0.0282(3) -0.0166(3) 0.0036(3) -0.0264(3)
W9 0.0391(4) 0.0506(4) 0.0423(4) -0.0110(3) -0.0051(3) -0.0254(3)
W10 0.0292(3) 0.0297(3) 0.0427(4) -0.0109(2) 0.0037(2) -0.0103(2)
W11 0.0322(3) 0.0340(3) 0.0381(3) -0.0089(2) 0.0037(2) -0.0172(2)
W12 0.0399(4) 0.0448(4) 0.0330(4) -0.0051(3) -0.0020(2) -0.0192(3)
Si1 0.0181(13) 0.0239(15) 0.0198(14) -0.0076(11) -0.0006(11) -0.0093(12)
Rb1 0.153(2) 0.162(3) 0.0919(18) -0.0087(18) -0.0075(17) -0.084(2)
Rb2 0.120(2) 0.156(3) 0.184(3) -0.046(3) 0.007(2) -0.028(2)
Cu1 0.0307(8) 0.0371(9) 0.0514(10) -0.0197(7) 0.0000(7) -0.0087(7)
Cu2 0.0794(14) 0.0667(13) 0.0414(10) -0.0239(9) 0.0036(9) -0.0311(11)
Cu3 0.0416(9) 0.0408(9) 0.0542(11) -0.0189(8) 0.0014(8) -0.0105(7)
Cu13 0.0350(3) 0.0382(3) 0.0342(3) -0.0196(2) 0.0087(2) -0.0146(2)
Cu14 0.0262(3) 0.0342(3) 0.0434(4) -0.0127(3) 0.0089(2) -0.0133(2)
Cu15 0.0338(3) 0.0350(3) 0.0302(3) -0.0146(2) 0.0075(2) -0.0125(2)
Cu16 0.0265(3) 0.0344(3) 0.0342(3) -0.0139(2) 0.0009(2) -0.0137(2)
Cu17 0.0309(3) 0.0468(4) 0.0302(3) -0.0145(3) 0.0087(2) -0.0191(3)
Cu18 0.0502(4) 0.0550(4) 0.0282(3) -0.0166(3) 0.0036(3) -0.0264(3)
Cu19 0.0391(4) 0.0506(4) 0.0423(4) -0.0110(3) -0.0051(3) -0.0254(3)
Cu20 0.0292(3) 0.0297(3) 0.0427(4) -0.0109(2) 0.0037(2) -0.0103(2)
Cu21 0.0322(3) 0.0340(3) 0.0381(3) -0.0089(2) 0.0037(2) -0.0172(2)
Cu22 0.0399(4) 0.0448(4) 0.0330(4) -0.0051(3) -0.0020(2) -0.0192(3)
C2 0.052(8) 0.030(7) 0.056(9) -0.012(6) 0.008(7) -0.013(6)
C3 0.032(7) 0.069(10) 0.054(9) -0.019(8) 0.004(6) -0.008(7)
C4 0.032(7) 0.077(11) 0.047(9) -0.021(8) 0.007(6) -0.010(8)
C5 0.042(8) 0.072(11) 0.052(9) -0.011(8) 0.002(7) -0.028(8)
C6 0.061(10) 0.072(11) 0.052(9) -0.014(8) 0.009(7) -0.053(9)
C7 0.072(10) 0.046(8) 0.046(8) -0.021(7) 0.027(8) -0.034(8)
C8 0.046(8) 0.021(7) 0.087(12) -0.014(7) 0.015(8) 0.004(6)
C9 0.030(6) 0.037(7) 0.049(8) -0.017(6) 0.005(6) -0.013(6)
C11 0.036(7) 0.058(9) 0.046(8) -0.020(7) 0.018(6) -0.024(7)
C12 0.043(7) 0.052(8) 0.033(7) -0.019(6) 0.020(6) -0.027(6)
C13 0.031(6) 0.055(8) 0.025(6) -0.014(6) 0.009(5) -0.021(6)
C14 0.036(7) 0.035(7) 0.033(6) -0.014(5) 0.011(5) -0.017(5)
C15 0.034(7) 0.039(7) 0.035(7) -0.013(6) 0.010(5) -0.017(6)
C22 0.091(13) 0.061(11) 0.056(10) -0.029(8) 0.017(9) -0.029(10)
C23 0.059(10) 0.049(9) 0.075(11) -0.032(8) 0.002(9) -0.017(8)
C24 0.096(13) 0.062(10) 0.072(11) -0.049(9) 0.031(10) -0.057(10)
C25 0.072(11) 0.086(13) 0.051(9) -0.038(9) 0.027(8) -0.053(10)
C26 0.062(10) 0.054(10) 0.057(10) -0.017(8) 0.021(8) -0.028(8)
C27 0.065(10) 0.061(11) 0.048(9) -0.004(8) 0.003(8) -0.019(9)
C28 0.130(18) 0.053(11) 0.068(12) -0.029(9) 0.048(12) -0.056(12)
C29 0.092(13) 0.068(11) 0.052(10) -0.030(9) 0.016(9) -0.046(11)
C31 0.060(9) 0.060(10) 0.039(8) -0.019(7) 0.018(7) -0.035(8)
C32 0.056(9) 0.039(8) 0.043(8) -0.008(6) 0.017(7) -0.018(7)
C33 0.062(9) 0.034(7) 0.036(7) -0.010(6) 0.016(6) -0.022(7)
C34 0.061(9) 0.044(8) 0.043(8) -0.019(6) 0.027(7) -0.027(7)
C35 0.068(10) 0.063(10) 0.048(9) -0.021(8) 0.000(7) -0.041(8)
C42 0.059(10) 0.047(9) 0.062(10) -0.002(8) 0.010(8) -0.005(8)
C43 0.082(14) 0.042(10) 0.113(17) -0.011(10) 0.023(13) -0.031(10)
C44 0.084(14) 0.049(11) 0.115(18) -0.009(12) 0.055(13) -0.026(11)
C45 0.132(19) 0.096(16) 0.066(12) -0.044(11) 0.034(13) -0.086(15)
C46 0.13(2) 0.19(3) 0.041(11) -0.058(14) 0.041(12) -0.13(2)
C47 0.081(14) 0.18(3) 0.029(9) -0.022(12) 0.008(9) -0.080(16)
C48 0.059(11) 0.132(19) 0.037(9) -0.017(11) -0.006(8) -0.009(12)
C49 0.052(9) 0.091(14) 0.047(9) -0.005(9) -0.007(8) -0.005(9)
C51 0.128(18) 0.056(11) 0.078(13) -0.034(10) 0.043(12) -0.061(12)
C52 0.084(14) 0.20(3) 0.020(8) -0.014(11) 0.005(8) -0.095(17)
C53 0.080(11) 0.053(9) 0.047(9) -0.016(7) 0.024(8) -0.041(9)
C54 0.075(11) 0.058(10) 0.039(8) -0.012(7) 0.017(8) -0.038(9)
N1 0.025(5) 0.046(6) 0.036(6) -0.013(5) 0.011(4) -0.015(5)
N10 0.034(6) 0.040(6) 0.040(6) -0.016(5) 0.006(5) -0.020(5)
N21 0.054(7) 0.041(7) 0.041(7) -0.016(5) -0.005(5) -0.005(6)
N30 0.077(9) 0.055(8) 0.041(7) -0.025(6) 0.011(6) -0.023(7)
N41 0.043(7) 0.039(7) 0.060(8) -0.014(6) 0.015(6) -0.014(5)
N50 0.040(6) 0.048(7) 0.043(7) -0.010(6) 0.008(5) -0.010(5)
O1 0.059(6) 0.043(5) 0.047(5) -0.023(4) 0.013(5) -0.033(5)
O2 0.045(5) 0.041(5) 0.030(5) -0.014(4) 0.006(4) -0.016(4)
O3 0.054(6) 0.067(7) 0.052(6) -0.038(5) 0.016(5) -0.027(5)
O4 0.044(5) 0.050(6) 0.071(7) -0.024(5) 0.015(5) -0.021(5)
O5 0.042(5) 0.058(6) 0.039(5) -0.019(5) 0.002(4) -0.009(5)
O6 0.032(5) 0.066(6) 0.036(5) -0.020(4) 0.001(4) -0.024(4)
O7 0.050(6) 0.076(7) 0.051(6) -0.027(6) 0.017(5) -0.028(5)
O8 0.075(7) 0.084(8) 0.049(6) -0.030(6) -0.001(5) -0.041(6)
O9 0.080(8) 0.072(8) 0.067(7) -0.019(6) -0.018(6) -0.041(7)
O10 0.053(6) 0.048(6) 0.058(6) -0.017(5) 0.011(5) -0.010(5)
O11 0.054(6) 0.053(6) 0.068(7) -0.010(5) 0.003(5) -0.026(5)
O12 0.073(7) 0.061(7) 0.064(7) -0.012(6) -0.008(6) -0.025(6)
O13 0.035(4) 0.030(4) 0.032(4) -0.010(4) 0.000(4) -0.015(4)
O14 0.030(4) 0.030(4) 0.036(5) -0.015(4) 0.010(3) -0.009(3)
O15 0.031(4) 0.051(5) 0.049(5) -0.025(4) 0.011(4) -0.020(4)
O16 0.026(4) 0.035(5) 0.041(5) -0.013(4) 0.002(4) -0.009(4)
O17 0.029(4) 0.033(5) 0.037(5) -0.011(4) 0.008(4) -0.010(4)
O18 0.033(4) 0.023(4) 0.035(4) -0.007(3) 0.009(3) -0.013(3)
O19 0.032(4) 0.044(5) 0.043(5) -0.021(4) 0.007(4) -0.016(4)
O20 0.048(5) 0.048(5) 0.031(5) -0.018(4) 0.008(4) -0.029(4)
O21 0.041(5) 0.027(4) 0.040(5) -0.016(4) -0.002(4) -0.008(4)
O22 0.036(5) 0.039(5) 0.037(5) -0.008(4) 0.013(4) -0.017(4)
O23 0.028(4) 0.029(4) 0.045(5) -0.017(4) 0.013(4) -0.006(3)
O24 0.029(4) 0.048(5) 0.037(5) -0.017(4) 0.001(4) -0.013(4)
O25 0.053(5) 0.058(6) 0.030(5) -0.020(4) 0.004(4) -0.032(5)
O26 0.058(6) 0.058(6) 0.035(5) -0.019(4) -0.006(4) -0.029(5)
O27 0.039(5) 0.052(6) 0.045(5) -0.015(4) 0.007(4) -0.023(4)
O28 0.028(4) 0.033(5) 0.058(6) -0.016(4) 0.003(4) -0.006(4)
O29 0.035(5) 0.040(5) 0.046(5) -0.017(4) 0.011(4) -0.015(4)
O30 0.031(4) 0.032(4) 0.039(5) -0.010(4) 0.004(4) -0.016(4)
O31 0.048(5) 0.048(5) 0.033(5) -0.012(4) 0.010(4) -0.024(4)
O32 0.048(5) 0.054(6) 0.031(5) -0.004(4) -0.001(4) -0.028(5)
O33 0.032(5) 0.057(6) 0.048(5) -0.017(5) -0.001(4) -0.018(4)
O34 0.030(4) 0.035(5) 0.045(5) -0.013(4) 0.006(4) -0.015(4)
O35 0.038(5) 0.046(5) 0.035(5) -0.013(4) 0.003(4) -0.025(4)
O36 0.034(5) 0.043(5) 0.041(5) -0.004(4) 0.000(4) -0.014(4)
O37 0.034(4) 0.026(4) 0.031(4) -0.012(3) 0.007(3) -0.014(3)
O38 0.022(4) 0.036(5) 0.040(5) -0.010(4) 0.000(3) -0.009(3)
O39 0.033(4) 0.037(5) 0.028(4) -0.012(4) 0.007(3) -0.015(4)
O40 0.033(4) 0.052(5) 0.034(5) -0.014(4) 0.002(4) -0.024(4)
O50 0.027(4) 0.034(5) 0.051(5) -0.020(4) 0.006(4) -0.007(4)
O51 0.046(5) 0.042(5) 0.053(6) -0.028(5) 0.012(4) -0.018(4)
O52 0.092(8) 0.072(8) 0.062(7) -0.035(6) 0.010(6) -0.050(7)
O53 0.108(9) 0.084(8) 0.040(6) -0.023(6) 0.016(6) -0.064(8)
O54 0.065(7) 0.122(11) 0.066(8) -0.042(8) 0.007(6) -0.032(8)
O55 0.041(6) 0.048(6) 0.117(10) -0.051(7) 0.009(6) -0.010(5)
O56 0.044(6) 0.107(10) 0.110(10) -0.073(8) -0.009(6) -0.014(6)
O57 0.064(8) 0.121(12) 0.077(9) -0.013(8) 0.024(7) -0.017(8)
O58 0.087(10) 0.085(10) 0.121(12) -0.021(9) -0.010(9) -0.017(8)
Cu4 0.079(3) 0.062(2) 0.074(3) -0.0296(19) -0.006(2) -0.0173(19)
Cu4A 0.074(4) 0.082(4) 0.079(4) -0.014(3) 0.001(3) -0.044(3)

loop_
_atom_type_symbol
_atom_type_description
_atom_type_scat_dispersion_real
_atom_type_scat_dispersion_imag
_atom_type_scat_source
C C 0.0033 0.0016 'International Tables Vol C Tables 4.2.6.8 and 6.1.1.4'
H H 0 0 'International Tables Vol C Tables 4.2.6.8 and 6.1.1.4'
N N 0.0061 0.0033 'International Tables Vol C Tables 4.2.6.8 and 6.1.1.4'
O O 0.0106 0.006 'International Tables Vol C Tables 4.2.6.8 and 6.1.1.4'
Si Si 0.0817 0.0704 'International Tables Vol C Tables 4.2.6.8 and 6.1.1.4'
K K 0.2009 0.2494 'International Tables Vol C Tables 4.2.6.8 and 6.1.1.4'
Cu Cu 0.3201 1.2651 'International Tables Vol C Tables 4.2.6.8 and 6.1.1.4'
W W -0.849 6.8722 'International Tables Vol C Tables 4.2.6.8 and 6.1.1.4'
Rb Rb -0.9393 2.9676 'International Tables Vol C Tables 4.2.6.8 and 6.1.1.4'

loop_
_geom_angle_atom_site_label_1
_geom_angle_atom_site_label_2
_geom_angle_atom_site_label_3
_geom_angle
_geom_angle_site_symmetry_1
_geom_angle_site_symmetry_2
_geom_angle_site_symmetry_3
_geom_angle_publ_flag
O1 W1 O13 98.2(4) . . . ?
O1 W1 O15 99.4(4) . . . ?
O1 W1 O16 102.4(4) . . . ?
O1 W1 O21 102.3(4) . . . ?
O1 W1 O37 168.8(4) . . . ?
O13 W1 O15 88.0(4) . . . ?
O13 W1 O16 87.2(4) . . . ?
O13 W1 O21 159.4(4) . . . ?
O13 W1 O37 73.5(3) . . . ?
O15 W1 O16 158.2(4) . . . ?
O15 W1 O21 90.3(4) . . . ?
O15 W1 O37 73.2(3) . . . ?
O16 W1 O21 86.8(4) . . . ?
O16 W1 O37 85.0(3) . . . ?
O21 W1 O37 86.4(3) . . . ?
O2 W2 O13 98.7(4) . . . ?
O2 W2 O14 101.0(4) . . . ?
O2 W2 O17 101.3(4) . . . ?
O2 W2 O18 103.2(4) . . . ?
O2 W2 O37 169.6(4) . . . ?
O13 W2 O14 88.6(4) . . . ?
O13 W2 O17 90.5(4) . . . ?
O13 W2 O18 158.0(4) . . . ?
O13 W2 O37 73.4(3) . . . ?
O14 W2 O17 157.6(4) . . . ?
O14 W2 O18 87.5(4) . . . ?
O14 W2 O37 72.5(3) . . . ?
O17 W2 O18 85.0(4) . . . ?
O17 W2 O37 85.8(3) . . . ?
O18 W2 O37 84.8(3) . . . ?
O3 W3 O14 100.0(4) . . . ?
O3 W3 O15 99.8(5) . . . ?
O3 W3 O19 100.5(5) . . . ?
O3 W3 O20 102.0(4) . . . ?
O3 W3 O37 169.8(4) . . . ?
O14 W3 O15 87.7(4) . . . ?
O14 W3 O19 89.9(4) . . . ?
O14 W3 O20 158.0(4) . . . ?
O14 W3 O37 73.1(3) . . . ?
O15 W3 O19 159.7(4) . . . ?
O15 W3 O20 87.6(4) . . . ?
O15 W3 O37 72.9(4) . . . ?
O19 W3 O20 87.1(4) . . . ?
O19 W3 O37 87.1(4) . . . ?
O20 W3 O37 85.0(3) . . . ?
O4 W4 O16 102.4(4) . . . ?
O4 W4 O22 99.3(4) . . . ?
O4 W4 O27 100.5(5) . . . ?
O4 W4 O28 98.5(4) . . . ?
O4 W4 O38 169.4(4) . . . ?
O16 W4 O22 89.7(4) . . . ?
O16 W4 O27 88.2(4) . . . ?
O16 W4 O28 159.1(4) . . . ?
O16 W4 O38 86.3(3) . . . ?
O22 W4 O27 160.0(4) . . . ?
O22 W4 O28 86.4(4) . . . ?
O22 W4 O38 74.4(3) . . . ?
O27 W4 O28 88.6(4) . . . ?
O27 W4 O38 85.6(4) . . . ?
O28 W4 O38 72.8(3) . . . ?
O5 W5 O17 101.6(4) . . . ?
O5 W5 O22 100.3(4) . . . ?
O5 W5 O23 100.9(4) . . . ?
O5 W5 O29 100.2(4) . . . ?
O5 W5 O38 171.2(4) . . . ?
O17 W5 O22 89.1(4) . . . ?
O17 W5 O23 84.6(4) . . . ?
O17 W5 O29 158.2(4) . . . ?
O17 W5 O38 85.0(3) . . . ?
O22 W5 O23 158.7(4) . . . ?
O22 W5 O29 88.6(4) . . . ?
O22 W5 O38 73.8(3) . . . ?
O23 W5 O29 89.8(4) . . . ?
O23 W5 O38 85.4(3) . . . ?
O29 W5 O38 73.5(3) . . . ?
O6 W6 O18 101.7(4) . . . ?
O6 W6 O23 101.8(4) . . . ?
O6 W6 O24 98.1(4) . . . ?
O6 W6 O30 98.6(4) . . . ?
O6 W6 O39 169.4(3) . . . ?
O18 W6 O23 84.3(4) . . . ?
O18 W6 O24 91.1(4) . . . ?
O18 W6 O30 159.6(4) . . . ?
O18 W6 O39 86.0(3) . . . ?
O23 W6 O24 160.1(4) . . . ?
O23 W6 O30 89.4(4) . . . ?
O23 W6 O39 86.1(3) . . . ?
O24 W6 O30 88.3(4) . . . ?
O24 W6 O39 74.3(3) . . . ?
O30 W6 O39 74.3(3) . . . ?
O7 W7 O19 101.6(5) . . . ?
O7 W7 O24 99.3(4) . . . ?
O7 W7 O25 102.1(5) . . . ?
O7 W7 O31 99.2(5) . . . ?
O7 W7 O39 169.4(4) . . . ?
O19 W7 O24 89.2(4) . . . ?
O19 W7 O25 86.4(4) . . . ?
O19 W7 O31 159.2(4) . . . ?
O19 W7 O39 86.0(3) . . . ?
O24 W7 O25 158.5(4) . . . ?
O24 W7 O31 87.1(4) . . . ?
O24 W7 O39 73.2(3) . . . ?
O25 W7 O31 89.7(4) . . . ?
O25 W7 O39 85.6(3) . . . ?
O31 W7 O39 73.3(3) . . . ?
O8 W8 O20 101.6(5) . . . ?
O8 W8 O25 100.2(5) . . . ?
O8 W8 O26 99.3(5) . . . ?
O8 W8 O32 99.1(5) . . . ?
O8 W8 O40 171.6(5) . . . ?
O20 W8 O25 86.0(4) . . . ?
O20 W8 O26 90.8(4) . . . ?
O20 W8 O32 159.2(4) . . . ?
O20 W8 O40 85.1(4) . . . ?
O25 W8 O26 160.5(4) . . . ?
O25 W8 O32 89.0(4) . . . ?
O25 W8 O40 85.2(4) . . . ?
O26 W8 O32 87.2(4) . . . ?
O26 W8 O40 75.4(3) . . . ?
O32 W8 O40 74.4(4) . . . ?
O9 W9 O21 100.9(5) . . . ?
O9 W9 O26 99.9(5) . . . ?
O9 W9 O27 100.1(5) . . . ?
O9 W9 O33 98.8(5) . . . ?
O9 W9 O40 172.0(4) . . . ?
O21 W9 O26 91.0(4) . . . ?
O21 W9 O27 85.1(4) . . . ?
O21 W9 O33 160.1(4) . . . ?
O21 W9 O40 85.7(4) . . . ?
O26 W9 O27 160.0(4) . . . ?
O26 W9 O33 88.1(4) . . . ?
O26 W9 O40 75.3(4) . . . ?
O27 W9 O33 89.1(4) . . . ?
O27 W9 O40 84.9(4) . . . ?
O33 W9 O40 74.9(4) . . . ?
O10 W10 O28 98.2(4) . . . ?
O10 W10 O29 99.0(5) . . . ?
O10 W10 O34 102.5(5) . . . ?
O10 W10 O36 101.0(5) . . . ?
O10 W10 O38 169.1(4) . . . ?
O28 W10 O29 87.6(4) . . . ?
O28 W10 O34 159.3(4) . . . ?
O28 W10 O36 88.5(4) . . . ?
O28 W10 O38 73.5(3) . . . ?
O29 W10 O34 89.3(4) . . . ?
O29 W10 O36 160.0(4) . . . ?
O29 W10 O38 74.0(4) . . . ?
O34 W10 O36 87.5(4) . . . ?
O34 W10 O38 86.0(3) . . . ?
O36 W10 O38 86.0(4) . . . ?
O11 W11 O30 98.0(4) . . . ?
O11 W11 O31 98.4(5) . . . ?
O11 W11 O34 102.0(5) . . . ?
O11 W11 O35 102.0(5) . . . ?
O11 W11 O39 168.8(4) . . . ?
O30 W11 O31 87.5(4) . . . ?
O30 W11 O34 88.7(4) . . . ?
O30 W11 O35 160.0(4) . . . ?
O30 W11 O39 73.4(3) . . . ?
O31 W11 O34 159.6(4) . . . ?
O31 W11 O35 90.7(4) . . . ?
O31 W11 O39 74.4(3) . . . ?
O34 W11 O35 86.1(4) . . . ?
O34 W11 O39 85.3(3) . . . ?
O35 W11 O39 87.0(4) . . . ?
O12 W12 O32 100.9(5) . . . ?
O12 W12 O33 99.0(5) . . . ?
O12 W12 O35 101.0(5) . . . ?
O12 W12 O36 99.3(5) . . . ?
O12 W12 O40 172.5(5) . . . ?
O32 W12 O33 88.6(4) . . . ?
O32 W12 O35 89.9(4) . . . ?
O32 W12 O36 159.7(4) . . . ?
O32 W12 O40 74.8(4) . . . ?
O33 W12 O35 159.9(4) . . . ?
O33 W12 O36 88.7(4) . . . ?
O33 W12 O40 75.0(4) . . . ?
O35 W12 O36 85.8(4) . . . ?
O35 W12 O40 85.3(4) . . . ?
O36 W12 O40 85.1(4) . . . ?
O8 Rb1 O32 54.0(3) . . . ?
O8 Rb1 O104 131.3(5) . . . ?
O8 Rb1 O59A 90.7(3) . . . ?
O8 Rb1 O61A 129.8(4) . . . ?
O8 Rb1 C75A 113.3(3) . . . ?
O8 Rb1 O25 128.2(3) . . 2_776 ?
O8 Rb1 O31 132.1(3) . . 2_776 ?
O8 Rb1 O32 75.0(3) . . 2_776 ?
O8 Rb1 O35 86.2(3) . . 2_776 ?
O32 Rb1 O104 84.9(5) . . . ?
O32 Rb1 O59A 132.0(3) . . . ?
O32 Rb1 O61A 130.9(4) . . . ?
O32 Rb1 C75A 139.8(3) . . . ?
O25 Rb1 O32 109.8(3) 2_776 . . ?
O31 Rb1 O32 162.0(3) 2_776 . . ?
O32 Rb1 O32 78.3(3) . . 2_776 ?
O32 Rb1 O35 123.2(3) . . 2_776 ?
O59A Rb1 O104 101.9(6) . . . ?
O61A Rb1 O104 57.4(6) . . . ?
O104 Rb1 C75A 80.0(5) . . . ?
O25 Rb1 O104 86.5(5) 2_776 . . ?
O31 Rb1 O104 95.3(5) 2_776 . . ?
O32 Rb1 O104 125.7(6) 2_776 . . ?
O35 Rb1 O104 142.2(5) 2_776 . . ?
O59A Rb1 O61A 46.8(3) . . . ?
O59A Rb1 C75A 24.3(3) . . . ?
O25 Rb1 O59A 118.0(3) 2_776 . . ?
O31 Rb1 O59A 65.6(3) 2_776 . . ?
O32 Rb1 O59A 127.5(3) 2_776 . . ?
O35 Rb1 O59A 78.6(3) 2_776 . . ?
O61A Rb1 C75A 23.0(3) . . . ?
O25 Rb1 O61A 98.9(4) 2_776 . . ?
O31 Rb1 O61A 61.6(4) 2_776 . . ?
O32 Rb1 O61A 148.2(4) 2_776 . . ?
O35 Rb1 O61A 105.4(4) 2_776 . . ?
O25 Rb1 C75A 106.3(3) 2_776 . . ?
O31 Rb1 C75A 57.4(3) 2_776 . . ?
O32 Rb1 C75A 139.7(3) 2_776 . . ?
O35 Rb1 C75A 89.5(3) 2_776 . . ?
O25 Rb1 O31 52.4(3) 2_776 . 2_776 ?
O25 Rb1 O32 53.3(3) 2_776 . 2_776 ?
O25 Rb1 O35 61.6(3) 2_776 . 2_776 ?
O31 Rb1 O32 87.1(3) 2_776 . 2_776 ?
O31 Rb1 O35 49.9(2) 2_776 . 2_776 ?
O32 Rb1 O35 50.7(2) 2_776 . 2_776 ?
O27 Rb2 O28 51.0(2) . . . ?
O27 Rb2 O33 52.4(3) . . . ?
O27 Rb2 O36 61.9(3) . . . ?
O27 Rb2 O106 63.4(4) . . . ?
O27 Rb2 O107 118.6(4) . . . ?
O27 Rb2 O61 168.2(3) . . 2_676 ?
O27 Rb2 O62A 132.5(5) . . 2_676 ?
O28 Rb2 O33 87.5(3) . . . ?
O28 Rb2 O36 51.0(2) . . . ?
O28 Rb2 O106 90.2(4) . . . ?
O28 Rb2 O107 108.3(3) . . . ?
O28 Rb2 O61 119.9(3) . . 2_676 ?
O28 Rb2 O62A 172.7(4) . . 2_676 ?
O33 Rb2 O36 52.6(3) . . . ?
O33 Rb2 O106 95.8(4) . . . ?
O33 Rb2 O107 149.7(4) . . . ?
O33 Rb2 O61 125.0(3) . . 2_676 ?
O33 Rb2 O62A 99.4(4) . . 2_676 ?
O36 Rb2 O106 125.1(4) . . . ?
O36 Rb2 O107 155.5(4) . . . ?
O36 Rb2 O61 106.8(3) . . 2_676 ?
O36 Rb2 O62A 135.6(4) . . 2_676 ?
O106 Rb2 O107 59.5(5) . . . ?
O61 Rb2 O106 127.4(4) 2_676 . . ?
O62A Rb2 O106 86.9(5) 2_676 . . ?
O61 Rb2 O107 69.9(4) 2_676 . . ?
O62A Rb2 O107 64.5(5) 2_676 . . ?
O1 Cu1 O50 94.4(3) . . . ?
O1 Cu1 O51 90.1(4) . . . ?
O1 Cu1 N1 84.6(4) . . . ?
O1 Cu1 N10 93.2(4) . . . ?
O1 Cu1 O2 173.0(3) . . 2_767 ?
O50 Cu1 O51 85.0(4) . . . ?
O50 Cu1 N1 96.1(4) . . . ?
O50 Cu1 N10 172.3(4) . . . ?
O2 Cu1 O50 91.0(3) 2_767 . . ?
O51 Cu1 N1 174.7(4) . . . ?
O51 Cu1 N10 96.4(4) . . . ?
O2 Cu1 O51 94.9(3) 2_767 . . ?
N1 Cu1 N10 83.2(5) . . . ?
O2 Cu1 N1 90.3(4) 2_767 . . ?
O2 Cu1 N10 81.4(4) 2_767 . . ?
O52 Cu2 O53 79.7(5) . . . ?
O52 Cu2 O54 90.6(5) . . . ?
O52 Cu2 N21 95.4(5) . . . ?
O52 Cu2 N30 99.5(5) . . . ?
O52 Cu2 O62 150.1(4) . . 2_676 ?
O53 Cu2 O54 91.9(6) . . . ?
O53 Cu2 N21 171.3(5) . . . ?
O53 Cu2 N30 91.8(6) . . . ?
O53 Cu2 O62 70.4(4) . . 2_676 ?
O54 Cu2 N21 95.5(5) . . . ?
O54 Cu2 N30 169.8(5) . . . ?
O54 Cu2 O62 89.3(5) . . 2_676 ?
N21 Cu2 N30 81.8(5) . . . ?
O62 Cu2 N21 114.4(4) 2_676 . . ?
O62 Cu2 N30 83.0(4) 2_676 . . ?
O59 Cu4 O60 85.05 . . . ?
O59 Cu4 O63 90.8(8) . . . ?
O59 Cu4 N70 167.89 . . . ?
O60 Cu4 O63 99.8(8) . . . ?
O60 Cu4 N70 95.09 . . . ?
O63 Cu4 N70 101.1(8) . . . ?
O11 Cu4A N70A 109.3(5) 2_776 . . ?
O63 Cu4A N70A 48.9(7) . . . ?
O11 Cu4A O63 62.3(7) 2_776 . . ?
O59A Cu4A O60A 85.07 . . . ?
O59A Cu4A N70A 167.96 . . . ?
O11 Cu4A O59A 82.7(4) 2_776 . . ?
O59A Cu4A O63 142.6(7) . . . ?
O60A Cu4A O63 82.1(7) . . . ?
O11 Cu4A O60A 89.8(5) 2_776 . . ?
O60A Cu4A N70A 95.09 . . . ?
O3 Cu13 O15 99.8(5) . . . ?
O3 Cu13 O14 100.0(4) . . . ?
O3 Cu13 O37 169.8(4) . . . ?
O3 Cu13 O19 100.5(5) . . . ?
O3 Cu13 O20 102.0(4) . . . ?
O20 Cu13 O37 85.0(3) . . . ?
O14 Cu13 O20 158.0(4) . . . ?
O14 Cu13 O37 73.1(3) . . . ?
O15 Cu13 O19 159.7(4) . . . ?
O15 Cu13 O20 87.6(4) . . . ?
O15 Cu13 O37 72.9(4) . . . ?
O14 Cu13 O15 87.7(4) . . . ?
O14 Cu13 O19 89.9(4) . . . ?
O19 Cu13 O37 87.1(4) . . . ?
O19 Cu13 O20 87.1(4) . . . ?
O4 Cu14 O27 100.5(5) . . . ?
O4 Cu14 O22 99.3(4) . . . ?
O16 Cu14 O22 89.7(4) . . . ?
O4 Cu14 O28 98.5(4) . . . ?
O4 Cu14 O38 169.4(4) . . . ?
O4 Cu14 O16 102.4(4) . . . ?
O16 Cu14 O28 159.1(4) . . . ?
O16 Cu14 O38 86.3(3) . . . ?
O22 Cu14 O27 160.0(4) . . . ?
O22 Cu14 O28 86.4(4) . . . ?
O22 Cu14 O38 74.4(3) . . . ?
O27 Cu14 O28 88.6(4) . . . ?
O16 Cu14 O27 88.2(4) . . . ?
O28 Cu14 O38 72.8(3) . . . ?
O27 Cu14 O38 85.6(4) . . . ?
O5 Cu15 O22 100.3(4) . . . ?
O5 Cu15 O23 100.9(4) . . . ?
O5 Cu15 O38 171.2(4) . . . ?
O17 Cu15 O22 89.1(4) . . . ?
O5 Cu15 O29 100.2(4) . . . ?
O5 Cu15 O17 101.6(4) . . . ?
O17 Cu15 O29 158.2(4) . . . ?
O17 Cu15 O38 85.0(3) . . . ?
O22 Cu15 O23 158.7(4) . . . ?
O22 Cu15 O29 88.6(4) . . . ?
O22 Cu15 O38 73.8(3) . . . ?
O23 Cu15 O29 89.8(4) . . . ?
O17 Cu15 O23 84.6(4) . . . ?
O29 Cu15 O38 73.5(3) . . . ?
O23 Cu15 O38 85.4(3) . . . ?
O6 Cu16 O30 98.6(4) . . . ?
O6 Cu16 O39 169.4(3) . . . ?
O18 Cu16 O24 91.1(4) . . . ?
O18 Cu16 O30 159.6(4) . . . ?
O18 Cu16 O23 84.3(4) . . . ?
O6 Cu16 O24 98.1(4) . . . ?
O6 Cu16 O18 101.7(4) . . . ?
O6 Cu16 O23 101.8(4) . . . ?
O23 Cu16 O24 160.1(4) . . . ?
O23 Cu16 O30 89.4(4) . . . ?
O23 Cu16 O39 86.1(3) . . . ?
O24 Cu16 O30 88.3(4) . . . ?
O24 Cu16 O39 74.3(3) . . . ?
O30 Cu16 O39 74.3(3) . . . ?
O18 Cu16 O39 86.0(3) . . . ?
O7 Cu17 O25 102.1(5) . . . ?
O7 Cu17 O31 99.2(5) . . . ?
O7 Cu17 O39 169.4(4) . . . ?
O19 Cu17 O24 89.2(4) . . . ?
O19 Cu17 O25 86.4(4) . . . ?
O19 Cu17 O31 159.2(4) . . . ?
O7 Cu17 O19 101.6(5) . . . ?
O7 Cu17 O24 99.3(4) . . . ?
O24 Cu17 O25 158.5(4) . . . ?
O24 Cu17 O31 87.1(4) . . . ?
O24 Cu17 O39 73.2(3) . . . ?
O25 Cu17 O31 89.7(4) . . . ?
O25 Cu17 O39 85.6(3) . . . ?
O31 Cu17 O39 73.3(3) . . . ?
O19 Cu17 O39 86.0(3) . . . ?
O8 Cu18 O32 99.1(5) . . . ?
O8 Cu18 O40 171.6(5) . . . ?
O20 Cu18 O25 86.0(4) . . . ?
O20 Cu18 O26 90.8(4) . . . ?
O20 Cu18 O32 159.2(4) . . . ?
O20 Cu18 O40 85.1(4) . . . ?
O8 Cu18 O20 101.6(5) . . . ?
O8 Cu18 O25 100.2(5) . . . ?
O8 Cu18 O26 99.3(5) . . . ?
O25 Cu18 O32 89.0(4) . . . ?
O25 Cu18 O40 85.2(4) . . . ?
O26 Cu18 O32 87.2(4) . . . ?
O26 Cu18 O40 75.4(3) . . . ?
O32 Cu18 O40 74.4(4) . . . ?
O25 Cu18 O26 160.5(4) . . . ?
O21 Cu19 O40 85.7(4) . . . ?
O9 Cu19 O33 98.8(5) . . . ?
O9 Cu19 O40 172.0(4) . . . ?
O21 Cu19 O26 91.0(4) . . . ?
O21 Cu19 O27 85.1(4) . . . ?
O21 Cu19 O33 160.1(4) . . . ?
O9 Cu19 O21 100.9(5) . . . ?
O9 Cu19 O26 99.9(5) . . . ?
O9 Cu19 O27 100.1(5) . . . ?
O26 Cu19 O33 88.1(4) . . . ?
O26 Cu19 O40 75.3(4) . . . ?
O27 Cu19 O33 89.1(4) . . . ?
O27 Cu19 O40 84.9(4) . . . ?
O33 Cu19 O40 74.9(4) . . . ?
O26 Cu19 O27 160.0(4) . . . ?
O29 Cu20 O38 74.0(4) . . . ?
O28 Cu20 O34 159.3(4) . . . ?
O28 Cu20 O36 88.5(4) . . . ?
O28 Cu20 O38 73.5(3) . . . ?
O29 Cu20 O34 89.3(4) . . . ?
O29 Cu20 O36 160.0(4) . . . ?
O10 Cu20 O28 98.2(4) . . . ?
O10 Cu20 O29 99.0(5) . . . ?
O10 Cu20 O34 102.5(5) . . . ?
O10 Cu20 O36 101.0(5) . . . ?
O10 Cu20 O38 169.1(4) . . . ?
O28 Cu20 O29 87.6(4) . . . ?
O34 Cu20 O38 86.0(3) . . . ?
O36 Cu20 O38 86.0(4) . . . ?
O34 Cu20 O36 87.5(4) . . . ?
O30 Cu21 O39 73.4(3) . . . ?
O31 Cu21 O35 90.7(4) . . . ?
O31 Cu21 O39 74.4(3) . . . ?
O31 Cu21 O34 159.6(4) . . . ?
O30 Cu21 O34 88.7(4) . . . ?
O30 Cu21 O35 160.0(4) . . . ?
O11 Cu21 O30 98.0(4) . . . ?
O11 Cu21 O31 98.4(5) . . . ?
O11 Cu21 O34 102.0(5) . . . ?
O11 Cu21 O35 102.0(5) . . . ?
O11 Cu21 O39 168.8(4) . . . ?
O30 Cu21 O31 87.5(4) . . . ?
O34 Cu21 O39 85.3(3) . . . ?
O35 Cu21 O39 87.0(4) . . . ?
O34 Cu21 O35 86.1(4) . . . ?
O33 Cu22 O35 159.9(4) . . . ?
O33 Cu22 O40 75.0(4) . . . ?
O35 Cu22 O36 85.8(4) . . . ?
O33 Cu22 O36 88.7(4) . . . ?
O32 Cu22 O36 159.7(4) . . . ?
O32 Cu22 O40 74.8(4) . . . ?
O12 Cu22 O32 100.9(5) . . . ?
O12 Cu22 O33 99.0(5) . . . ?
O12 Cu22 O35 101.0(5) . . . ?
O12 Cu22 O36 99.3(5) . . . ?
O12 Cu22 O40 172.5(5) . . . ?
O32 Cu22 O33 88.6(4) . . . ?
O32 Cu22 O35 89.9(4) . . . ?
O36 Cu22 O40 85.1(4) . . . ?
O35 Cu22 O40 85.3(4) . . . ?
N41 Cu3 N50 83.1(5) . . . ?
O58 Cu3 N41 79.5(5) 2_676 . . ?
O55 Cu3 O57 91.0(6) . . . ?
O55 Cu3 N41 173.8(5) . . . ?
O55 Cu3 O56 89.4(6) . . . ?
O57 Cu3 O58 173.0(5) . . 2_676 ?
O55 Cu3 O58 94.3(5) . . 2_676 ?
O56 Cu3 O57 94.0(5) . . . ?
O56 Cu3 N41 91.3(6) . . . ?
O56 Cu3 N50 171.6(5) . . . ?
O56 Cu3 O58 90.6(5) . . 2_676 ?
O57 Cu3 N41 95.1(6) . . . ?
O57 Cu3 N50 92.7(5) . . . ?
O58 Cu3 N50 82.3(5) 2_676 . . ?
O55 Cu3 N50 95.5(5) . . . ?
O37 Si1 O40 109.2(5) . . . ?
O37 Si1 O38 109.4(4) . . . ?
O39 Si1 O40 109.8(4) . . . ?
O38 Si1 O39 109.9(4) . . . ?
O38 Si1 O40 109.7(5) . . . ?
O37 Si1 O39 108.8(4) . . . ?
W1 O1 Cu1 134.9(5) . . . ?
W2 O2 Cu1 128.0(5) . . 2_767 ?
W8 O8 Rb1 94.2(5) . . . ?
Rb1 O8 Cu18 94.2(5) . . . ?
W1 O13 W2 121.7(4) . . . ?
W2 O14 W3 122.5(4) . . . ?
W2 O14 Cu13 122.5(4) . . . ?
W1 O15 Cu13 121.7(5) . . . ?
W1 O15 W3 121.7(5) . . . ?
W1 O16 Cu14 149.2(5) . . . ?
W1 O16 W4 149.2(5) . . . ?
W2 O17 W5 152.2(5) . . . ?
W2 O17 Cu15 152.2(5) . . . ?
W2 O18 W6 151.7(5) . . . ?
W2 O18 Cu16 151.7(5) . . . ?
W1 O21 W9 150.8(5) . . . ?
W1 O21 Cu19 150.8(5) . . . ?
W7 O25 W8 150.2(5) . . . ?
W7 O25 Rb1 105.3(4) . . 2_776 ?
W8 O25 Rb1 103.2(4) . . 2_776 ?
Cu17 O25 Cu18 150.2(5) . . . ?
Rb1 O25 Cu17 105.3(4) 2_776 . . ?
Rb1 O25 Cu18 103.2(4) 2_776 . . ?
W4 O27 Rb2 106.0(4) . . . ?
W9 O27 Rb2 102.4(4) . . . ?
Rb2 O27 Cu14 106.0(4) . . . ?
Rb2 O27 Cu19 102.4(4) . . . ?
Rb2 O28 Cu20 103.3(3) . . . ?
W4 O28 Rb2 103.3(3) . . . ?
W10 O28 Rb2 103.3(3) . . . ?
Rb2 O28 Cu14 103.3(3) . . . ?
W7 O31 Rb1 98.5(4) . . 2_776 ?
W11 O31 Rb1 106.9(4) . . 2_776 ?
Rb1 O31 Cu17 98.5(4) 2_776 . . ?
Rb1 O31 Cu21 106.9(4) 2_776 . . ?
Rb1 O32 Cu18 100.1(4) 2_776 . . ?
Rb1 O32 Rb1 101.7(3) . . 2_776 ?
Rb1 O32 Cu22 124.0(4) . . . ?
Rb1 O32 Cu22 108.8(4) 2_776 . . ?
W8 O32 Rb1 98.5(4) . . . ?
W8 O32 Rb1 100.1(4) . . 2_776 ?
W12 O32 Rb1 124.0(4) . . . ?
W12 O32 Rb1 108.8(4) . . 2_776 ?
Rb1 O32 Cu18 98.5(4) . . . ?
W12 O33 Rb2 104.3(4) . . . ?
W9 O33 Rb2 104.7(4) . . . ?
Rb2 O33 Cu19 104.7(4) . . . ?
Rb2 O33 Cu22 104.3(4) . . . ?
W11 O35 Rb1 104.4(3) . . 2_776 ?
W12 O35 Rb1 101.6(3) . . 2_776 ?
Rb1 O35 Cu21 104.4(3) 2_776 . . ?
Rb1 O35 Cu22 101.6(3) 2_776 . . ?
W10 O36 Rb2 106.2(4) . . . ?
W12 O36 Rb2 102.8(4) . . . ?
Rb2 O36 Cu20 106.2(4) . . . ?
Rb2 O36 Cu22 102.8(4) . . . ?
W1 O37 W2 91.4(3) . . . ?
W1 O37 W3 92.2(3) . . . ?
W1 O37 Si1 123.9(4) . . . ?
W1 O37 Cu13 92.2(3) . . . ?
W2 O37 W3 92.0(3) . . . ?
W3 O37 Si1 123.8(4) . . . ?
W2 O37 Si1 124.0(4) . . . ?
W2 O37 Cu13 92.0(3) . . . ?
Cu13 O37 Si1 123.8(4) . . . ?
W10 O38 Si1 123.9(5) . . . ?
W4 O38 Si1 123.7(5) . . . ?
W5 O38 Si1 124.2(5) . . . ?
Cu20 O38 Si1 123.9(5) . . . ?
Cu14 O38 Si1 123.7(5) . . . ?
Cu15 O38 Si1 124.2(5) . . . ?
Cu21 O39 Si1 123.1(4) . . . ?
W6 O39 Si1 124.5(4) . . . ?
W7 O39 Si1 123.9(4) . . . ?
W11 O39 Si1 123.1(4) . . . ?
Cu16 O39 Si1 124.5(4) . . . ?
Cu17 O39 Si1 123.9(4) . . . ?
W8 O40 Si1 125.4(5) . . . ?
W9 O40 Si1 124.9(5) . . . ?
W12 O40 Si1 124.8(5) . . . ?
Cu18 O40 Si1 125.4(5) . . . ?
Cu19 O40 Si1 124.9(5) . . . ?
Cu22 O40 Si1 124.8(5) . . . ?
Cu1 O50 C15 110.8(8) . . 2_767 ?
Cu1 O51 C15 111.7(9) . . . ?
Cu2 O52 C35 110.5(11) . . 2_686 ?
Cu2 O53 C35 118.6(12) . . . ?
Cu4 O59 C75 112.52 . . . ?
Cu4A O59A C75A 112.54 . . . ?
Rb1 O59A C75A 89.3(6) . . . ?
Rb1 O59A Cu4A 149.1(5) . . . ?
Cu4 O60 C76 112.99 . . . ?
Cu4A O60A C76A 112.97 . . . ?
Rb2 O61 C75 147.7(6) 2_676 . . ?
Rb1 O61A C75A 95.3(10) . . . ?
Cu2 O62 C76 118.1(8) 2_676 . . ?
Rb2 O62A C76A 140.3(13) 2_676 . . ?
C2 N1 C13 116.6(12) . . . ?
Cu1 N1 C2 131.2(10) . . . ?
Cu1 N1 C13 111.8(9) . . . ?
C9 N10 C14 118.1(12) . . . ?
Cu1 N10 C9 129.1(10) . . . ?
Cu1 N10 C14 112.8(9) . . . ?
Cu2 N21 C33 114.2(10) . . . ?
C22 N21 C33 114.5(14) . . . ?
Cu2 N21 C22 131.3(12) . . . ?
C29 N30 C34 119.2(15) . . . ?
Cu2 N30 C29 129.0(13) . . . ?
Cu2 N30 C34 111.8(10) . . . ?
C62 N61 C73 118.53 . . . ?
C62A N61A C73A 118.65 . . . ?
Cu4 N70 C74 111.85 . . . ?
C69 N70 C74 118.18 . . . ?
Cu4 N70 C69 129.94 . . . ?
Cu4A N70A C69A 130.02 . . . ?
C69A N70A C74A 118.02 . . . ?
Cu4A N70A C74A 111.93 . . . ?
C42 N41 C53 117.8(14) . . . ?
Cu3 N41 C53 111.0(10) . . . ?
Cu3 N41 C42 131.2(11) . . . ?
C49 N50 C54 116.9(14) . . . ?
Cu3 N50 C49 130.2(11) . . . ?
Cu3 N50 C54 112.8(11) . . . ?
N1 C2 C3 126.2(14) . . . ?
C2 C3 C4 116.2(16) . . . ?
C3 C4 C11 118.1(14) . . . ?
C6 C5 C11 120.6(15) . . . ?
C5 C6 C12 119.4(15) . . . ?
C8 C7 C12 119.0(14) . . . ?
C7 C8 C9 121.1(15) . . . ?
N10 C9 C8 122.0(14) . . . ?
C4 C11 C5 120.7(14) . . . ?
C5 C11 C13 119.0(15) . . . ?
C4 C11 C13 120.1(14) . . . ?
C7 C12 C14 114.7(13) . . . ?
C6 C12 C7 125.1(14) . . . ?
C6 C12 C14 120.0(14) . . . ?
N1 C13 C11 122.6(14) . . . ?
N1 C13 C14 115.8(11) . . . ?
C11 C13 C14 121.6(13) . . . ?
N10 C14 C13 116.4(12) . . . ?
N10 C14 C12 124.4(13) . . . ?
C12 C14 C13 119.2(12) . . . ?
O50 C15 O51 127.5(13) 2_767 . . ?
O51 C15 C15 114.5(12) . . 2_767 ?
O50 C15 C15 117.9(12) 2_767 . 2_767 ?
N21 C22 C23 126.6(18) . . . ?
C22 C23 C24 118.2(18) . . . ?
C23 C24 C31 120.8(17) . . . ?
C26 C25 C31 121.4(16) . . . ?
C25 C26 C32 121.4(16) . . . ?
C28 C27 C32 121.0(18) . . . ?
C27 C28 C29 120.9(18) . . . ?
N30 C29 C28 119.4(18) . . . ?
C24 C31 C25 126.1(16) . . . ?
C24 C31 C33 114.5(15) . . . ?
C25 C31 C33 119.3(15) . . . ?
C26 C32 C34 119.5(14) . . . ?
C26 C32 C27 124.9(15) . . . ?
C27 C32 C34 115.5(15) . . . ?
N21 C33 C31 125.4(14) . . . ?
N21 C33 C34 114.5(13) . . . ?
C31 C33 C34 120.2(14) . . . ?
N30 C34 C32 124.0(14) . . . ?
N30 C34 C33 117.8(14) . . . ?
C32 C34 C33 118.2(14) . . . ?
O52 C35 C35 117.2(13) 2_686 . 2_686 ?
O53 C35 C35 113.6(14) . . 2_686 ?
O52 C35 O53 128.7(17) 2_686 . . ?
N61 C62 C63 121.82 . . . ?
N61A C62A C63A 121.83 . . . ?
C62 C63 C64 120.15 . . . ?
C62A C63A C64A 119.91 . . . ?
C63 C64 C71 119.30 . . . ?
C63A C64A C71A 119.62 . . . ?
C66 C65 C71 121.23 . . . ?
C66A C65A C71A 121.34 . . . ?
C65 C66 C72 121.42 . . . ?
C65A C66A C72A 121.25 . . . ?
C68 C67 C72 119.28 . . . ?
C68A C67A C72A 119.12 . . . ?
C67 C68 C69 120.71 . . . ?
C67A C68A C69A 120.67 . . . ?
N70 C69 C68 121.71 . . . ?
N70A C69A C68A 121.89 . . . ?
C64 C71 C65 124.52 . . . ?
C65 C71 C73 118.48 . . . ?
C64 C71 C73 116.97 . . . ?
C64A C71A C65A 124.67 . . . ?
C65A C71A C73A 118.56 . . . ?
C64A C71A C73A 116.74 . . . ?
C66 C72 C74 118.40 . . . ?
C67 C72 C74 117.06 . . . ?
C66 C72 C67 124.54 . . . ?
C66A C72A C74A 118.55 . . . ?
C66A C72A C67A 124.36 . . . ?
C67A C72A C74A 117.09 . . . ?
C71 C73 C74 120.33 . . . ?
N61 C73 C71 123.23 . . . ?
N61 C73 C74 116.44 . . . ?
N61A C73A C71A 123.24 . . . ?
C71A C73A C74A 120.19 . . . ?
N61A C73A C74A 116.56 . . . ?
N70 C74 C73 116.85 . . . ?
N70 C74 C72 123.04 . . . ?
C72 C74 C73 120.10 . . . ?
N70A C74A C72A 123.19 . . . ?
N70A C74A C73A 116.72 . . . ?
C72A C74A C73A 120.07 . . . ?
O59 C75 O61 125.64 . . . ?
O59 C75 C76 114.94 . . . ?
O61 C75 C76 119.42 . . . ?
Rb1 C75A O59A 66.5(6) . . . ?
Rb1 C75A O61A 61.6(8) . . . ?
Rb1 C75A C76A 162.6(7) . . . ?
O61A C75A C76A 119.46 . . . ?
O59A C75A O61A 125.67 . . . ?
O59A C75A C76A 114.86 . . . ?
O62 C76 C75 120.03 . . . ?
O60 C76 C75 114.29 . . . ?
O60 C76 O62 125.68 . . . ?
O62A C76A C75A 119.88 . . . ?
O60A C76A O62A 125.77 . . . ?
O60A C76A C75A 114.35 . . . ?
N1 C2 H2 117.00 . . . ?
C3 C2 H2 117.00 . . . ?
C4 C3 H3 122.00 . . . ?
C2 C3 H3 122.00 . . . ?
C11 C4 H4 121.00 . . . ?
C3 C4 H4 121.00 . . . ?
C11 C5 H5 120.00 . . . ?
C6 C5 H5 120.00 . . . ?
C5 C6 H6 120.00 . . . ?
C12 C6 H6 120.00 . . . ?
C8 C7 H7 120.00 . . . ?
C12 C7 H7 121.00 . . . ?
C9 C8 H8 119.00 . . . ?
C7 C8 H8 119.00 . . . ?
N10 C9 H9 119.00 . . . ?
C8 C9 H9 119.00 . . . ?
N21 C22 H22 117.00 . . . ?
C23 C22 H22 117.00 . . . ?
C24 C23 H23 121.00 . . . ?
C22 C23 H23 121.00 . . . ?
C23 C24 H24 120.00 . . . ?
C31 C24 H24 120.00 . . . ?
C26 C25 H25 119.00 . . . ?
C31 C25 H25 119.00 . . . ?
C32 C26 H26 119.00 . . . ?
C25 C26 H26 119.00 . . . ?
C28 C27 H27 119.00 . . . ?
C32 C27 H27 120.00 . . . ?
C27 C28 H28 120.00 . . . ?
C29 C28 H28 120.00 . . . ?
C28 C29 H29 120.00 . . . ?
N30 C29 H29 120.00 . . . ?
N61 C62 H62 119.00 . . . ?
C63 C62 H62 119.00 . . . ?
C63A C62A H62A 119.00 . . . ?
N61A C62A H62A 119.00 . . . ?
C62 C63 H63 120.00 . . . ?
C64 C63 H63 120.00 . . . ?
C62A C63A H63A 120.00 . . . ?
C64A C63A H63A 120.00 . . . ?
C63 C64 H64 120.00 . . . ?
C71 C64 H64 120.00 . . . ?
C71A C64A H64A 120.00 . . . ?
C63A C64A H64A 120.00 . . . ?
C71 C65 H65 119.00 . . . ?
C66 C65 H65 119.00 . . . ?
C71A C65A H65A 119.00 . . . ?
C66A C65A H65A 119.00 . . . ?
C72 C66 H66 119.00 . . . ?
C65 C66 H66 119.00 . . . ?
C65A C66A H66A 119.00 . . . ?
C72A C66A H66A 119.00 . . . ?
C72 C67 H67 120.00 . . . ?
C68 C67 H67 120.00 . . . ?
C72A C67A H67A 120.00 . . . ?
C68A C67A H67A 120.00 . . . ?
C69 C68 H68 120.00 . . . ?
C67 C68 H68 120.00 . . . ?
C69A C68A H68A 120.00 . . . ?
C67A C68A H68A 120.00 . . . ?
C68 C69 H69 119.00 . . . ?
N70 C69 H69 119.00 . . . ?
C68A C69A H69A 119.00 . . . ?
N70A C69A H69A 119.00 . . . ?
N41 C42 C43 123.4(17) . . . ?
C42 C43 C44 121(2) . . . ?
C43 C44 C51 120(2) . . . ?
C46 C45 C51 125(2) . . . ?
C45 C46 C52 118(2) . . . ?
C48 C47 C52 123(2) . . . ?
C47 C48 C49 119(2) . . . ?
N50 C49 C48 121.1(19) . . . ?
C44 C51 C45 127(2) . . . ?
C44 C51 C53 116.6(19) . . . ?
C45 C51 C53 116(2) . . . ?
C46 C52 C47 125(2) . . . ?
C46 C52 C54 121(2) . . . ?
C47 C52 C54 114(2) . . . ?
N41 C53 C51 122.2(17) . . . ?
N41 C53 C54 116.5(14) . . . ?
C51 C53 C54 121.3(17) . . . ?
N50 C54 C52 125.4(19) . . . ?
N50 C54 C53 116.5(15) . . . ?
C52 C54 C53 118.0(19) . . . ?
N41 C42 H42 118.00 . . . ?
C43 C42 H42 118.00 . . . ?
C42 C43 H43 120.00 . . . ?
C44 C43 H43 120.00 . . . ?
C43 C44 H44 120.00 . . . ?
C51 C44 H44 120.00 . . . ?
C46 C45 H45 117.00 . . . ?
C51 C45 H45 117.00 . . . ?
C45 C46 H46 121.00 . . . ?
C52 C46 H46 121.00 . . . ?
C48 C47 H47 119.00 . . . ?
C52 C47 H47 118.00 . . . ?
C47 C48 H48 120.00 . . . ?
C49 C48 H48 121.00 . . . ?
N50 C49 H49 119.00 . . . ?
C48 C49 H49 120.00 . . . ?

loop_
_geom_bond_atom_site_label_1
_geom_bond_atom_site_label_2
_geom_bond_distance
_geom_bond_site_symmetry_1
_geom_bond_site_symmetry_2
_geom_bond_publ_flag
W1 O1 1.730(10) . . ?
W1 O13 1.931(9) . . ?
W1 O15 1.905(9) . . ?
W1 O16 1.896(9) . . ?
W1 O21 1.868(9) . . ?
W1 O37 2.348(8) . . ?
W2 O2 1.732(9) . . ?
W2 O13 1.924(8) . . ?
W2 O14 1.920(9) . . ?
W2 O17 1.897(9) . . ?
W2 O18 1.904(8) . . ?
W2 O37 2.354(7) . . ?
W3 O3 1.739(11) . . ?
W3 O14 1.921(9) . . ?
W3 O15 1.953(9) . . ?
W3 O19 1.883(9) . . ?
W3 O20 1.882(9) . . ?
W3 O37 2.327(8) . . ?
W4 O4 1.738(10) . . ?
W4 O16 1.894(9) . . ?
W4 O22 1.949(9) . . ?
W4 O27 1.870(9) . . ?
W4 O28 1.956(9) . . ?
W4 O38 2.332(8) . . ?
W5 O5 1.724(9) . . ?
W5 O17 1.898(9) . . ?
W5 O22 1.937(9) . . ?
W5 O23 1.920(8) . . ?
W5 O29 1.898(10) . . ?
W5 O38 2.369(9) . . ?
W6 O6 1.730(9) . . ?
W6 O18 1.908(9) . . ?
W6 O23 1.908(9) . . ?
W6 O24 1.904(9) . . ?
W6 O30 1.921(9) . . ?
W6 O39 2.317(7) . . ?
W7 O7 1.715(11) . . ?
W7 O19 1.902(10) . . ?
W7 O24 1.941(9) . . ?
W7 O25 1.902(9) . . ?
W7 O31 1.953(10) . . ?
W7 O39 2.337(8) . . ?
W8 O8 1.748(12) . . ?
W8 O20 1.926(9) . . ?
W8 O25 1.912(10) . . ?
W8 O26 1.938(11) . . ?
W8 O32 1.955(10) . . ?
W8 O40 2.329(9) . . ?
W9 O9 1.747(12) . . ?
W9 O21 1.939(9) . . ?
W9 O26 1.906(10) . . ?
W9 O27 1.935(9) . . ?
W9 O33 1.929(10) . . ?
W9 O40 2.355(9) . . ?
W10 O10 1.722(10) . . ?
W10 O28 1.930(8) . . ?
W10 O29 1.935(9) . . ?
W10 O34 1.875(8) . . ?
W10 O36 1.882(9) . . ?
W10 O38 2.322(9) . . ?
W11 O11 1.741(12) . . ?
W11 O30 1.955(9) . . ?
W11 O31 1.897(10) . . ?
W11 O34 1.920(9) . . ?
W11 O35 1.888(9) . . ?
W11 O39 2.328(8) . . ?
W12 O12 1.702(11) . . ?
W12 O32 1.893(10) . . ?
W12 O33 1.923(10) . . ?
W12 O35 1.922(9) . . ?
W12 O36 1.945(9) . . ?
W12 O40 2.355(10) . . ?
Rb1 O8 3.230(13) . . ?
Rb1 O32 2.962(10) . . ?
Rb1 O104 2.98(3) . . ?
Rb1 O59A 2.832(10) . . ?
Rb1 O61A 2.729(15) . . ?
Rb1 C75A 3.088(11) . . ?
Rb1 O25 2.994(10) . 2_776 ?
Rb1 O31 3.155(9) . 2_776 ?
Rb1 O32 3.054(10) . 2_776 ?
Rb1 O35 3.232(9) . 2_776 ?
Rb2 O27 3.099(11) . . ?
Rb2 O28 3.112(10) . . ?
Rb2 O33 3.040(11) . . ?
Rb2 O36 3.067(11) . . ?
Rb2 O106 2.785(17) . . ?
Rb2 O107 3.092(17) . . ?
Rb2 O61 2.678(11) . 2_676 ?
Rb2 O62A 2.372(15) . 2_676 ?
Cu1 O1 2.415(9) . . ?
Cu1 O50 1.961(9) . . ?
Cu1 O51 1.963(10) . . ?
Cu1 N1 1.989(11) . . ?
Cu1 N10 1.979(12) . . ?
Cu1 O2 2.707(9) . 2_767 ?
Cu2 O52 2.223(12) . . ?
Cu2 O53 1.967(13) . . ?
Cu2 O54 2.004(14) . . ?
Cu2 N21 2.006(12) . . ?
Cu2 N30 2.019(14) . . ?
Cu2 O62 2.581(11) . 2_676 ?
Cu4 O59 1.9383 . . ?
Cu4 O60 1.9340 . . ?
Cu4 O63 2.28(3) . . ?
Cu4 N70 2.0040 . . ?
Cu4A N70A 2.0079 . . ?
Cu4A O11 2.362(12) . 2_776 ?
Cu4A O59A 1.9413 . . ?
Cu4A O60A 1.9307 . . ?
Cu4A O63 2.90(3) . . ?
Cu13 O3 1.739(11) . . ?
Cu13 O14 1.921(9) . . ?
Cu13 O37 2.327(8) . . ?
Cu13 O15 1.953(9) . . ?
Cu13 O19 1.883(9) . . ?
Cu13 O20 1.882(9) . . ?
Cu14 O16 1.894(9) . . ?
Cu14 O22 1.949(9) . . ?
Cu14 O27 1.870(9) . . ?
Cu14 O4 1.738(10) . . ?
Cu14 O28 1.956(9) . . ?
Cu14 O38 2.332(8) . . ?
Cu15 O17 1.898(9) . . ?
Cu15 O29 1.898(10) . . ?
Cu15 O22 1.937(9) . . ?
Cu15 O23 1.920(8) . . ?
Cu15 O5 1.724(9) . . ?
Cu15 O38 2.369(9) . . ?
Cu16 O30 1.921(9) . . ?
Cu16 O6 1.730(9) . . ?
Cu16 O18 1.908(9) . . ?
Cu16 O39 2.317(7) . . ?
Cu16 O24 1.904(9) . . ?
Cu16 O23 1.908(9) . . ?
Cu17 O19 1.902(10) . . ?
Cu17 O7 1.715(11) . . ?
Cu17 O39 2.337(8) . . ?
Cu17 O24 1.941(9) . . ?
Cu17 O25 1.902(9) . . ?
Cu17 O31 1.953(10) . . ?
Cu18 O8 1.748(12) . . ?
Cu18 O20 1.926(9) . . ?
Cu18 O25 1.912(10) . . ?
Cu18 O40 2.329(9) . . ?
Cu18 O26 1.938(11) . . ?
Cu18 O32 1.955(10) . . ?
Cu19 O21 1.939(9) . . ?
Cu19 O26 1.906(10) . . ?
Cu19 O27 1.935(9) . . ?
Cu19 O33 1.929(10) . . ?
Cu19 O9 1.747(12) . . ?
Cu19 O40 2.355(9) . . ?
Cu20 O29 1.935(9) . . ?
Cu20 O36 1.882(9) . . ?
Cu20 O38 2.322(9) . . ?
Cu20 O34 1.875(8) . . ?
Cu20 O10 1.722(10) . . ?
Cu20 O28 1.930(8) . . ?
Cu21 O39 2.328(8) . . ?
Cu21 O35 1.888(9) . . ?
Cu21 O30 1.955(9) . . ?
Cu21 O31 1.897(10) . . ?
Cu21 O11 1.741(12) . . ?
Cu21 O34 1.920(9) . . ?
Cu22 O33 1.923(10) . . ?
Cu22 O35 1.922(9) . . ?
Cu22 O32 1.893(10) . . ?
Cu22 O12 1.702(11) . . ?
Cu22 O36 1.945(9) . . ?
Cu22 O40 2.355(10) . . ?
Cu3 O58 2.796(15) . 2_676 ?
Cu3 O56 1.981(12) . . ?
Cu3 O55 1.980(12) . . ?
Cu3 N50 1.983(12) . . ?
Cu3 O57 2.302(14) . . ?
Cu3 N41 1.986(12) . . ?
Si1 O38 1.619(9) . . ?
Si1 O37 1.638(9) . . ?
Si1 O40 1.591(9) . . ?
Si1 O39 1.644(9) . . ?
O50 C15 1.238(16) . 2_767 ?
O51 C15 1.265(17) . . ?
O52 C35 1.22(2) . 2_686 ?
O53 C35 1.276(19) . . ?
O59 C75 1.2720 . . ?
O59A C75A 1.2698 . . ?
O60 C76 1.2730 . . ?
O60A C76A 1.2748 . . ?
O61 C75 1.2113 . . ?
O61A C75A 1.2131 . . ?
O62 C76 1.2102 . . ?
O62A C76A 1.2075 . . ?
N1 C13 1.360(17) . . ?
N1 C2 1.300(19) . . ?
N10 C9 1.302(18) . . ?
N10 C14 1.337(17) . . ?
N21 C22 1.34(2) . . ?
N21 C33 1.35(2) . . ?
N30 C29 1.31(2) . . ?
N30 C34 1.35(2) . . ?
N61 C73 1.3484 . . ?
N61 C62 1.3245 . . ?
N61A C62A 1.3226 . . ?
N61A C73A 1.3512 . . ?
N70 C69 1.3266 . . ?
N70 C74 1.3561 . . ?
N70A C74A 1.3529 . . ?
N70A C69A 1.3266 . . ?
N41 C42 1.29(2) . . ?
N41 C53 1.38(2) . . ?
N50 C54 1.34(2) . . ?
N50 C49 1.38(2) . . ?
C2 C3 1.40(2) . . ?
C3 C4 1.41(2) . . ?
C4 C11 1.39(2) . . ?
C5 C6 1.37(3) . . ?
C5 C11 1.45(2) . . ?
C6 C12 1.47(2) . . ?
C7 C12 1.41(2) . . ?
C7 C8 1.35(2) . . ?
C8 C9 1.33(2) . . ?
C11 C13 1.369(19) . . ?
C12 C14 1.373(19) . . ?
C13 C14 1.45(2) . . ?
C15 C15 1.545(19) . 2_767 ?
C22 C23 1.35(3) . . ?
C23 C24 1.35(3) . . ?
C24 C31 1.42(2) . . ?
C25 C26 1.33(3) . . ?
C25 C31 1.42(2) . . ?
C26 C32 1.44(2) . . ?
C27 C28 1.32(3) . . ?
C27 C32 1.38(2) . . ?
C28 C29 1.45(3) . . ?
C31 C33 1.41(2) . . ?
C32 C34 1.41(2) . . ?
C33 C34 1.45(2) . . ?
C35 C35 1.62(2) . 2_686 ?
C62 C63 1.3931 . . ?
C62A C63A 1.3916 . . ?
C63 C64 1.3613 . . ?
C63A C64A 1.3645 . . ?
C64 C71 1.4020 . . ?
C64A C71A 1.4010 . . ?
C65 C66 1.3467 . . ?
C65 C71 1.4316 . . ?
C65A C66A 1.3456 . . ?
C65A C71A 1.4322 . . ?
C66 C72 1.4308 . . ?
C66A C72A 1.4287 . . ?
C67 C68 1.3492 . . ?
C67 C72 1.4017 . . ?
C67A C68A 1.3493 . . ?
C67A C72A 1.4030 . . ?
C68 C69 1.3946 . . ?
C68A C69A 1.3955 . . ?
C71 C73 1.3982 . . ?
C71A C73A 1.3963 . . ?
C72 C74 1.4020 . . ?
C72A C74A 1.4030 . . ?
C73 C74 1.4259 . . ?
C73A C74A 1.4261 . . ?
C75 C76 1.5549 . . ?
C75A C76A 1.5561 . . ?
C2 H2 0.9300 . . ?
C3 H3 0.9300 . . ?
C4 H4 0.9300 . . ?
C5 H5 0.9300 . . ?
C6 H6 0.9300 . . ?
C7 H7 0.9300 . . ?
C8 H8 0.9300 . . ?
C9 H9 0.9300 . . ?
C22 H22 0.9300 . . ?
C23 H23 0.9300 . . ?
C24 H24 0.9300 . . ?
C25 H25 0.9300 . . ?
C26 H26 0.9300 . . ?
C27 H27 0.9300 . . ?
C28 H28 0.9300 . . ?
C29 H29 0.9300 . . ?
C62 H62 0.9300 . . ?
C62A H62A 0.9300 . . ?
C63 H63 0.9300 . . ?
C63A H63A 0.9300 . . ?
C64 H64 0.9300 . . ?
C64A H64A 0.9300 . . ?
C65 H65 0.9300 . . ?
C65A H65A 0.9300 . . ?
C66 H66 0.9300 . . ?
C66A H66A 0.9300 . . ?
C67 H67 0.9300 . . ?
C67A H67A 0.9300 . . ?
C68 H68 0.9300 . . ?
C68A H68A 0.9300 . . ?
C69 H69 0.9300 . . ?
C69A H69A 0.9300 . . ?
C42 C43 1.42(3) . . ?
C43 C44 1.34(3) . . ?
C44 C51 1.41(3) . . ?
C45 C46 1.34(4) . . ?
C45 C51 1.40(3) . . ?
C46 C52 1.43(4) . . ?
C47 C48 1.38(4) . . ?
C47 C52 1.35(4) . . ?
C48 C49 1.35(3) . . ?
C51 C53 1.44(3) . . ?
C52 C54 1.40(3) . . ?
C53 C54 1.42(3) . . ?
C42 H42 0.9300 . . ?
C43 H43 0.9300 . . ?
C44 H44 0.9300 . . ?
C45 H45 0.9300 . . ?
C46 H46 0.9300 . . ?
C47 H47 0.9300 . . ?
C48 H48 0.9300 . . ?
C49 H49 0.9300 . . ?

loop_
_geom_contact_atom_site_label_1
_geom_contact_atom_site_label_2
_geom_contact_distance
_geom_contact_site_symmetry_1
_geom_contact_site_symmetry_2
_geom_contact_publ_flag
Cu1 O2 2.707(9) . 2_767 ?
Cu3 O58 2.796(15) . 2_676 ?
O1 O15 2.775(13) . . ?
O1 O16 2.827(13) . . ?
O1 O21 2.805(13) . . ?
O1 O13 2.771(13) . . ?
O1 O51 3.115(13) . . ?
O1 N1 2.981(14) . . ?
O1 O50 3.225(12) . . ?
O1 N10 3.207(15) . . ?
O2 Cu1 2.707(9) . 2_767 ?
O2 O13 2.778(13) . . ?
O2 C44 3.32(2) . 1_645 ?
O2 O14 2.819(12) . . ?
O2 N10 3.104(14) . 2_767 ?
O2 C46 3.33(3) . 2_777 ?
O2 O17 2.809(13) . . ?
O2 O18 2.852(13) . . ?
O3 O20 2.816(15) . . ?
O3 C68A 3.34(2) . 2_766 ?
O3 O19 2.786(15) . . ?
O3 Cu2 3.942(11) . 1_645 ?
O3 O54 2.779(16) . 1_645 ?
O3 O15 2.827(14) . . ?
O3 O14 2.806(13) . . ?
O4 O27 2.776(14) . . ?
O4 O106 3.114(19) . . ?
O4 O22 2.814(13) . . ?
O4 O16 2.832(13) . . ?
O4 O28 2.802(13) . . ?
O4 O55 3.214(16) . . ?
O4 C2 3.353(18) . . ?
O5 O29 2.780(13) . . ?
O5 O23 2.813(12) . . ?
O5 O102 3.02(2) . 2_667 ?
O5 O22 2.814(13) . . ?
O5 C47 3.41(3) . 2_777 ?
O5 O17 2.809(13) . . ?
O6 C46 3.31(3) . 2_777 ?
O6 C47 2.973(19) . 2_777 ?
O6 O23 2.825(12) . . ?
O6 O18 2.823(13) . . ?
O6 O24 2.747(13) . . ?
O6 C52 3.163(18) . 2_777 ?
O6 O108 2.818(17) . 1_655 ?
O6 O30 2.770(12) . . ?
O7 O24 2.791(14) . . ?
O7 O31 2.798(15) . . ?
O7 O19 2.806(14) . . ?
O7 O103 2.98(2) . 1_655 ?
O7 C23 3.22(2) . 1_645 ?
O7 O25 2.816(15) . . ?
O7 C22 3.38(2) . 1_645 ?
O8 O32 2.821(16) . . ?
O8 O25 2.810(15) . . ?
O8 C63A 3.31(2) . . ?
O8 O20 2.850(14) . . ?
O8 C63 3.159(18) . . ?
O8 O105 2.76(3) . 2_776 ?
O8 C62A 3.15(2) . . ?
O8 Rb1 3.230(13) . . ?
O8 Rb1 3.980(14) . 2_776 ?
O8 O26 2.812(16) . . ?
O8 C64 3.35(2) . . ?
O9 O103 2.81(2) . . ?
O9 O27 2.825(15) . . ?
O9 C24 3.18(2) . 1_545 ?
O9 O33 2.793(16) . . ?
O9 C23 3.19(2) . 1_545 ?
O9 O26 2.798(16) . . ?
O9 O21 2.845(15) . . ?
O10 O57 2.694(18) . . ?
O10 O36 2.782(14) . . ?
O10 O29 2.785(14) . . ?
O10 O34 2.807(14) . . ?
O10 C27 3.27(2) . . ?
O10 O28 2.763(14) . . ?
O10 C7 3.376(18) . 1_565 ?
O10 C28 3.11(2) . . ?
O10 C49 3.305(19) . . ?
O11 O30 2.792(14) . . ?
O11 Cu4 3.907(12) . 2_776 ?
O11 C75A 3.363(16) . 2_776 ?
O11 O60A 3.044(14) . 2_776 ?
O11 O35 2.821(15) . . ?
O11 O34 2.846(14) . . ?
O11 C62 2.940(15) . 2_776 ?
O11 O31 2.756(16) . . ?
O11 O59A 2.861(14) . 2_776 ?
O11 O63 2.76(3) . 2_776 ?
O12 O105 2.92(3) . . ?
O12 O32 2.775(16) . . ?
O12 O35 2.799(15) . . ?
O12 O33 2.760(15) . . ?
O12 O36 2.785(14) . . ?
O13 W3 3.578(9) . . ?
O13 Cu1 3.895(9) . . ?
O13 O15 2.666(12) . . ?
O13 C15 3.056(16) . . ?
O13 O17 2.713(12) . . ?
O13 W3 3.578(9) . . ?
O13 O14 2.686(12) . . ?
O13 Cu1 3.850(9) . 2_767 ?
O13 O37 2.581(11) . . ?
O13 O1 2.771(13) . . ?
O13 O16 2.638(12) . . ?
O13 C15 2.941(16) . 2_767 ?
O13 O2 2.778(13) . . ?
O14 O18 2.646(12) . . ?
O14 O3 2.806(13) . . ?
O14 W1 3.566(8) . . ?
O14 O2 2.819(12) . . ?
O14 O37 2.549(12) . . ?
O14 O19 2.688(12) . . ?
O14 O13 2.686(12) . . ?
O14 O15 2.684(12) . . ?
O14 C44 3.13(2) . 1_645 ?
O14 C43 3.13(2) . 1_645 ?
O15 O37 2.561(13) . . ?
O15 O14 2.684(12) . . ?
O15 O1 2.775(13) . . ?
O15 W2 3.559(9) . . ?
O15 O21 2.676(13) . . ?
O15 O13 2.666(12) . . ?
O15 O3 2.827(14) . . ?
O15 O20 2.654(13) . . ?
O16 O38 2.909(12) . . ?
O16 O1 2.827(13) . . ?
O16 O37 2.888(12) . . ?
O16 O22 2.709(13) . . ?
O16 O17 3.184(12) . . ?
O16 O27 2.619(13) . . ?
O16 W5 3.800(9) . . ?
O16 W9 3.665(9) . . ?
O16 O21 2.586(12) . . ?
O16 O4 2.832(13) . . ?
O16 W5 3.800(9) . . ?
O16 O13 2.638(12) . . ?
O16 W2 3.741(8) . . ?
O16 Si1 3.371(9) . . ?
O16 W9 3.665(9) . . ?
O17 O22 2.691(12) . . ?
O17 W6 3.629(8) . . ?
O17 W1 3.825(9) . . ?
O17 O38 2.903(12) . . ?
O17 O18 2.568(12) . . ?
O17 W4 3.769(8) . . ?
O17 Si1 3.373(9) . . ?
O17 O13 2.713(12) . . ?
O17 W4 3.769(8) . . ?
O17 O37 2.914(11) . . ?
O17 O5 2.809(13) . . ?
O17 O23 2.569(12) . . ?
O17 W6 3.629(8) . . ?
O17 O2 2.809(13) . . ?
O17 O16 3.184(12) . . ?
O18 O23 2.561(12) . . ?
O18 O24 2.721(12) . . ?
O18 W3 3.760(9) . . ?
O18 W5 3.622(8) . . ?
O18 O37 2.890(12) . . ?
O18 Si1 3.365(9) . . ?
O18 O39 2.897(11) . . ?
O18 W3 3.760(9) . . ?
O18 W5 3.622(8) . . ?
O18 O6 2.823(13) . . ?
O18 O2 2.852(13) . . ?
O18 W7 3.814(9) . . ?
O18 O19 3.218(12) . . ?
O18 W7 3.814(9) . . ?
O18 O17 2.568(12) . . ?
O18 O14 2.646(12) . . ?
O19 O39 2.908(13) . . ?
O19 W2 3.835(9) . . ?
O19 O37 2.919(12) . . ?
O19 O25 2.604(13) . . ?
O19 O14 2.688(12) . . ?
O19 O20 2.595(13) . . ?
O19 W6 3.771(10) . . ?
O19 O7 2.806(14) . . ?
O19 O24 2.698(13) . . ?
O19 O3 2.786(15) . . ?
O19 W6 3.771(10) . . ?
O19 W8 3.641(9) . . ?
O19 Si1 3.391(10) . . ?
O19 O18 3.218(12) . . ?
O19 W8 3.641(9) . . ?
O20 O37 2.863(11) . . ?
O20 O19 2.595(13) . . ?
O20 O40 2.892(14) . . ?
O20 O21 3.191(13) . . ?
O20 W7 3.633(10) . . ?
O20 O26 2.752(14) . . ?
O20 W9 3.775(10) . . ?
O20 W9 3.775(10) . . ?
O20 W7 3.633(10) . . ?
O20 W1 3.742(9) . . ?
O20 O25 2.618(14) . . ?
O20 O15 2.654(13) . . ?
O20 Si1 3.350(10) . . ?
O20 O8 2.850(14) . . ?
O20 O3 2.816(15) . . ?
O21 O26 2.742(12) . . ?
O21 O27 2.618(13) . . ?
O21 O20 3.191(13) . . ?
O21 Si1 3.387(10) . . ?
O21 O15 2.676(13) . . ?
O21 O16 2.586(12) . . ?
O21 W3 3.813(10) . . ?
O21 O37 2.907(12) . . ?
O21 O9 2.845(15) . . ?
O21 O1 2.805(13) . . ?
O21 W4 3.593(9) . . ?
O21 W8 3.793(9) . . ?
O21 W8 3.793(9) . . ?
O21 W4 3.593(9) . . ?
O21 W3 3.813(10) . . ?
O21 O40 2.935(13) . . ?
O22 O38 2.608(12) . . ?
O22 W10 3.573(9) . . ?
O22 O29 2.678(14) . . ?
O22 W10 3.573(9) . . ?
O22 O28 2.672(13) . . ?
O22 O100 2.742(16) . 1_556 ?
O22 O17 2.691(12) . . ?
O22 O16 2.709(13) . . ?
O22 O4 2.814(13) . . ?
O22 O5 2.814(13) . . ?
O23 W10 3.792(9) . . ?
O23 W2 3.615(9) . . ?
O23 W11 3.804(9) . . ?
O23 W11 3.804(9) . . ?
O23 W10 3.792(9) . . ?
O23 O102 3.13(2) . 1_665 ?
O23 O5 2.813(12) . . ?
O23 C47 3.37(2) . 2_777 ?
O23 O18 2.561(12) . . ?
O23 O34 3.198(12) . . ?
O23 O17 2.569(12) . . ?
O23 O39 2.900(11) . . ?
O23 Si1 3.375(9) . . ?
O23 O6 2.825(12) . . ?
O23 O38 2.926(12) . . ?
O23 O30 2.693(12) . . ?
O23 O29 2.695(13) . . ?
O24 W11 3.559(9) . . ?
O24 O31 2.682(13) . . ?
O24 W11 3.559(9) . . ?
O24 O6 2.747(13) . . ?
O24 O18 2.721(12) . . ?
O24 O39 2.570(12) . . ?
O24 O30 2.665(13) . . ?
O24 O106 2.896(18) . 1_655 ?
O24 O7 2.791(14) . . ?
O24 O19 2.698(13) . . ?
O25 Si1 3.359(9) . . ?
O25 O8 2.810(15) . . ?
O25 W11 3.762(10) . . ?
O25 W3 3.619(9) . . ?
O25 W3 3.619(9) . . ?
O25 W12 3.773(10) . . ?
O25 O19 2.604(13) . . ?
O25 O7 2.816(15) . . ?
O25 O40 2.887(13) . . ?
O25 W11 3.762(10) . . ?
O25 O32 2.711(14) . . ?
O25 Rb1 2.994(10) . 2_776 ?
O25 O39 2.896(11) . . ?
O25 O20 2.618(14) . . ?
O25 O35 3.196(14) . . ?
O25 O31 2.718(14) . . ?
O25 W12 3.773(10) . . ?
O26 O9 2.798(16) . . ?
O26 O8 2.812(16) . . ?
O26 C68 3.046(14) . 2_766 ?
O26 Rb1 3.547(9) . . ?
O26 O32 2.684(14) . . ?
O26 W12 3.544(10) . . ?
O26 W12 3.544(10) . . ?
O26 O40 2.627(13) . . ?
O26 O21 2.742(12) . . ?
O26 O20 2.752(14) . . ?
O26 O33 2.666(14) . . ?
O27 O28 2.672(13) . . ?
O27 O4 2.776(14) . . ?
O27 O21 2.618(13) . . ?
O27 O9 2.825(15) . . ?
O27 W12 3.786(9) . . ?
O27 W12 3.786(9) . . ?
O27 Rb2 3.099(11) . . ?
O27 Si1 3.357(10) . . ?
O27 W1 3.635(10) . . ?
O27 W10 3.768(10) . . ?
O27 O40 2.911(13) . . ?
O27 O106 3.103(18) . . ?
O27 W10 3.768(10) . . ?
O27 O38 2.875(13) . . ?
O27 O33 2.710(12) . . ?
O27 O16 2.619(13) . . ?
O27 O36 3.172(14) . . ?
O28 O4 2.802(13) . . ?
O28 O22 2.672(13) . . ?
O28 O36 2.661(12) . . ?
O28 O10 2.763(14) . . ?
O28 W5 3.547(8) . . ?
O28 O29 2.674(13) . . ?
O28 O27 2.672(13) . . ?
O28 O55 2.693(14) . . ?
O28 W5 3.547(8) . . ?
O28 Rb2 3.112(10) . . ?
O28 O38 2.563(12) . . ?
O29 W4 3.587(10) . . ?
O29 C49 3.16(2) . . ?
O29 O22 2.678(14) . . ?
O29 O102 3.12(2) . 1_665 ?
O29 O10 2.785(14) . . ?
O29 O28 2.674(13) . . ?
O29 W4 3.587(10) . . ?
O29 C48 3.27(2) . . ?
O29 O5 2.780(13) . . ?
O29 O34 2.678(12) . . ?
O29 O23 2.695(13) . . ?
O29 O38 2.582(13) . . ?
O30 O6 2.770(12) . . ?
O30 O39 2.577(12) . . ?
O30 W7 3.572(9) . . ?
O30 O34 2.708(12) . . ?
O30 W7 3.572(9) . . ?
O30 O107 2.793(19) . 1_655 ?
O30 O23 2.693(12) . . ?
O30 O24 2.665(13) . . ?
O30 O31 2.665(12) . . ?
O30 O11 2.792(14) . . ?
O31 W6 3.544(9) . . ?
O31 O7 2.798(15) . . ?
O31 W6 3.544(9) . . ?
O31 O35 2.693(13) . . ?
O31 O25 2.718(14) . . ?
O31 O24 2.682(13) . . ?
O31 O39 2.578(12) . . ?
O31 C75A 2.999(14) . 2_776 ?
O31 O30 2.665(12) . . ?
O31 O11 2.756(16) . . ?
O31 O61A 3.037(18) . 2_776 ?
O31 Rb1 3.155(9) . 2_776 ?
O32 O35 2.695(13) . . ?
O32 Rb1 2.962(10) . . ?
O32 Rb1 3.054(10) . 2_776 ?
O32 O8 2.821(16) . . ?
O32 O40 2.606(12) . . ?
O32 O12 2.775(16) . . ?
O32 O33 2.666(14) . . ?
O32 O26 2.684(14) . . ?
O32 W9 3.543(9) . . ?
O32 O25 2.711(14) . . ?
O32 W9 3.543(9) . . ?
O33 O32 2.666(14) . . ?
O33 O27 2.710(12) . . ?
O33 O104 3.14(3) . . ?
O33 W8 3.559(10) . . ?
O33 Rb2 3.040(11) . . ?
O33 O36 2.705(14) . . ?
O33 W8 3.559(10) . . ?
O33 O9 2.793(16) . . ?
O33 O26 2.666(14) . . ?
O33 O40 2.626(13) . . ?
O33 O12 2.760(15) . . ?
O34 O38 2.881(12) . . ?
O34 W12 3.646(9) . . ?
O34 O39 2.894(12) . . ?
O34 W6 3.783(9) . . ?
O34 O11 2.846(14) . . ?
O34 O30 2.708(12) . . ?
O34 O29 2.678(12) . . ?
O34 W5 3.770(9) . . ?
O34 O10 2.807(14) . . ?
O34 W12 3.646(9) . . ?
O34 W5 3.770(9) . . ?
O34 Si1 3.345(9) . . ?
O34 O36 2.599(13) . . ?
O34 O35 2.599(12) . . ?
O34 O23 3.198(12) . . ?
O34 W6 3.783(9) . . ?
O35 W10 3.617(9) . . ?
O35 Rb1 3.232(9) . 2_776 ?
O35 W8 3.797(10) . . ?
O35 O40 2.916(14) . . ?
O35 W7 3.797(9) . . ?
O35 O32 2.695(13) . . ?
O35 O39 2.918(12) . . ?
O35 W10 3.617(9) . . ?
O35 Si1 3.374(10) . . ?
O35 W7 3.797(9) . . ?
O35 W8 3.797(10) . . ?
O35 O12 2.799(15) . . ?
O35 O34 2.599(12) . . ?
O35 O25 3.196(14) . . ?
O35 O31 2.693(13) . . ?
O35 O11 2.821(15) . . ?
O35 O36 2.631(13) . . ?
O36 W9 3.788(10) . . ?
O36 O33 2.705(14) . . ?
O36 O35 2.631(13) . . ?
O36 O40 2.923(14) . . ?
O36 O28 2.661(12) . . ?
O36 Si1 3.368(10) . . ?
O36 W4 3.777(9) . . ?
O36 O34 2.599(13) . . ?
O36 W4 3.777(9) . . ?
O36 W9 3.788(10) . . ?
O36 Rb2 3.067(11) . . ?
O36 W11 3.650(10) . . ?
O36 O10 2.782(14) . . ?
O36 O12 2.785(14) . . ?
O36 W11 3.650(10) . . ?
O36 O27 3.172(14) . . ?
O36 O38 2.886(13) . . ?
O37 O18 2.890(12) . . ?
O37 O17 2.914(11) . . ?
O37 O20 2.863(11) . . ?
O37 W4 3.878(8) . . ?
O37 W5 3.932(8) . . ?
O37 W8 3.887(7) . . ?
O37 O14 2.549(12) . . ?
O37 O19 2.919(12) . . ?
O37 O13 2.581(11) . . ?
O37 W7 3.912(8) . . ?
O37 W8 3.887(7) . . ?
O37 W9 3.909(8) . . ?
O37 W4 3.878(8) . . ?
O37 O16 2.888(12) . . ?
O37 O15 2.561(13) . . ?
O37 O21 2.907(12) . . ?
O37 W6 3.901(8) . . ?
O38 O27 2.875(13) . . ?
O38 O29 2.582(13) . . ?
O38 O36 2.886(13) . . ?
O38 O22 2.608(12) . . ?
O38 O17 2.903(12) . . ?
O38 O34 2.881(12) . . ?
O38 W6 3.919(8) . . ?
O38 O28 2.563(12) . . ?
O38 W11 3.904(9) . . ?
O38 O23 2.926(12) . . ?
O38 W12 3.902(9) . . ?
O38 O16 2.909(12) . . ?
O38 W9 3.899(9) . . ?
O39 W10 3.894(8) . . ?
O39 W3 3.883(8) . . ?
O39 W8 3.906(7) . . ?
O39 O31 2.578(12) . . ?
O39 O35 2.918(12) . . ?
O39 O25 2.896(11) . . ?
O39 O34 2.894(12) . . ?
O39 O19 2.908(13) . . ?
O39 W3 3.883(8) . . ?
O39 O30 2.577(12) . . ?
O39 O18 2.897(11) . . ?
O39 W5 3.928(7) . . ?
O39 O24 2.570(12) . . ?
O39 O23 2.900(11) . . ?
O39 W12 3.926(8) . . ?
O40 W10 3.882(10) . . ?
O40 O36 2.923(14) . . ?
O40 O26 2.627(13) . . ?
O40 W7 3.890(9) . . ?
O40 O32 2.606(12) . . ?
O40 W3 3.886(10) . . ?
O40 W3 3.886(10) . . ?
O40 O33 2.626(13) . . ?
O40 O35 2.916(14) . . ?
O40 W11 3.879(9) . . ?
O40 O27 2.911(13) . . ?
O40 O25 2.887(13) . . ?
O40 O21 2.935(13) . . ?
O40 W4 3.881(9) . . ?
O40 W10 3.882(10) . . ?
O40 O20 2.892(14) . . ?
O40 W11 3.879(9) . . ?
O40 W7 3.890(9) . . ?
O40 W4 3.881(9) . . ?
O50 N1 2.937(13) . . ?
O50 O1 3.225(12) . . ?
O50 O51 2.651(13) . . ?
O50 W1 3.865(9) . . ?
O50 C15 2.390(16) . . ?
O50 Cu1 3.924(9) . 2_767 ?
O50 C2 3.222(17) . . ?
O51 C15 2.369(17) . 2_767 ?
O51 O1 3.115(13) . . ?
O51 C9 3.162(17) . . ?
O51 Cu1 3.919(10) . 2_767 ?
O51 O50 2.651(13) . . ?
O51 O100 3.114(18) . 2_766 ?
O51 N10 2.938(15) . . ?
O52 O53 2.691(19) . . ?
O52 Cu2 4.003(12) . 2_686 ?
O52 O109 2.83(5) . . ?
O52 N21 3.132(16) . . ?
O52 C35 2.43(2) . . ?
O52 O54 3.008(18) . . ?
O52 C65 3.309(17) . 2_776 ?
O52 C66 3.197(16) . 2_776 ?
O52 N30 3.240(17) . . ?
O53 C29 3.06(2) . . ?
O53 N30 2.864(19) . . ?
O53 O54 2.85(2) . . ?
O53 C75 3.198(15) . 2_676 ?
O53 C35 2.43(2) . 2_686 ?
O53 O62 2.670(15) . 2_676 ?
O53 O52 2.691(19) . . ?
O53 C76 2.797(14) . 2_676 ?
O54 O52 3.008(18) . . ?
O54 C22 3.25(2) . . ?
O54 O53 2.85(2) . . ?
O54 N21 2.968(18) . . ?
O54 O3 2.779(16) . 1_465 ?
O54 O105 2.69(3) . 2_686 ?
O55 W4 3.818(12) . . ?
O55 Rb2 3.306(14) . . ?
O55 O108 2.680(18) . . ?
O55 O57 3.06(2) . . ?
O55 O28 2.693(14) . . ?
O55 O4 3.214(16) . . ?
O55 O107 3.23(2) . . ?
O55 C49 3.21(2) . . ?
O55 O56 2.785(18) . . ?
O55 W4 3.818(12) . . ?
O55 N50 2.932(18) . . ?
O56 C42 3.06(2) . . ?
O56 N41 2.837(19) . . ?
O56 O107 2.65(2) . . ?
O56 O57 3.141(18) . . ?
O56 O55 2.785(18) . . ?
O57 O55 3.06(2) . . ?
O57 O10 2.694(18) . . ?
O57 C76 3.150(16) . 2_676 ?
O57 N41 3.170(19) . . ?
O57 Rb2 3.736(17) . . ?
O57 O61 2.927(17) . 2_676 ?
O57 C75 3.378(15) . 2_676 ?
O57 O56 3.141(18) . . ?
O57 O62 2.523(18) . 2_676 ?
O57 N50 3.108(17) . . ?
O58 N41 3.12(2) . 2_676 ?
O58 O100 2.97(2) . . ?
O58 N50 3.20(2) . 2_676 ?
O59 C76 2.3883 . . ?
O59 N61 2.8997 . . ?
O59 O60 2.6173 . . ?
O59 C62 3.1444 . . ?
O59 O63 3.01(3) . . ?
O59A O61A 2.2091 . . ?
O59A N61A 2.9000 . . ?
O59A C76A 2.3865 . . ?
O59A O60A 2.6178 . . ?
O59A O11 2.861(14) . 2_776 ?
O59A C62A 3.1408 . . ?
O60 C69 3.1768 . . ?
O60 N70 2.9058 . . ?
O60 O59 2.6173 . . ?
O60 C75 2.3805 . . ?
O60 Cu2 3.863(6) . 2_676 ?
O60 O63 3.23(3) . . ?
O60A O59A 2.6178 . . ?
O60A N70A 2.9064 . . ?
O60A C69A 3.1806 . . ?
O60A O11 3.044(14) . 2_776 ?
O60A C75A 2.3838 . . ?
O60A O107 2.757(19) . 2_676 ?
O61 O57 2.927(17) . 2_676 ?
O61 Cu4 3.8845 . . ?
O61 O62 2.7580 . . ?
O61 O109 3.05(4) . 1_545 ?
O61A O59A 2.2091 . . ?
O61A O103 2.71(3) . 2_676 ?
O61A O31 3.037(18) . 2_776 ?
O61A Cu4A 3.8877 . . ?
O61A O62A 2.7570 . . ?
O61A O104 2.75(3) . . ?
O62 O61 2.7580 . . ?
O62 O57 2.523(18) . 2_676 ?
O62 O53 2.670(15) . 2_676 ?
O62 Cu4 3.8862 . . ?
O62 N30 3.076(17) . 2_676 ?
O62 C29 3.40(2) . 2_676 ?
O62A Cu4A 3.8817 . . ?
O62A O103 3.22(3) . 2_676 ?
O62A O107 2.98(2) . 2_676 ?
O62A O61A 2.7570 . . ?
O62A O109 2.81(5) . 1_545 ?
O63 O101 2.99(3) . 2_666 ?
O63 N61 3.12(3) . . ?
O63 Cu4A 2.90(3) . . ?
O63 O11 2.76(3) . 2_776 ?
O63 N70A 2.19(3) . . ?
O63 C26 3.22(3) . 2_776 ?
O63 C68A 3.01(4) . . ?
O63 C69A 2.16(3) . . ?
O63 O59 3.01(3) . . ?
O63 O60 3.23(3) . . ?
O63 C74A 3.02(3) . . ?
O100 O58 2.97(2) . . ?
O100 C42 3.33(2) . 2_676 ?
O100 O51 3.114(18) . 2_766 ?
O100 O101 2.90(2) . 2_666 ?
O101 O102 2.70(3) . . ?
O1 H25 2.5300 . 1_545 ?
O2 H44 2.3900 . 1_645 ?
O2 H46 2.4900 . 2_777 ?
O102 O101 2.70(3) . . ?
O103 O62A 3.22(3) . 2_676 ?
O103 O104 3.11(3) . 2_676 ?
O3 H68A 2.5000 . 2_766 ?
O103 O104 3.12(3) . . ?
O103 O7 2.98(2) . 1_455 ?
O3 H5 2.6400 . 1_655 ?
O103 O61A 2.71(3) . 2_676 ?
O103 O9 2.81(2) . . ?
O4 H2 2.7300 . . ?
O104 W12 4.01(2) . . ?
O104 O33 3.14(3) . . ?
O104 O61A 2.75(3) . . ?
O104 O103 3.12(3) . . ?
O104 O103 3.11(3) . 2_676 ?
O5 H47 2.7300 . 2_777 ?
O105 W8 3.87(3) . 2_776 ?
O105 O12 2.92(3) . . ?
O105 C63A 3.41(3) . 2_776 ?
O105 W8 3.87(3) . 2_776 ?
O105 O54 2.69(3) . 2_686 ?
O105 O8 2.76(3) . 2_776 ?
O106 O27 3.103(18) . . ?
O106 O4 3.114(19) . . ?
O106 O107 2.93(2) . . ?
O6 H3 2.6300 . 1_655 ?
O6 H47 2.7800 . 2_777 ?
O106 O24 2.896(18) . 1_455 ?
O106 W4 3.901(15) . . ?
O107 O55 3.23(2) . . ?
O107 C76A 2.883(19) . 2_676 ?
O7 H23 2.5400 . 1_645 ?
O107 O106 2.93(2) . . ?
O107 O60A 2.757(19) . 2_676 ?
O107 O56 2.65(2) . . ?
O107 Cu3 3.963(16) . . ?
O107 O30 2.793(19) . 1_455 ?
O107 W11 3.771(17) . 1_455 ?
O107 O62A 2.98(2) . 2_676 ?
O7 H22 2.8100 . 1_645 ?
O107 Cu21 3.771(17) . 1_455 ?
O108 O58 2.86(2) . 2_676 ?
O108 Cu3 3.690(15) . . ?
O8 H63A 2.7900 . . ?
O8 H62A 2.4400 . . ?
O108 O55 2.680(18) . . ?
O8 H63 2.4400 . . ?
O108 O6 2.818(17) . 1_455 ?
O8 H64 2.8500 . . ?
O109 O61 3.05(4) . 1_565 ?
O109 C75 3.35(4) . 1_565 ?
O109 O62A 2.81(5) . 1_565 ?
O9 H24 2.8100 . 1_545 ?
O109 O52 2.83(5) . . ?
O109 C76A 2.97(4) . 1_565 ?
O9 H23 2.8200 . 1_545 ?
O10 H7 2.5000 . 1_565 ?
O11 H62 2.6400 . 2_776 ?
O11 H27 2.6300 . . ?
O12 H28 2.7000 . . ?
O14 H44 2.7300 . 1_645 ?
O14 H4 2.8400 . 1_655 ?
O14 H5 2.8100 . 1_655 ?
O14 H43 2.7000 . 1_645 ?
O15 H69 2.9100 . 2_766 ?
O15 H43 2.7300 . 1_645 ?
O15 H67A 2.8800 . 2_766 ?
O18 H46 2.7600 . 2_777 ?
O18 H4 2.7300 . 1_655 ?
O19 H4 2.9000 . 1_655 ?
O20 H68 2.8200 . 2_766 ?
O21 H68 2.6600 . 2_766 ?
O21 H24 2.8600 . 1_545 ?
O23 H47 2.5500 . 2_777 ?
O24 H4 2.8300 . 1_655 ?
O26 H68 2.2400 . 2_766 ?
O28 H49 2.6300 . . ?
O29 H49 2.6200 . . ?
O29 H48 2.8800 . . ?
O36 H28 2.7800 . . ?
O50 H2 2.7400 . . ?
O51 H9 2.6700 . . ?
O52 H66 2.6100 . 2_776 ?
O52 H65 2.8400 . 2_776 ?
O53 H64A 2.8700 . 1_465 ?
O53 H29 2.5900 . . ?
O54 H63A 2.7300 . 1_465 ?
O54 H22 2.7500 . . ?
O55 H49 2.7600 . . ?
O56 H42 2.5700 . . ?
O59 H62 2.6800 . . ?
O59A H62A 2.6700 . . ?
O60 H69 2.7200 . . ?
O60A H69A 2.7300 . . ?
O63 H26 2.4100 . 2_776 ?
O63 H69A 2.2300 . . ?
O63 H27 2.7800 . 2_776 ?
O102 H8 2.6400 . 1_455 ?
O105 H63A 2.6000 . 2_776 ?
N1 N10 2.635(17) . . ?
N1 O50 2.937(13) . . ?
N1 C14 2.380(18) . . ?
N1 O1 2.981(14) . . ?
N10 O51 2.938(15) . . ?
N10 O2 3.104(14) . 2_767 ?
N10 N1 2.635(17) . . ?
N10 O1 3.207(15) . . ?
N10 C13 2.368(18) . . ?
N21 O52 3.132(16) . . ?
N21 O54 2.968(18) . . ?
N21 C34 2.35(2) . . ?
N21 N30 2.634(18) . . ?
N30 O53 2.864(19) . . ?
N30 N21 2.634(18) . . ?
N30 C33 2.40(2) . . ?
N30 O62 3.076(17) . 2_676 ?
N30 O52 3.240(17) . . ?
N41 O58 3.12(2) . 2_676 ?
N41 O57 3.170(19) . . ?
N41 O56 2.837(19) . . ?
N41 C54 2.38(2) . . ?
N41 N50 2.633(18) . . ?
N50 O57 3.108(17) . . ?
N50 N41 2.633(18) . . ?
N50 C53 2.35(2) . . ?
N50 O58 3.20(2) . 2_676 ?
N50 O55 2.932(18) . . ?
N61 N70 2.6388 . . ?
N61 C66 3.3696 . 2_766 ?
N61 O63 3.12(3) . . ?
N61 O59 2.8997 . . ?
N61A O59A 2.9000 . . ?
N61A N70A 2.6386 . . ?
N70 C71 3.4175 . 2_766 ?
N70 O60 2.9058 . . ?
N70 N61 2.6388 . . ?
N70 C26 3.418(18) . 2_776 ?
N70A N61A 2.6386 . . ?
N70A O63 2.19(3) . . ?
N70A O60A 2.9064 . . ?
C2 O4 3.353(18) . . ?
C2 C45 3.35(3) . 2_677 ?
C3 Cu16 4.182(17) . 1_455 ?
C3 C46 3.54(3) . 2_677 ?
C3 C45 3.31(3) . 2_677 ?
C4 C23 3.45(2) . 1_545 ?
C5 C22 3.41(2) . 1_545 ?
C5 C23 3.51(2) . 1_545 ?
C6 C31 3.51(2) . 1_545 ?
C6 C33 3.23(2) . 1_545 ?
C7 C32 3.406(19) . 1_545 ?
C7 C26 3.36(2) . 1_545 ?
C7 O10 3.376(18) . 1_545 ?
C8 C26 3.52(2) . 1_545 ?
C11 C23 3.42(2) . 1_545 ?
C11 C24 3.35(2) . 1_545 ?
C12 C25 3.47(2) . 1_545 ?
C12 C31 3.47(2) . 1_545 ?
C13 C24 3.47(2) . 1_545 ?
C14 C25 3.40(2) . 1_545 ?
C14 C31 3.555(17) . 1_545 ?
C15 O13 2.941(16) . 2_767 ?
C15 O13 3.056(16) . . ?
C22 C5 3.41(2) . 1_565 ?
C22 O7 3.38(2) . 1_465 ?
C23 C11 3.42(2) . 1_565 ?
C23 C5 3.51(2) . 1_565 ?
C23 O9 3.19(2) . 1_565 ?
C23 C4 3.45(2) . 1_565 ?
C23 O7 3.22(2) . 1_465 ?
C24 C11 3.35(2) . 1_565 ?
C24 C13 3.47(2) . 1_565 ?
C24 O9 3.18(2) . 1_565 ?
C25 O1 3.38(2) . 1_565 ?
C25 C68 3.36(2) . 2_776 ?
C25 C67A 3.42(3) . 2_776 ?
C25 C72A 3.34(2) . 2_776 ?
C25 C12 3.47(2) . 1_565 ?
C25 C14 3.40(2) . 1_565 ?
C25 C67 3.44(2) . 2_776 ?
C25 C69 3.51(2) . 2_776 ?
C25 C66A 3.37(2) . 2_776 ?
C26 N70 3.418(18) . 2_776 ?
C26 C66A 3.48(2) . 2_776 ?
C26 C7 3.36(2) . 1_565 ?
C26 C8 3.52(2) . 1_565 ?
C26 C72A 3.15(2) . 2_776 ?
C26 O63 3.22(3) . 2_776 ?
C26 C74A 3.39(2) . 2_776 ?
C26 C74 3.406(18) . 2_776 ?
C26 C67A 3.46(3) . 2_776 ?
C27 C73A 3.39(2) . 2_776 ?
C27 W10 4.194(18) . . ?
C27 O10 3.27(2) . . ?
C27 C73 3.548(18) . 2_776 ?
C27 Cu4A 4.188(19) . 2_776 ?
C28 O10 3.11(2) . . ?
C28 W10 3.933(19) . . ?
C28 W10 3.933(19) . . ?
C28 W12 4.21(2) . . ?
C31 C67 3.29(2) . 2_776 ?
C31 C14 3.555(17) . 1_565 ?
C31 C6 3.51(2) . 1_565 ?
C31 C66A 3.42(2) . 2_776 ?
C31 C12 3.47(2) . 1_565 ?
C32 C74 3.538(17) . 2_776 ?
C32 C7 3.406(19) . 1_565 ?
C32 C74A 3.567(19) . 2_776 ?
C32 C73A 3.545(17) . 2_776 ?
C33 C6 3.23(2) . 1_565 ?
C34 C65A 3.49(2) . 2_776 ?
C34 C66 3.502(18) . 2_776 ?
C35 C65 3.59(2) . 1_465 ?
C43 Cu13 4.02(2) . 1_465 ?
C43 O14 3.13(2) . 1_465 ?
C43 W3 4.02(2) . 1_465 ?
C44 W2 3.99(2) . 1_465 ?
C44 O14 3.13(2) . 1_465 ?
C44 O2 3.32(2) . 1_465 ?
C44 C5 3.47(3) . 1_565 ?
C46 C12 3.46(2) . 1_565 ?
C46 C14 3.52(3) . 1_565 ?
C47 C7 3.46(2) . 1_565 ?
C47 C8 3.31(3) . 1_565 ?
C48 O29 3.27(2) . . ?
C49 O10 3.305(19) . . ?
C49 W10 3.875(17) . . ?
C49 W10 3.875(17) . . ?
C49 O29 3.16(2) . . ?
C51 C6 3.42(3) . 1_565 ?
C51 C5 3.46(3) . 1_565 ?
C52 C12 3.48(3) . 1_565 ?
C52 C7 3.33(2) . 1_565 ?
C53 C6 3.37(2) . 1_565 ?
C54 C7 3.49(2) . 1_565 ?
C62 C72 3.4630 . 2_766 ?
C62 O11 2.940(15) . 2_776 ?
C62 O59 3.1444 . . ?
C62 C67 3.5361 . 2_766 ?
C62 Cu4 3.0171 . . ?
C62A O8 3.15(2) . . ?
C62A Cu4A 3.0114 . . ?
C62A O59A 3.1408 . . ?
C63 C67 3.3343 . 2_766 ?
C63 Rb1 3.808(14) . . ?
C63 C72 3.5991 . 2_766 ?
C63 O8 3.159(18) . . ?
C63 C68 3.4973 . 2_766 ?
C63A O105 3.41(3) . 2_776 ?
C63A O8 3.31(2) . . ?
C63A C67A 3.5967 . 2_766 ?
C64 C69 3.4401 . 2_766 ?
C64 C68 3.5297 . 2_766 ?
C64 O8 3.35(2) . . ?
C65 O52 3.309(17) . 2_776 ?
C65 Cu4 3.5402 . 2_766 ?
C65 C35 3.59(2) . 1_645 ?
C65A C34 3.49(2) . 2_776 ?
C65A Cu4A 3.9786 . 2_766 ?
C66 C34 3.502(18) . 2_776 ?
C66 N61 3.3696 . 2_766 ?
C66 O52 3.197(16) . 2_776 ?
C66 Cu4 3.7972 . 2_766 ?
C66A C26 3.48(2) . 2_776 ?
C66A C31 3.42(2) . 2_776 ?
C66A C25 3.37(2) . 2_776 ?
C67 C25 3.44(2) . 2_776 ?
C67 C62 3.5361 . 2_766 ?
C67 C31 3.29(2) . 2_776 ?
C67 C63 3.3343 . 2_766 ?
C67A C26 3.46(3) . 2_776 ?
C67A C63A 3.5967 . 2_766 ?
C67A C25 3.42(3) . 2_776 ?
C68 C63 3.4973 . 2_766 ?
C68 C25 3.36(2) . 2_776 ?
C68 Cu19 4.076(10) . 2_766 ?
C68 C64 3.5297 . 2_766 ?
C68 Cu18 4.095(10) . 2_766 ?
C68 O26 3.046(14) . 2_766 ?
C68A O63 3.01(4) . . ?
C68A O3 3.34(2) . 2_766 ?
C69 C25 3.51(2) . 2_776 ?
C69 C64 3.4401 . 2_766 ?
C71 Cu4 4.1151 . 2_766 ?
C71 Cu4 4.1721 . . ?
C71 N70 3.4175 . 2_766 ?
C71 C74 3.3094 . 2_766 ?
C71A C74A 3.5312 . 2_766 ?
C71A Cu4A 4.1685 . . ?
C72 C73 3.5975 . 2_766 ?
C72 C62 3.4630 . 2_766 ?
C72 C63 3.5991 . 2_766 ?
C72A C26 3.15(2) . 2_776 ?
C72A C25 3.34(2) . 2_776 ?
C73 C73 3.4563 . 2_766 ?
C73 C27 3.548(18) . 2_776 ?
C73 C74 3.4305 . 2_766 ?
C73 C72 3.5975 . 2_766 ?
C73A C32 3.545(18) . 2_776 ?
C73A C27 3.39(2) . 2_776 ?
C74 C73 3.4305 . 2_766 ?
C74 C71 3.3094 . 2_766 ?
C74 C32 3.538(17) . 2_776 ?
C74 C26 3.406(18) . 2_776 ?
C74A C26 3.39(2) . 2_776 ?
C74A C71A 3.5312 . 2_766 ?
C74A C32 3.567(19) . 2_776 ?
C75 O109 3.35(4) . 1_545 ?
C75 O57 3.378(15) . 2_676 ?
C75 O53 3.198(15) . 2_676 ?
C76 O57 3.150(16) . 2_676 ?
C76A O109 2.97(4) . 1_545 ?
C2 H45 3.0200 . 2_677 ?
C3 H45 3.0500 . 2_677 ?
C35 H65 2.8500 . 1_465 ?
C35 H29 3.1000 . . ?
C35 H64A 2.9000 . 1_465 ?
H2 O4 2.7300 . . ?
H2 O50 2.7400 . . ?
H3 O6 2.6300 . 1_455 ?
H3 Cu16 3.5200 . 1_455 ?
H3 W6 3.5200 . 1_455 ?
H4 Cu16 3.6300 . 1_455 ?
H4 O14 2.8400 . 1_455 ?
H4 O24 2.8300 . 1_455 ?
H4 H5 2.5000 . . ?
H4 O18 2.7300 . 1_455 ?
H4 O19 2.9000 . 1_455 ?
H5 O3 2.6400 . 1_455 ?
H5 W3 3.3800 . 1_455 ?
H5 Cu13 3.3800 . 1_455 ?
H5 O14 2.8100 . 1_455 ?
H5 H4 2.5000 . . ?
H7 O10 2.5000 . 1_545 ?
H9 O51 2.6700 . . ?
H22 O7 2.8100 . 1_465 ?
H22 O54 2.7500 . . ?
H23 Cu17 3.6800 . 1_465 ?
H23 O7 2.5400 . 1_465 ?
H23 O9 2.8200 . 1_565 ?
H24 Cu19 3.6100 . 1_565 ?
H24 O9 2.8100 . 1_565 ?
H24 O21 2.8600 . 1_565 ?
H25 O1 2.5300 . 1_565 ?
H26 Cu4 3.6900 . 2_776 ?
H26 O63 2.4100 . 2_776 ?
H26 H27 2.5700 . . ?
H27 Cu4A 3.6200 . 2_776 ?
H27 W11 3.5600 . . ?
H27 H26 2.5700 . . ?
H27 O63 2.7800 . 2_776 ?
H27 W11 3.5600 . . ?
H27 O11 2.6300 . . ?
H28 W10 3.5000 . . ?
H28 W12 3.2900 . . ?
H28 O36 2.7800 . . ?
H28 W10 3.5000 . . ?
H28 W12 3.2900 . . ?
H28 O12 2.7000 . . ?
H29 O53 2.5900 . . ?
H29 C35 3.1000 . . ?
H42 O56 2.5700 . . ?
H43 O15 2.7300 . 1_465 ?
H43 Cu13 3.4200 . 1_465 ?
H43 W3 3.4200 . 1_465 ?
H43 O14 2.7000 . 1_465 ?
H44 H45 2.6000 . . ?
H44 O14 2.7300 . 1_465 ?
H44 W2 3.2200 . 1_465 ?
H44 O2 2.3900 . 1_465 ?
H45 H44 2.6000 . . ?
H46 H47 2.5100 . . ?
H47 H46 2.5100 . . ?
H48 O29 2.8800 . . ?
H48 W5 3.7000 . . ?
H49 O55 2.7600 . . ?
H49 W10 3.2700 . . ?
H49 W10 3.2700 . . ?
H49 O29 2.6200 . . ?
H49 O28 2.6300 . . ?
H62 Cu4 3.1300 . . ?
H62 O11 2.6400 . 2_776 ?
H62 O59 2.6800 . . ?
H62A Rb1 3.4400 . . ?
H62A Cu4A 3.1200 . . ?
H62A O59A 2.6700 . . ?
H62A O8 2.4400 . . ?
H63 Rb1 2.9700 . . ?
H63 W8 3.7000 . . ?
H63 O8 2.4400 . . ?
H63A O54 2.7300 . 1_645 ?
H63A O105 2.6000 . 2_776 ?
H63A O8 2.7900 . . ?
H64 O8 2.8500 . . ?
H64 H65 2.5800 . . ?
H64A H65A 2.5800 . . ?
H64A O53 2.8700 . 1_645 ?
H64A C35 2.9000 . 1_645 ?
H65 H64 2.5800 . . ?
H65 C35 2.8500 . 1_645 ?
H65 Cu4 3.4300 . 2_766 ?
H65 O52 2.8400 . 2_776 ?
H65A H64A 2.5800 . . ?
H65A Cu4A 3.7000 . 2_766 ?
H66 O52 2.6100 . 2_776 ?
H66 H67 2.5800 . . ?
H66A H67A 2.5700 . . ?
H67 H66 2.5800 . . ?
H67A O15 2.8800 . 2_766 ?
H67A H66A 2.5700 . . ?
H68 Cu18 3.3600 . 2_766 ?
H68 O26 2.2400 . 2_766 ?
H68 Cu19 3.2200 . 2_766 ?
H68 O20 2.8200 . 2_766 ?
H68 O21 2.6600 . 2_766 ?
H68A O3 2.5000 . 2_766 ?
H69 Cu13 3.5100 . 2_766 ?
H69 O15 2.9100 . 2_766 ?
H69 O60 2.7200 . . ?
H69A O60A 2.7300 . . ?
H69A O63 2.2300 . . ?

loop_
_geom_hbond_atom_site_label_D
_geom_hbond_atom_site_label_H
_geom_hbond_atom_site_label_A
_geom_hbond_distance_DH
_geom_hbond_distance_HA
_geom_hbond_distance_DA
_geom_hbond_angle_DHA
_geom_hbond_site_symmetry_A
_geom_hbond_publ_flag
C7 H7 O10 0.9300 2.5000 3.376(18) 157.00 1_545 ?
C23 H23 O7 0.9300 2.5400 3.22(2) 131.00 1_465 ?
C25 H25 O1 0.9300 2.5300 3.38(2) 152.00 1_565 ?
C26 H26 O63 0.9300 2.4100 3.22(3) 146.00 2_776 ?
C29 H29 O53 0.9300 2.5900 3.06(2) 112.00 . ?
C42 H42 O56 0.9300 2.5700 3.06(2) 113.00 . ?
C44 H44 O2 0.9300 2.3900 3.32(2) 172.00 1_465 ?
C63 H63 O8 0.9300 2.4400 3.159(18) 134.00 . ?
C68 H68 O26 0.9300 2.2400 3.046(14) 144.00 2_766 ?

loop_
_geom_torsion_atom_site_label_1
_geom_torsion_atom_site_label_2
_geom_torsion_atom_site_label_3
_geom_torsion_atom_site_label_4
_geom_torsion
_geom_torsion_site_symmetry_1
_geom_torsion_site_symmetry_2
_geom_torsion_site_symmetry_3
_geom_torsion_site_symmetry_4
_geom_torsion_publ_flag
O13 W1 O1 Cu1 37.5(7) . . . . ?
O15 W1 O1 Cu1 126.8(7) . . . . ?
O16 W1 O1 Cu1 -51.4(8) . . . . ?
O21 W1 O1 Cu1 -140.8(7) . . . . ?
O1 W1 O13 W2 171.4(5) . . . . ?
O15 W1 O13 W2 72.2(5) . . . . ?
O16 W1 O13 W2 -86.5(5) . . . . ?
O21 W1 O13 W2 -13.5(14) . . . . ?
O37 W1 O13 W2 -0.9(4) . . . . ?
O1 W1 O15 W3 -170.8(5) . . . . ?
O13 W1 O15 W3 -72.8(5) . . . . ?
O16 W1 O15 W3 4.6(13) . . . . ?
O21 W1 O15 W3 86.6(5) . . . . ?
O37 W1 O15 W3 0.5(4) . . . . ?
O1 W1 O16 W4 -130.3(9) . . . . ?
O13 W1 O16 W4 131.9(10) . . . . ?
O15 W1 O16 W4 54.4(16) . . . . ?
O21 W1 O16 W4 -28.3(10) . . . . ?
O37 W1 O16 W4 58.3(9) . . . . ?
O1 W1 O21 W9 135.6(11) . . . . ?
O13 W1 O21 W9 -39.5(19) . . . . ?
O15 W1 O21 W9 -124.8(11) . . . . ?
O16 W1 O21 W9 33.6(11) . . . . ?
O37 W1 O21 W9 -51.6(11) . . . . ?
O13 W1 O37 W2 0.6(3) . . . . ?
O13 W1 O37 W3 92.7(3) . . . . ?
O13 W1 O37 Si1 -133.1(5) . . . . ?
O15 W1 O37 W2 -92.4(4) . . . . ?
O15 W1 O37 W3 -0.4(3) . . . . ?
O15 W1 O37 Si1 133.9(5) . . . . ?
O16 W1 O37 W2 89.1(3) . . . . ?
O16 W1 O37 W3 -178.8(3) . . . . ?
O16 W1 O37 Si1 -44.6(5) . . . . ?
O21 W1 O37 W2 176.2(3) . . . . ?
O21 W1 O37 W3 -91.8(3) . . . . ?
O21 W1 O37 Si1 42.5(5) . . . . ?
O13 W2 O2 Cu1 -30.9(6) . . . 2_767 ?
O14 W2 O2 Cu1 -121.2(6) . . . 2_767 ?
O17 W2 O2 Cu1 61.4(6) . . . 2_767 ?
O18 W2 O2 Cu1 148.8(5) . . . 2_767 ?
O2 W2 O13 W1 -172.1(5) . . . . ?
O14 W2 O13 W1 -71.2(5) . . . . ?
O17 W2 O13 W1 86.4(5) . . . . ?
O18 W2 O13 W1 8.8(13) . . . . ?
O37 W2 O13 W1 0.9(4) . . . . ?
O2 W2 O14 W3 170.2(5) . . . . ?
O13 W2 O14 W3 71.6(5) . . . . ?
O17 W2 O14 W3 -16.3(13) . . . . ?
O18 W2 O14 W3 -86.8(5) . . . . ?
O37 W2 O14 W3 -1.5(4) . . . . ?
O2 W2 O17 W5 133.4(11) . . . . ?
O13 W2 O17 W5 -127.6(11) . . . . ?
O14 W2 O17 W5 -40.1(17) . . . . ?
O18 W2 O17 W5 30.9(10) . . . . ?
O37 W2 O17 W5 -54.3(10) . . . . ?
O2 W2 O18 W6 -132.2(10) . . . . ?
O13 W2 O18 W6 46.9(17) . . . . ?
O14 W2 O18 W6 127.1(11) . . . . ?
O17 W2 O18 W6 -31.7(10) . . . . ?
O37 W2 O18 W6 54.5(10) . . . . ?
O13 W2 O37 W1 -0.6(3) . . . . ?
O13 W2 O37 W3 -92.9(3) . . . . ?
O13 W2 O37 Si1 133.1(6) . . . . ?
O14 W2 O37 W1 93.3(3) . . . . ?
O14 W2 O37 W3 1.0(3) . . . . ?
O14 W2 O37 Si1 -133.0(6) . . . . ?
O17 W2 O37 W1 -92.3(3) . . . . ?
O17 W2 O37 W3 175.4(3) . . . . ?
O17 W2 O37 Si1 41.3(5) . . . . ?
O18 W2 O37 W1 -177.7(3) . . . . ?
O18 W2 O37 W3 90.1(3) . . . . ?
O18 W2 O37 Si1 -44.0(5) . . . . ?
O3 W3 O14 W2 -170.8(6) . . . . ?
O15 W3 O14 W2 -71.3(5) . . . . ?
O19 W3 O14 W2 88.5(5) . . . . ?
O20 W3 O14 W2 6.4(13) . . . . ?
O37 W3 O14 W2 1.5(4) . . . . ?
O3 W3 O15 W1 172.2(5) . . . . ?
O14 W3 O15 W1 72.5(5) . . . . ?
O19 W3 O15 W1 -11.1(14) . . . . ?
O20 W3 O15 W1 -86.0(6) . . . . ?
O37 W3 O15 W1 -0.5(4) . . . . ?
O3 W3 O19 W7 133.6(10) . . . . ?
O14 W3 O19 W7 -126.3(10) . . . . ?
O15 W3 O19 W7 -43.2(18) . . . . ?
O20 W3 O19 W7 31.9(10) . . . . ?
O37 W3 O19 W7 -53.3(10) . . . . ?
O3 W3 O20 W8 -130.0(11) . . . . ?
O14 W3 O20 W8 52.8(18) . . . . ?
O15 W3 O20 W8 130.6(11) . . . . ?
O19 W3 O20 W8 -29.8(11) . . . . ?
O37 W3 O20 W8 57.5(11) . . . . ?
O14 W3 O37 W1 -92.5(3) . . . . ?
O14 W3 O37 W2 -1.0(3) . . . . ?
O14 W3 O37 Si1 133.2(6) . . . . ?
O15 W3 O37 W1 0.3(3) . . . . ?
O15 W3 O37 W2 91.9(3) . . . . ?
O15 W3 O37 Si1 -134.0(6) . . . . ?
O19 W3 O37 W1 176.7(3) . . . . ?
O19 W3 O37 W2 -91.8(3) . . . . ?
O19 W3 O37 Si1 42.4(5) . . . . ?
O20 W3 O37 W1 89.3(4) . . . . ?
O20 W3 O37 W2 -179.2(4) . . . . ?
O20 W3 O37 Si1 -45.0(6) . . . . ?
O4 W4 O16 W1 128.0(10) . . . . ?
O22 W4 O16 W1 -132.5(10) . . . . ?
O27 W4 O16 W1 27.6(10) . . . . ?
O28 W4 O16 W1 -53.7(16) . . . . ?
O38 W4 O16 W1 -58.1(9) . . . . ?
O4 W4 O22 W5 -171.4(6) . . . . ?
O16 W4 O22 W5 86.1(6) . . . . ?
O28 W4 O22 W5 -73.4(6) . . . . ?
O38 W4 O22 W5 -0.2(5) . . . . ?
O4 W4 O27 W9 -131.5(11) . . . . ?
O4 W4 O27 Rb2 69.3(5) . . . . ?
O16 W4 O27 W9 -29.2(11) . . . . ?
O16 W4 O27 Rb2 171.6(4) . . . . ?
O28 W4 O27 W9 130.1(11) . . . . ?
O28 W4 O27 Rb2 -29.1(4) . . . . ?
O38 W4 O27 W9 57.2(11) . . . . ?
O38 W4 O27 Rb2 -102.0(4) . . . . ?
O4 W4 O28 W10 173.6(5) . . . . ?
O4 W4 O28 Rb2 -71.9(4) . . . . ?
O16 W4 O28 W10 -4.7(13) . . . . ?
O16 W4 O28 Rb2 109.8(10) . . . . ?
O22 W4 O28 W10 74.7(5) . . . . ?
O22 W4 O28 Rb2 -170.8(4) . . . . ?
O27 W4 O28 W10 -86.0(5) . . . . ?
O27 W4 O28 Rb2 28.6(4) . . . . ?
O38 W4 O28 W10 -0.2(4) . . . . ?
O38 W4 O28 Rb2 114.4(4) . . . . ?
O16 W4 O38 W5 -90.5(3) . . . . ?
O16 W4 O38 W10 178.5(4) . . . . ?
O16 W4 O38 Si1 43.5(6) . . . . ?
O22 W4 O38 W5 0.2(3) . . . . ?
O22 W4 O38 W10 -90.9(4) . . . . ?
O22 W4 O38 Si1 134.2(6) . . . . ?
O27 W4 O38 W5 -179.0(4) . . . . ?
O27 W4 O38 W10 90.0(4) . . . . ?
O27 W4 O38 Si1 -45.0(6) . . . . ?
O28 W4 O38 W5 91.1(3) . . . . ?
O28 W4 O38 W10 0.1(3) . . . . ?
O28 W4 O38 Si1 -134.9(6) . . . . ?
O5 W5 O17 W2 -131.3(11) . . . . ?
O22 W5 O17 W2 128.4(11) . . . . ?
O23 W5 O17 W2 -31.2(10) . . . . ?
O29 W5 O17 W2 44.5(17) . . . . ?
O38 W5 O17 W2 54.6(10) . . . . ?
O5 W5 O22 W4 173.6(6) . . . . ?
O17 W5 O22 W4 -84.8(6) . . . . ?
O23 W5 O22 W4 -12.3(14) . . . . ?
O29 W5 O22 W4 73.5(6) . . . . ?
O38 W5 O22 W4 0.2(5) . . . . ?
O5 W5 O23 W6 133.8(10) . . . . ?
O17 W5 O23 W6 33.0(10) . . . . ?
O22 W5 O23 W6 -40.3(18) . . . . ?
O29 W5 O23 W6 -125.9(10) . . . . ?
O38 W5 O23 W6 -52.4(10) . . . . ?
O5 W5 O29 W10 -173.0(6) . . . . ?
O17 W5 O29 W10 11.2(14) . . . . ?
O22 W5 O29 W10 -72.8(6) . . . . ?
O23 W5 O29 W10 85.9(6) . . . . ?
O38 W5 O29 W10 0.7(5) . . . . ?
O17 W5 O38 W4 90.4(3) . . . . ?
O17 W5 O38 W10 -176.6(3) . . . . ?
O17 W5 O38 Si1 -43.3(6) . . . . ?
O22 W5 O38 W4 -0.2(3) . . . . ?
O22 W5 O38 W10 92.9(4) . . . . ?
O22 W5 O38 Si1 -133.8(6) . . . . ?
O23 W5 O38 W4 175.3(3) . . . . ?
O23 W5 O38 W10 -91.6(3) . . . . ?
O23 W5 O38 Si1 41.7(6) . . . . ?
O29 W5 O38 W4 -93.5(4) . . . . ?
O29 W5 O38 W10 -0.5(3) . . . . ?
O29 W5 O38 Si1 132.8(6) . . . . ?
O6 W6 O18 W2 133.4(10) . . . . ?
O23 W6 O18 W2 32.5(10) . . . . ?
O24 W6 O18 W2 -128.2(11) . . . . ?
O30 W6 O18 W2 -40.1(18) . . . . ?
O39 W6 O18 W2 -54.0(10) . . . . ?
O6 W6 O23 W5 -134.2(10) . . . . ?
O18 W6 O23 W5 -33.4(10) . . . . ?
O30 W6 O23 W5 127.2(10) . . . . ?
O39 W6 O23 W5 53.0(10) . . . . ?
O6 W6 O24 W7 -172.3(6) . . . . ?
O18 W6 O24 W7 85.7(6) . . . . ?
O30 W6 O24 W7 -73.9(6) . . . . ?
O39 W6 O24 W7 0.2(5) . . . . ?
O6 W6 O30 W11 170.9(5) . . . . ?
O18 W6 O30 W11 -15.6(13) . . . . ?
O23 W6 O30 W11 -87.3(5) . . . . ?
O24 W6 O30 W11 73.0(5) . . . . ?
O39 W6 O30 W11 -1.2(4) . . . . ?
O18 W6 O39 W7 -92.4(3) . . . . ?
O18 W6 O39 W11 175.9(3) . . . . ?
O18 W6 O39 Si1 42.0(6) . . . . ?
O23 W6 O39 W7 -177.0(3) . . . . ?
O23 W6 O39 W11 91.3(3) . . . . ?
O23 W6 O39 Si1 -42.6(6) . . . . ?
O24 W6 O39 W7 -0.1(3) . . . . ?
O24 W6 O39 W11 -91.9(4) . . . . ?
O24 W6 O39 Si1 134.2(6) . . . . ?
O30 W6 O39 W7 92.6(3) . . . . ?
O30 W6 O39 W11 0.9(3) . . . . ?
O30 W6 O39 Si1 -133.1(6) . . . . ?
O7 W7 O19 W3 -133.6(10) . . . . ?
O24 W7 O19 W3 127.0(11) . . . . ?
O25 W7 O19 W3 -32.0(10) . . . . ?
O31 W7 O19 W3 47.5(17) . . . . ?
O39 W7 O19 W3 53.8(10) . . . . ?
O7 W7 O24 W6 172.1(6) . . . . ?
O19 W7 O24 W6 -86.3(6) . . . . ?
O25 W7 O24 W6 -8.3(15) . . . . ?
O31 W7 O24 W6 73.2(6) . . . . ?
O39 W7 O24 W6 -0.2(5) . . . . ?
O7 W7 O25 W8 131.8(11) . . . . ?
O7 W7 O25 Rb1 -65.6(5) . . . 2_776 ?
O19 W7 O25 W8 30.7(11) . . . . ?
O19 W7 O25 Rb1 -166.7(4) . . . 2_776 ?
O24 W7 O25 W8 -47.8(19) . . . . ?
O24 W7 O25 Rb1 114.8(10) . . . 2_776 ?
O31 W7 O25 W8 -128.8(11) . . . . ?
O31 W7 O25 Rb1 33.8(4) . . . 2_776 ?
O39 W7 O25 W8 -55.6(11) . . . . ?
O39 W7 O25 Rb1 107.0(4) . . . 2_776 ?
O7 W7 O31 W11 -173.3(6) . . . . ?
O7 W7 O31 Rb1 71.3(4) . . . 2_776 ?
O19 W7 O31 W11 5.6(14) . . . . ?
O19 W7 O31 Rb1 -109.9(10) . . . 2_776 ?
O24 W7 O31 W11 -74.3(5) . . . . ?
O24 W7 O31 Rb1 170.2(4) . . . 2_776 ?
O25 W7 O31 W11 84.5(6) . . . . ?
O25 W7 O31 Rb1 -31.0(4) . . . 2_776 ?
O39 W7 O31 W11 -1.0(4) . . . . ?
O39 W7 O31 Rb1 -116.4(3) . . . 2_776 ?
O19 W7 O39 W6 90.5(3) . . . . ?
O19 W7 O39 W11 -177.0(3) . . . . ?
O19 W7 O39 Si1 -44.3(5) . . . . ?
O24 W7 O39 W6 0.1(3) . . . . ?
O24 W7 O39 W11 92.7(4) . . . . ?
O24 W7 O39 Si1 -134.7(6) . . . . ?
O25 W7 O39 W6 177.2(4) . . . . ?
O25 W7 O39 W11 -90.3(4) . . . . ?
O25 W7 O39 Si1 42.4(5) . . . . ?
O31 W7 O39 W6 -91.9(4) . . . . ?
O31 W7 O39 W11 0.7(3) . . . . ?
O31 W7 O39 Si1 133.4(6) . . . . ?
O20 W8 O8 Rb1 149.7(4) . . . . ?
O25 W8 O8 Rb1 -122.3(4) . . . . ?
O26 W8 O8 Rb1 57.0(4) . . . . ?
O32 W8 O8 Rb1 -31.6(4) . . . . ?
O8 W8 O20 W3 128.9(11) . . . . ?
O25 W8 O20 W3 29.3(11) . . . . ?
O26 W8 O20 W3 -131.5(11) . . . . ?
O32 W8 O20 W3 -47.4(19) . . . . ?
O40 W8 O20 W3 -56.3(11) . . . . ?
O8 W8 O25 W7 -131.1(12) . . . . ?
O8 W8 O25 Rb1 66.1(5) . . . 2_776 ?
O20 W8 O25 W7 -30.0(11) . . . . ?
O20 W8 O25 Rb1 167.2(4) . . . 2_776 ?
O32 W8 O25 W7 129.8(11) . . . . ?
O32 W8 O25 Rb1 -33.0(4) . . . 2_776 ?
O40 W8 O25 W7 55.4(11) . . . . ?
O40 W8 O25 Rb1 -107.4(4) . . . 2_776 ?
O8 W8 O26 W9 -173.6(6) . . . . ?
O20 W8 O26 W9 84.5(6) . . . . ?
O32 W8 O26 W9 -74.8(6) . . . . ?
O40 W8 O26 W9 -0.2(5) . . . . ?
O8 W8 O32 W12 172.9(6) . . . . ?
O8 W8 O32 Rb1 35.2(5) . . . . ?
O8 W8 O32 Rb1 -68.3(5) . . . 2_776 ?
O20 W8 O32 W12 -10.8(15) . . . . ?
O20 W8 O32 Rb1 -148.5(10) . . . . ?
O20 W8 O32 Rb1 107.9(11) . . . 2_776 ?
O25 W8 O32 W12 -86.9(6) . . . . ?
O25 W8 O32 Rb1 135.4(4) . . . . ?
O25 W8 O32 Rb1 31.8(3) . . . 2_776 ?
O26 W8 O32 W12 74.0(6) . . . . ?
O26 W8 O32 Rb1 -63.7(4) . . . . ?
O26 W8 O32 Rb1 -167.3(4) . . . 2_776 ?
O40 W8 O32 W12 -1.6(5) . . . . ?
O40 W8 O32 Rb1 -139.3(4) . . . . ?
O40 W8 O32 Rb1 117.1(4) . . . 2_776 ?
O20 W8 O40 W9 -92.0(4) . . . . ?
O20 W8 O40 W12 177.9(4) . . . . ?
O20 W8 O40 Si1 42.7(7) . . . . ?
O25 W8 O40 W9 -178.4(4) . . . . ?
O25 W8 O40 W12 91.5(4) . . . . ?
O25 W8 O40 Si1 -43.7(7) . . . . ?
O26 W8 O40 W9 0.1(3) . . . . ?
O26 W8 O40 W12 -90.0(4) . . . . ?
O26 W8 O40 Si1 134.8(7) . . . . ?
O32 W8 O40 W9 91.3(4) . . . . ?
O32 W8 O40 W12 1.1(3) . . . . ?
O32 W8 O40 Si1 -134.1(7) . . . . ?
O9 W9 O21 W1 -133.2(11) . . . . ?
O26 W9 O21 W1 126.6(11) . . . . ?
O27 W9 O21 W1 -33.8(11) . . . . ?
O40 W9 O21 W1 51.4(11) . . . . ?
O9 W9 O26 W8 173.7(6) . . . . ?
O21 W9 O26 W8 -85.1(6) . . . . ?
O33 W9 O26 W8 75.1(6) . . . . ?
O40 W9 O26 W8 0.2(5) . . . . ?
O9 W9 O27 W4 130.3(11) . . . . ?
O9 W9 O27 Rb2 -70.2(5) . . . . ?
O21 W9 O27 W4 30.1(11) . . . . ?
O21 W9 O27 Rb2 -170.4(4) . . . . ?
O33 W9 O27 W4 -130.9(11) . . . . ?
O33 W9 O27 Rb2 28.6(4) . . . . ?
O40 W9 O27 W4 -56.0(11) . . . . ?
O40 W9 O27 Rb2 103.5(4) . . . . ?
O9 W9 O33 W12 -173.0(6) . . . . ?
O9 W9 O33 Rb2 70.5(5) . . . . ?
O26 W9 O33 W12 -73.3(6) . . . . ?
O26 W9 O33 Rb2 170.2(4) . . . . ?
O27 W9 O33 W12 86.9(6) . . . . ?
O27 W9 O33 Rb2 -29.6(4) . . . . ?
O40 W9 O33 W12 2.0(5) . . . . ?
O40 W9 O33 Rb2 -114.5(4) . . . . ?
O21 W9 O40 W8 92.1(4) . . . . ?
O21 W9 O40 W12 -177.2(4) . . . . ?
O21 W9 O40 Si1 -43.0(7) . . . . ?
O26 W9 O40 W8 -0.1(4) . . . . ?
O26 W9 O40 W12 90.6(4) . . . . ?
O26 W9 O40 Si1 -135.1(7) . . . . ?
O27 W9 O40 W8 177.5(4) . . . . ?
O27 W9 O40 W12 -91.8(4) . . . . ?
O27 W9 O40 Si1 42.5(7) . . . . ?
O33 W9 O40 W8 -92.1(4) . . . . ?
O33 W9 O40 W12 -1.4(3) . . . . ?
O33 W9 O40 Si1 132.9(7) . . . . ?
O10 W10 O28 W4 -172.7(6) . . . . ?
O10 W10 O28 Rb2 72.8(4) . . . . ?
O29 W10 O28 W4 -73.9(5) . . . . ?
O29 W10 O28 Rb2 171.6(4) . . . . ?
O34 W10 O28 W4 7.5(14) . . . . ?
O34 W10 O28 Rb2 -107.1(10) . . . . ?
O36 W10 O28 W4 86.4(5) . . . . ?
O36 W10 O28 Rb2 -28.1(4) . . . . ?
O38 W10 O28 W4 0.2(4) . . . . ?
O38 W10 O28 Rb2 -114.4(4) . . . . ?
O10 W10 O29 W5 170.7(6) . . . . ?
O28 W10 O29 W5 72.8(6) . . . . ?
O34 W10 O29 W5 -86.7(6) . . . . ?
O36 W10 O29 W5 -6.0(16) . . . . ?
O38 W10 O29 W5 -0.7(5) . . . . ?
O10 W10 O34 W11 -130.8(10) . . . . ?
O28 W10 O34 W11 49.1(17) . . . . ?
O29 W10 O34 W11 130.1(10) . . . . ?
O36 W10 O34 W11 -30.1(10) . . . . ?
O38 W10 O34 W11 56.1(10) . . . . ?
O10 W10 O36 W12 132.7(11) . . . . ?
O10 W10 O36 Rb2 -69.1(5) . . . . ?
O28 W10 O36 W12 -129.3(11) . . . . ?
O28 W10 O36 Rb2 28.9(4) . . . . ?
O29 W10 O36 W12 -50.6(19) . . . . ?
O29 W10 O36 Rb2 107.6(11) . . . . ?
O34 W10 O36 W12 30.4(11) . . . . ?
O34 W10 O36 Rb2 -171.4(4) . . . . ?
O38 W10 O36 W12 -55.8(11) . . . . ?
O38 W10 O36 Rb2 102.5(4) . . . . ?
O28 W10 O38 W4 -0.1(3) . . . . ?
O28 W10 O38 W5 -91.7(3) . . . . ?
O28 W10 O38 Si1 134.7(6) . . . . ?
O29 W10 O38 W4 92.1(4) . . . . ?
O29 W10 O38 W5 0.5(3) . . . . ?
O29 W10 O38 Si1 -133.1(6) . . . . ?
O34 W10 O38 W4 -177.5(4) . . . . ?
O34 W10 O38 W5 90.9(3) . . . . ?
O34 W10 O38 Si1 -42.7(6) . . . . ?
O36 W10 O38 W4 -89.7(4) . . . . ?
O36 W10 O38 W5 178.6(4) . . . . ?
O36 W10 O38 Si1 45.1(6) . . . . ?
O11 W11 O30 W6 -171.4(5) . . . . ?
O31 W11 O30 W6 -73.3(5) . . . . ?
O34 W11 O30 W6 86.7(5) . . . . ?
O39 W11 O30 W6 1.2(4) . . . . ?
O11 W11 O31 W7 172.1(6) . . . . ?
O11 W11 O31 Rb1 -76.9(5) . . . 2_776 ?
O30 W11 O31 W7 74.4(5) . . . . ?
O30 W11 O31 Rb1 -174.6(4) . . . 2_776 ?
O34 W11 O31 W7 -5.0(14) . . . . ?
O34 W11 O31 Rb1 106.0(10) . . . 2_776 ?
O35 W11 O31 W7 -85.7(6) . . . . ?
O35 W11 O31 Rb1 25.4(4) . . . 2_776 ?
O39 W11 O31 W7 0.9(4) . . . . ?
O39 W11 O31 Rb1 112.0(4) . . . 2_776 ?
O11 W11 O34 W10 131.8(10) . . . . ?
O30 W11 O34 W10 -130.4(10) . . . . ?
O31 W11 O34 W10 -51.2(17) . . . . ?
O35 W11 O34 W10 30.4(10) . . . . ?
O39 W11 O34 W10 -56.9(10) . . . . ?
O11 W11 O35 W12 -134.7(12) . . . . ?
O11 W11 O35 Rb1 74.4(5) . . . 2_776 ?
O31 W11 O35 W12 126.6(12) . . . . ?
O31 W11 O35 Rb1 -24.4(4) . . . 2_776 ?
O34 W11 O35 W12 -33.3(11) . . . . ?
O34 W11 O35 Rb1 175.8(4) . . . 2_776 ?
O39 W11 O35 W12 52.2(11) . . . . ?
O39 W11 O35 Rb1 -98.8(3) . . . 2_776 ?
O30 W11 O39 W6 -0.9(3) . . . . ?
O30 W11 O39 W7 -92.7(3) . . . . ?
O30 W11 O39 Si1 134.0(5) . . . . ?
O31 W11 O39 W6 91.2(4) . . . . ?
O31 W11 O39 W7 -0.7(3) . . . . ?
O31 W11 O39 Si1 -133.9(5) . . . . ?
O34 W11 O39 W6 -90.9(3) . . . . ?
O34 W11 O39 W7 177.3(3) . . . . ?
O34 W11 O39 Si1 44.0(5) . . . . ?
O35 W11 O39 W6 -177.2(3) . . . . ?
O35 W11 O39 W7 90.9(3) . . . . ?
O35 W11 O39 Si1 -42.3(5) . . . . ?
O12 W12 O32 W8 -172.1(6) . . . . ?
O12 W12 O32 Rb1 -45.5(6) . . . . ?
O12 W12 O32 Rb1 73.7(5) . . . 2_776 ?
O33 W12 O32 W8 -73.2(6) . . . . ?
O33 W12 O32 Rb1 53.4(5) . . . . ?
O33 W12 O32 Rb1 172.6(4) . . . 2_776 ?
O35 W12 O32 W8 86.8(6) . . . . ?
O35 W12 O32 Rb1 -146.6(5) . . . . ?
O35 W12 O32 Rb1 -27.5(4) . . . 2_776 ?
O36 W12 O32 W8 9.4(16) . . . . ?
O36 W12 O32 Rb1 136.0(10) . . . . ?
O36 W12 O32 Rb1 -104.8(12) . . . 2_776 ?
O40 W12 O32 W8 1.6(5) . . . . ?
O40 W12 O32 Rb1 128.2(5) . . . . ?
O40 W12 O32 Rb1 -112.6(4) . . . 2_776 ?
O12 W12 O33 W9 173.5(6) . . . . ?
O12 W12 O33 Rb2 -69.8(5) . . . . ?
O32 W12 O33 W9 72.6(5) . . . . ?
O32 W12 O33 Rb2 -170.7(4) . . . . ?
O35 W12 O33 W9 -13.3(15) . . . . ?
O35 W12 O33 Rb2 103.4(11) . . . . ?
O36 W12 O33 W9 -87.3(6) . . . . ?
O36 W12 O33 Rb2 29.4(4) . . . . ?
O40 W12 O33 W9 -2.0(5) . . . . ?
O40 W12 O33 Rb2 114.7(4) . . . . ?
O12 W12 O35 W11 132.4(12) . . . . ?
O12 W12 O35 Rb1 -76.2(5) . . . 2_776 ?
O32 W12 O35 W11 -126.5(12) . . . . ?
O32 W12 O35 Rb1 24.9(4) . . . 2_776 ?
O33 W12 O35 W11 -41(2) . . . . ?
O33 W12 O35 Rb1 110.6(11) . . . 2_776 ?
O36 W12 O35 W11 33.7(12) . . . . ?
O36 W12 O35 Rb1 -174.9(4) . . . 2_776 ?
O40 W12 O35 W11 -51.7(11) . . . . ?
O40 W12 O35 Rb1 99.7(3) . . . 2_776 ?
O12 W12 O36 W10 -131.5(11) . . . . ?
O12 W12 O36 Rb2 70.0(5) . . . . ?
O32 W12 O36 W10 47.1(19) . . . . ?
O32 W12 O36 Rb2 -111.5(11) . . . . ?
O33 W12 O36 W10 129.7(11) . . . . ?
O33 W12 O36 Rb2 -28.9(4) . . . . ?
O35 W12 O36 W10 -31.0(11) . . . . ?
O35 W12 O36 Rb2 170.4(4) . . . . ?
O40 W12 O36 W10 54.6(11) . . . . ?
O40 W12 O36 Rb2 -104.0(3) . . . . ?
O32 W12 O40 W8 -1.2(3) . . . . ?
O32 W12 O40 W9 -91.3(4) . . . . ?
O32 W12 O40 Si1 134.4(7) . . . . ?
O33 W12 O40 W8 91.6(4) . . . . ?
O33 W12 O40 W9 1.4(3) . . . . ?
O33 W12 O40 Si1 -132.9(6) . . . . ?
O35 W12 O40 W8 -92.3(3) . . . . ?
O35 W12 O40 W9 177.6(4) . . . . ?
O35 W12 O40 Si1 43.2(6) . . . . ?
O36 W12 O40 W8 -178.4(4) . . . . ?
O36 W12 O40 W9 91.4(4) . . . . ?
O36 W12 O40 Si1 -42.9(6) . . . . ?
O32 Rb1 O8 W8 25.0(4) . . . . ?
O104 Rb1 O8 W8 -13.3(9) . . . . ?
O25 Rb1 O8 W8 112.7(5) 2_776 . . . ?
O31 Rb1 O8 W8 -176.9(4) 2_776 . . . ?
O32 Rb1 O8 W8 111.3(5) 2_776 . . . ?
O35 Rb1 O8 W8 161.5(5) 2_776 . . . ?
O8 Rb1 O32 W8 -22.4(3) . . . . ?
O8 Rb1 O32 W12 -157.8(7) . . . . ?
O8 Rb1 O32 Rb1 79.8(4) . . . 2_776 ?
O104 Rb1 O32 W8 129.7(6) . . . . ?
O104 Rb1 O32 W12 -5.7(7) . . . . ?
O104 Rb1 O32 Rb1 -128.1(6) . . . 2_776 ?
O25 Rb1 O32 W8 -145.9(3) 2_776 . . . ?
O25 Rb1 O32 W12 78.8(5) 2_776 . . . ?
O25 Rb1 O32 Rb1 -43.7(4) 2_776 . . 2_776 ?
O32 Rb1 O32 W8 -102.2(4) 2_776 . . . ?
O32 Rb1 O32 W12 122.4(5) 2_776 . . . ?
O32 Rb1 O32 Rb1 0.0(3) 2_776 . . 2_776 ?
O35 Rb1 O32 W8 -77.5(4) 2_776 . . . ?
O35 Rb1 O32 W12 147.2(4) 2_776 . . . ?
O35 Rb1 O32 Rb1 24.8(4) 2_776 . . 2_776 ?
O8 Rb1 O25 W7 143.8(4) . . 2_776 2_776 ?
O8 Rb1 O25 W8 -27.5(6) . . 2_776 2_776 ?
O32 Rb1 O25 W7 -157.0(4) . . 2_776 2_776 ?
O32 Rb1 O25 W8 31.8(5) . . 2_776 2_776 ?
O104 Rb1 O25 W7 -73.7(6) . . 2_776 2_776 ?
O104 Rb1 O25 W8 115.0(6) . . 2_776 2_776 ?
O8 Rb1 O31 W7 -135.3(4) . . 2_776 2_776 ?
O8 Rb1 O31 W11 -9.5(6) . . 2_776 2_776 ?
O104 Rb1 O31 W7 57.0(6) . . 2_776 2_776 ?
O104 Rb1 O31 W11 -177.3(6) . . 2_776 2_776 ?
O8 Rb1 O32 W8 -156.5(4) . . 2_776 2_776 ?
O8 Rb1 O32 W12 76.8(4) . . 2_776 2_776 ?
O8 Rb1 O32 Rb1 -55.5(3) . . 2_776 2_776 ?
O32 Rb1 O32 W8 -101.0(4) . . 2_776 2_776 ?
O32 Rb1 O32 W12 132.3(4) . . 2_776 2_776 ?
O32 Rb1 O32 Rb1 0.0(3) . . 2_776 2_776 ?
O104 Rb1 O32 W8 -26.1(7) . . 2_776 2_776 ?
O104 Rb1 O32 W12 -152.8(6) . . 2_776 2_776 ?
O104 Rb1 O32 Rb1 74.9(7) . . 2_776 2_776 ?
O8 Rb1 O35 W11 140.2(4) . . 2_776 2_776 ?
O8 Rb1 O35 W12 -54.0(4) . . 2_776 2_776 ?
O32 Rb1 O35 W11 -178.2(3) . . 2_776 2_776 ?
O32 Rb1 O35 W12 -12.3(5) . . 2_776 2_776 ?
O104 Rb1 O35 W11 -46.2(10) . . 2_776 2_776 ?
O104 Rb1 O35 W12 119.7(9) . . 2_776 2_776 ?
O28 Rb2 O27 W4 23.2(3) . . . . ?
O28 Rb2 O27 W9 -146.3(5) . . . . ?
O33 Rb2 O27 W4 146.9(5) . . . . ?
O33 Rb2 O27 W9 -22.6(3) . . . . ?
O36 Rb2 O27 W4 84.1(4) . . . . ?
O36 Rb2 O27 W9 -85.3(4) . . . . ?
O106 Rb2 O27 W4 -91.2(5) . . . . ?
O106 Rb2 O27 W9 99.4(5) . . . . ?
O107 Rb2 O27 W4 -68.0(6) . . . . ?
O107 Rb2 O27 W9 122.6(5) . . . . ?
O27 Rb2 O28 W4 -21.8(3) . . . . ?
O27 Rb2 O28 W10 104.7(4) . . . . ?
O33 Rb2 O28 W4 -63.1(4) . . . . ?
O33 Rb2 O28 W10 63.4(4) . . . . ?
O36 Rb2 O28 W4 -104.7(4) . . . . ?
O36 Rb2 O28 W10 21.8(3) . . . . ?
O106 Rb2 O28 W4 32.8(5) . . . . ?
O106 Rb2 O28 W10 159.3(5) . . . . ?
O107 Rb2 O28 W4 90.5(5) . . . . ?
O107 Rb2 O28 W10 -143.0(4) . . . . ?
O61 Rb2 O28 W4 167.4(3) 2_676 . . . ?
O61 Rb2 O28 W10 -66.1(4) 2_676 . . . ?
O27 Rb2 O33 W9 22.9(3) . . . . ?
O27 Rb2 O33 W12 -103.9(4) . . . . ?
O28 Rb2 O33 W9 63.2(4) . . . . ?
O28 Rb2 O33 W12 -63.6(4) . . . . ?
O36 Rb2 O33 W9 103.7(4) . . . . ?
O36 Rb2 O33 W12 -23.1(3) . . . . ?
O106 Rb2 O33 W9 -26.8(5) . . . . ?
O106 Rb2 O33 W12 -153.6(4) . . . . ?
O107 Rb2 O33 W9 -60.1(8) . . . . ?
O107 Rb2 O33 W12 173.1(6) . . . . ?
O61 Rb2 O33 W9 -171.5(3) 2_676 . . . ?
O61 Rb2 O33 W12 61.7(5) 2_676 . . . ?
O27 Rb2 O36 W10 -83.6(4) . . . . ?
O27 Rb2 O36 W12 85.1(4) . . . . ?
O28 Rb2 O36 W10 -22.7(3) . . . . ?
O28 Rb2 O36 W12 146.0(5) . . . . ?
O33 Rb2 O36 W10 -146.0(5) . . . . ?
O33 Rb2 O36 W12 22.7(3) . . . . ?
O106 Rb2 O36 W10 -78.4(6) . . . . ?
O106 Rb2 O36 W12 90.2(5) . . . . ?
O107 Rb2 O36 W10 14.2(11) . . . . ?
O107 Rb2 O36 W12 -177.2(8) . . . . ?
O61 Rb2 O36 W10 92.5(5) 2_676 . . . ?
O61 Rb2 O36 W12 -98.9(4) 2_676 . . . ?
O28 Rb2 O61 C75 -106.9(15) . . 2_676 2_676 ?
O33 Rb2 O61 C75 143.1(14) . . 2_676 2_676 ?
O36 Rb2 O61 C75 -161.2(14) . . 2_676 2_676 ?
O106 Rb2 O61 C75 9.5(17) . . 2_676 2_676 ?
O107 Rb2 O61 C75 -6.8(15) . . 2_676 2_676 ?
O50 Cu1 O1 W1 9.9(8) . . . . ?
O51 Cu1 O1 W1 -75.1(8) . . . . ?
N1 Cu1 O1 W1 105.6(8) . . . . ?
N10 Cu1 O1 W1 -171.5(8) . . . . ?
O1 Cu1 O50 C15 -88.4(9) . . . 2_767 ?
O51 Cu1 O50 C15 1.4(9) . . . 2_767 ?
N1 Cu1 O50 C15 -173.4(9) . . . 2_767 ?
O2 Cu1 O50 C15 96.2(9) 2_767 . . 2_767 ?
O1 Cu1 O51 C15 93.4(9) . . . . ?
O50 Cu1 O51 C15 -1.0(9) . . . . ?
N10 Cu1 O51 C15 -173.4(9) . . . . ?
O2 Cu1 O51 C15 -91.6(9) 2_767 . . . ?
O1 Cu1 N1 C2 -79.5(13) . . . . ?
O1 Cu1 N1 C13 93.3(8) . . . . ?
O50 Cu1 N1 C2 14.3(13) . . . . ?
O50 Cu1 N1 C13 -172.9(8) . . . . ?
N10 Cu1 N1 C2 -173.4(13) . . . . ?
N10 Cu1 N1 C13 -0.6(8) . . . . ?
O2 Cu1 N1 C2 105.4(13) 2_767 . . . ?
O2 Cu1 N1 C13 -81.8(8) 2_767 . . . ?
O1 Cu1 N10 C9 93.1(12) . . . . ?
O1 Cu1 N10 C14 -82.6(9) . . . . ?
O51 Cu1 N10 C9 2.7(12) . . . . ?
O51 Cu1 N10 C14 -173.1(9) . . . . ?
N1 Cu1 N10 C9 177.3(12) . . . . ?
N1 Cu1 N10 C14 1.5(9) . . . . ?
O2 Cu1 N10 C9 -91.4(12) 2_767 . . . ?
O2 Cu1 N10 C14 92.9(9) 2_767 . . . ?
O50 Cu1 O2 W2 -70.4(6) . . 2_767 2_767 ?
O51 Cu1 O2 W2 14.7(7) . . 2_767 2_767 ?
N1 Cu1 O2 W2 -166.5(7) . . 2_767 2_767 ?
N10 Cu1 O2 W2 110.4(7) . . 2_767 2_767 ?
O53 Cu2 O52 C35 0.9(12) . . . 2_686 ?
O54 Cu2 O52 C35 -90.9(13) . . . 2_686 ?
N21 Cu2 O52 C35 173.6(12) . . . 2_686 ?
N30 Cu2 O52 C35 91.0(13) . . . 2_686 ?
O62 Cu2 O52 C35 -1.4(17) 2_676 . . 2_686 ?
O52 Cu2 O53 C35 3.8(13) . . . . ?
O54 Cu2 O53 C35 94.0(13) . . . . ?
N30 Cu2 O53 C35 -95.5(13) . . . . ?
O62 Cu2 O53 C35 -177.4(14) 2_676 . . . ?
O52 Cu2 N21 C22 80.1(14) . . . . ?
O52 Cu2 N21 C33 -98.3(10) . . . . ?
O54 Cu2 N21 C22 -11.0(14) . . . . ?
O54 Cu2 N21 C33 170.6(10) . . . . ?
N30 Cu2 N21 C22 179.0(14) . . . . ?
N30 Cu2 N21 C33 0.5(10) . . . . ?
O62 Cu2 N21 C22 -102.6(14) 2_676 . . . ?
O62 Cu2 N21 C33 78.9(10) 2_676 . . . ?
O52 Cu2 N30 C29 -87.1(14) . . . . ?
O52 Cu2 N30 C34 94.2(10) . . . . ?
O53 Cu2 N30 C29 -7.3(14) . . . . ?
O53 Cu2 N30 C34 174.1(10) . . . . ?
N21 Cu2 N30 C29 178.7(14) . . . . ?
N21 Cu2 N30 C34 0.0(10) . . . . ?
O62 Cu2 N30 C29 62.7(14) 2_676 . . . ?
O62 Cu2 N30 C34 -115.9(10) 2_676 . . . ?
O52 Cu2 O62 C76 -39.3(14) . . 2_676 2_676 ?
O53 Cu2 O62 C76 -41.6(9) . . 2_676 2_676 ?
O54 Cu2 O62 C76 50.6(9) . . 2_676 2_676 ?
N21 Cu2 O62 C76 146.3(9) . . 2_676 2_676 ?
N30 Cu2 O62 C76 -136.1(9) . . 2_676 2_676 ?
O60 Cu4 O59 C75 -1.32 . . . . ?
O63 Cu4 O59 C75 98.5(9) . . . . ?
O59 Cu4 O60 C76 -1.82 . . . . ?
O63 Cu4 O60 C76 -91.8(10) . . . . ?
N70 Cu4 O60 C76 166.02 . . . . ?
O60 Cu4 N70 C69 13.10 . . . . ?
O60 Cu4 N70 C74 -169.20 . . . . ?
O63 Cu4 N70 C69 -88.0(11) . . . . ?
O63 Cu4 N70 C74 89.7(9) . . . . ?
N50 Cu3 N41 C53 -3.0(11) . . . . ?
O58 Cu3 N41 C42 -96.8(15) 2_676 . . . ?
O58 Cu3 N41 C53 80.4(11) 2_676 . . . ?
O55 Cu3 N50 C49 10.2(14) . . . . ?
O55 Cu3 N50 C54 -172.0(11) . . . . ?
O57 Cu3 N50 C49 -81.1(14) . . . . ?
O57 Cu3 N50 C54 96.8(11) . . . . ?
N41 Cu3 N50 C49 -175.8(14) . . . . ?
N41 Cu3 N50 C54 2.0(11) . . . . ?
O58 Cu3 N50 C49 103.8(14) 2_676 . . . ?
O56 Cu3 N41 C42 -6.4(15) . . . . ?
O56 Cu3 N41 C53 170.7(11) . . . . ?
O57 Cu3 N41 C42 87.8(15) . . . . ?
O57 Cu3 N41 C53 -95.1(11) . . . . ?
N50 Cu3 N41 C42 179.9(16) . . . . ?
O58 Cu3 N50 C54 -78.3(11) 2_676 . . . ?
O38 Si1 O37 W2 -59.1(6) . . . . ?
O38 Si1 O37 W3 -179.3(5) . . . . ?
O38 Si1 O37 W1 60.2(6) . . . . ?
O39 Si1 O37 W2 61.0(6) . . . . ?
O39 Si1 O37 W3 -59.2(6) . . . . ?
O40 Si1 O37 W1 -59.9(6) . . . . ?
O40 Si1 O37 W2 -179.2(5) . . . . ?
O40 Si1 O37 W3 60.6(6) . . . . ?
O37 Si1 O38 W4 -59.2(6) . . . . ?
O39 Si1 O37 W1 -179.7(4) . . . . ?
O40 Si1 O39 W11 59.9(6) . . . . ?
O37 Si1 O40 W8 -59.4(7) . . . . ?
O37 Si1 O40 W9 60.5(7) . . . . ?
O37 Si1 O40 W12 179.8(5) . . . . ?
O38 Si1 O40 W8 -179.3(5) . . . . ?
O38 Si1 O40 W9 -59.4(7) . . . . ?
O38 Si1 O40 W12 59.9(7) . . . . ?
O39 Si1 O40 W8 59.9(7) . . . . ?
O39 Si1 O40 W9 179.8(5) . . . . ?
O39 Si1 O40 W12 -61.0(7) . . . . ?
O37 Si1 O39 W11 179.4(4) . . . . ?
O38 Si1 O39 W6 60.0(6) . . . . ?
O38 Si1 O39 W7 -179.5(4) . . . . ?
O38 Si1 O39 W11 -60.8(5) . . . . ?
O40 Si1 O39 W6 -179.3(5) . . . . ?
O37 Si1 O38 W5 60.4(6) . . . . ?
O37 Si1 O38 W10 179.2(5) . . . . ?
O39 Si1 O38 W4 -178.6(4) . . . . ?
O39 Si1 O38 W5 -59.0(6) . . . . ?
O39 Si1 O38 W10 59.7(6) . . . . ?
O40 Si1 O38 W4 60.7(7) . . . . ?
O40 Si1 O38 W5 -179.8(5) . . . . ?
O40 Si1 O38 W10 -61.0(7) . . . . ?
O37 Si1 O39 W6 -59.8(6) . . . . ?
O37 Si1 O39 W7 60.7(5) . . . . ?
O40 Si1 O39 W7 -58.7(6) . . . . ?
Cu1 O50 C15 O51 -179.3(11) 2_767 2_767 . . ?
Cu1 O51 C15 O50 -178.7(11) . . . 2_767 ?
Cu1 O51 C15 C15 0.5(13) . . . 2_767 ?
Cu2 O52 C35 O53 175.4(15) 2_686 2_686 . . ?
Cu2 O53 C35 O52 -178.1(15) . . . 2_686 ?
Cu2 O53 C35 C35 -6.8(19) . . . 2_686 ?
Cu4 O59 C75 C76 3.69 . . . . ?
Cu4 O59 C75 O61 -175.64 . . . . ?
Cu4 O60 C76 C75 4.07 . . . . ?
Cu4 O60 C76 O62 -175.52 . . . . ?
Rb2 O61 C75 C76 -127.1(12) 2_676 . . . ?
Rb2 O61 C75 O59 52(2) 2_676 . . . ?
Cu2 O62 C76 O60 73.2(12) 2_676 . . . ?
Cu2 O62 C76 C75 -106.4(9) 2_676 . . . ?
C2 N1 C13 C14 173.5(12) . . . . ?
Cu1 N1 C13 C11 -179.5(10) . . . . ?
Cu1 N1 C2 C3 176.2(11) . . . . ?
Cu1 N1 C13 C14 -0.4(13) . . . . ?
C13 N1 C2 C3 4(2) . . . . ?
C2 N1 C13 C11 -5.5(18) . . . . ?
Cu1 N10 C9 C8 178.8(12) . . . . ?
C14 N10 C9 C8 -6(2) . . . . ?
C9 N10 C14 C12 3.0(19) . . . . ?
Cu1 N10 C14 C12 179.2(10) . . . . ?
C9 N10 C14 C13 -178.5(11) . . . . ?
Cu1 N10 C14 C13 -2.2(14) . . . . ?
Cu2 N21 C33 C34 -1.0(15) . . . . ?
Cu2 N21 C33 C31 177.4(11) . . . . ?
C22 N21 C33 C31 -1(2) . . . . ?
Cu2 N21 C22 C23 -176.3(13) . . . . ?
C22 N21 C33 C34 -179.7(13) . . . . ?
C33 N21 C22 C23 2(2) . . . . ?
Cu2 N30 C34 C33 -0.6(16) . . . . ?
Cu2 N30 C29 C28 -179.1(12) . . . . ?
C29 N30 C34 C33 -179.4(14) . . . . ?
C29 N30 C34 C32 1(2) . . . . ?
C34 N30 C29 C28 -1(2) . . . . ?
Cu2 N30 C34 C32 179.5(11) . . . . ?
C73 N61 C62 C63 -0.68 . . . . ?
C62 N61 C73 C74 -179.27 . . . . ?
C62 N61 C73 C71 0.72 . . . . ?
C74 N70 C69 C68 0.07 . . . . ?
C69 N70 C74 C73 179.72 . . . . ?
Cu4 N70 C74 C73 1.73 . . . . ?
Cu4 N70 C69 C68 177.64 . . . . ?
C69 N70 C74 C72 1.02 . . . . ?
Cu4 N70 C74 C72 -176.98 . . . . ?
Cu3 N41 C53 C51 -176.9(14) . . . . ?
C42 N41 C53 C54 -178.9(15) . . . . ?
C53 N41 C42 C43 0(3) . . . . ?
Cu3 N41 C53 C54 3.6(18) . . . . ?
C42 N41 C53 C51 1(2) . . . . ?
Cu3 N41 C42 C43 177.1(15) . . . . ?
C54 N50 C49 C48 2(2) . . . . ?
Cu3 N50 C49 C48 179.7(13) . . . . ?
C49 N50 C54 C53 177.6(14) . . . . ?
Cu3 N50 C54 C52 -177.6(15) . . . . ?
C49 N50 C54 C52 1(2) . . . . ?
Cu3 N50 C54 C53 -0.6(18) . . . . ?
N1 C2 C3 C4 0(2) . . . . ?
C2 C3 C4 C11 -1(2) . . . . ?
C3 C4 C11 C5 -175.8(14) . . . . ?
C3 C4 C11 C13 0(2) . . . . ?
C6 C5 C11 C4 172.2(15) . . . . ?
C11 C5 C6 C12 6(2) . . . . ?
C6 C5 C11 C13 -3(2) . . . . ?
C5 C6 C12 C14 -6(2) . . . . ?
C5 C6 C12 C7 179.4(14) . . . . ?
C8 C7 C12 C14 6(2) . . . . ?
C12 C7 C8 C9 -9(2) . . . . ?
C8 C7 C12 C6 -179.1(15) . . . . ?
C7 C8 C9 N10 9(2) . . . . ?
C5 C11 C13 N1 179.5(12) . . . . ?
C5 C11 C13 C14 0.5(19) . . . . ?
C4 C11 C13 C14 -175.0(12) . . . . ?
C4 C11 C13 N1 4(2) . . . . ?
C7 C12 C14 N10 -3.0(19) . . . . ?
C6 C12 C14 N10 -178.5(12) . . . . ?
C6 C12 C14 C13 3.0(19) . . . . ?
C7 C12 C14 C13 178.5(11) . . . . ?
N1 C13 C14 C12 -179.6(11) . . . . ?
C11 C13 C14 C12 -0.5(18) . . . . ?
N1 C13 C14 N10 1.8(16) . . . . ?
C11 C13 C14 N10 -179.2(12) . . . . ?
O51 C15 C15 O51 -180.0(11) . . 2_767 2_767 ?
O51 C15 C15 O50 0.7(18) . . 2_767 . ?
O50 C15 C15 O50 180.0(12) 2_767 . 2_767 . ?
N21 C22 C23 C24 -3(3) . . . . ?
C22 C23 C24 C31 2(3) . . . . ?
C23 C24 C31 C33 -1(2) . . . . ?
C23 C24 C31 C25 -178.4(16) . . . . ?
C26 C25 C31 C33 4(2) . . . . ?
C26 C25 C31 C24 -179.2(16) . . . . ?
C31 C25 C26 C32 -3(2) . . . . ?
C25 C26 C32 C34 2(2) . . . . ?
C25 C26 C32 C27 -179.8(16) . . . . ?
C28 C27 C32 C34 -1(2) . . . . ?
C32 C27 C28 C29 1(3) . . . . ?
C28 C27 C32 C26 -178.9(16) . . . . ?
C27 C28 C29 N30 0(3) . . . . ?
C25 C31 C33 C34 -4(2) . . . . ?
C24 C31 C33 C34 179.3(14) . . . . ?
C24 C31 C33 N21 1(2) . . . . ?
C25 C31 C33 N21 178.3(14) . . . . ?
C26 C32 C34 N30 178.1(14) . . . . ?
C27 C32 C34 N30 0(2) . . . . ?
C27 C32 C34 C33 -180.0(13) . . . . ?
C26 C32 C34 C33 -2(2) . . . . ?
N21 C33 C34 N30 1.0(19) . . . . ?
C31 C33 C34 C32 3(2) . . . . ?
C31 C33 C34 N30 -177.4(13) . . . . ?
N21 C33 C34 C32 -179.0(12) . . . . ?
O53 C35 C35 O52 8(2) . . 2_686 . ?
O53 C35 C35 O53 180.0(15) . . 2_686 2_686 ?
O52 C35 C35 O52 180.0(17) 2_686 . 2_686 . ?
N61 C62 C63 C64 -0.04 . . . . ?
C62 C63 C64 C71 0.74 . . . . ?
C63 C64 C71 C65 177.41 . . . . ?
C63 C64 C71 C73 -0.69 . . . . ?
C66 C65 C71 C73 -0.74 . . . . ?
C71 C65 C66 C72 -0.92 . . . . ?
C66 C65 C71 C64 -178.81 . . . . ?
C65 C66 C72 C74 1.54 . . . . ?
C65 C66 C72 C67 -179.26 . . . . ?
C68 C67 C72 C74 0.10 . . . . ?
C68 C67 C72 C66 -179.10 . . . . ?
C72 C67 C68 C69 0.92 . . . . ?
C67 C68 C69 N70 -1.06 . . . . ?
C65 C71 C73 N61 -178.25 . . . . ?
C64 C71 C73 N61 -0.03 . . . . ?
C64 C71 C73 C74 179.96 . . . . ?
C65 C71 C73 C74 1.74 . . . . ?
C67 C72 C74 C73 -179.77 . . . . ?
C66 C72 C74 C73 -0.52 . . . . ?
C67 C72 C74 N70 -1.11 . . . . ?
C66 C72 C74 N70 178.15 . . . . ?
N61 C73 C74 C72 178.88 . . . . ?
N61 C73 C74 N70 0.13 . . . . ?
C71 C73 C74 C72 -1.11 . . . . ?
C71 C73 C74 N70 -179.86 . . . . ?
O61 C75 C76 O60 174.01 . . . . ?
O59 C75 C76 O62 174.25 . . . . ?
O61 C75 C76 O62 -6.38 . . . . ?
O59 C75 C76 O60 -5.37 . . . . ?
N41 C42 C43 C44 -1(3) . . . . ?
C42 C43 C44 C51 2(3) . . . . ?
C43 C44 C51 C53 -1(3) . . . . ?
C43 C44 C51 C45 172(2) . . . . ?
C46 C45 C51 C44 -175(2) . . . . ?
C51 C45 C46 C52 -3(3) . . . . ?
C46 C45 C51 C53 -2(3) . . . . ?
C45 C46 C52 C47 -178(2) . . . . ?
C45 C46 C52 C54 5(3) . . . . ?
C52 C47 C48 C49 3(3) . . . . ?
C48 C47 C52 C54 -1(3) . . . . ?
C48 C47 C52 C46 -178(2) . . . . ?
C47 C48 C49 N50 -4(3) . . . . ?
C44 C51 C53 N41 0(3) . . . . ?
C45 C51 C53 C54 6(3) . . . . ?
C44 C51 C53 C54 179.2(18) . . . . ?
C45 C51 C53 N41 -173.8(17) . . . . ?
C47 C52 C54 N50 -1(3) . . . . ?
C47 C52 C54 C53 -178.2(17) . . . . ?
C46 C52 C54 C53 -1(3) . . . . ?
C46 C52 C54 N50 176.0(18) . . . . ?
N41 C53 C54 C52 175.2(16) . . . . ?
C51 C53 C54 N50 178.4(16) . . . . ?
C51 C53 C54 C52 -4(3) . . . . ?
N41 C53 C54 N50 -2(2) . . . . ?
